data_7001362
loop_
_publ_author_name
'Moriuchi, Toshiyuki'
'Fujiwara, Takashi'
'Hirao, Toshikazu'

_publ_section_title
;
 \b-Turn-structure-assembled palladium complexes by
 complexation-induced self-organization of ferrocene--dipeptide
 conjugates
;
_journal_issue 22
_journal_name_full 'Dalton Transactions'
_journal_page_first 4286
_journal_page_last 4288
_journal_paper_doi 10.1039/b817652c
_journal_year 2009
_chemical_absolute_configuration rm
_chemical_formula_moiety 'C96 H104 B2 F8 Fe4 N16 O12 Pd '
_chemical_formula_sum 'C96 H104 B2 F8 Fe4 N16 O12 Pd'
_chemical_formula_weight 2177.37
_space_group_IT_number 4
_symmetry_cell_setting monoclinic
_symmetry_Int_Tables_number 4
_symmetry_space_group_name_Hall 'P 2yb'
_symmetry_space_group_name_H-M 'P 1 21 1'
_cell_angle_alpha 90.0000
_cell_angle_beta 107.4270(9)
_cell_angle_gamma 90.0000
_cell_formula_units_Z 2
_cell_length_a 14.7270(5)
_cell_length_b 23.8008(8)
_cell_length_c 16.7659(5)
_cell_measurement_reflns_used 58493
_cell_measurement_temperature 277.1
_cell_measurement_theta_max 27.5
_cell_measurement_theta_min 3.0
_cell_volume 5606.9(3)
_computing_cell_refinement PROCESS-AUTO
_computing_data_collection PROCESS-AUTO
_computing_data_reduction CrystalStructure
_computing_publication_material 'CrystalStructure 3.8'
_computing_structure_refinement SHELXL
_computing_structure_solution SIR2004
_diffrn_detector_area_resol_mean 5.00
_diffrn_measured_fraction_theta_full 0.998
_diffrn_measured_fraction_theta_max 0.998
_diffrn_measurement_device_type 'Rigaku RAXIS-RAPID'
_diffrn_measurement_method \w
_diffrn_radiation_type 'Mo K\a'
_diffrn_radiation_wavelength 0.71075
_diffrn_reflns_av_R_equivalents 0.050
_diffrn_reflns_limit_h_max 19
_diffrn_reflns_limit_h_min -19
_diffrn_reflns_limit_k_max 30
_diffrn_reflns_limit_k_min -30
_diffrn_reflns_limit_l_max 21
_diffrn_reflns_limit_l_min -19
_diffrn_reflns_number 91298
_diffrn_reflns_theta_full 27.47
_diffrn_reflns_theta_max 27.47
_exptl_absorpt_coefficient_mu 0.735
_exptl_absorpt_correction_T_max 0.802
_exptl_absorpt_correction_T_min 0.507
_exptl_absorpt_correction_type multi-scan
_exptl_absorpt_process_details
;
Higashi, T. (1995). Program for Absorption Correction.
Rigaku Corporation, Tokyo, Japan.
;
_exptl_crystal_colour orange
_exptl_crystal_density_diffrn 1.290
_exptl_crystal_density_method 'not measured'
_exptl_crystal_description block
_exptl_crystal_F_000 2240.00
_exptl_crystal_size_max 0.50
_exptl_crystal_size_mid 0.30
_exptl_crystal_size_min 0.30
_refine_diff_density_max 2.65
_refine_diff_density_min -0.72
_refine_ls_abs_structure_details 'Flack, H. D. (1983), Acta Cryst. A39, 876-881. 12494 Friedel Pairs'
_refine_ls_abs_structure_Flack 0.021(17)
_refine_ls_extinction_method none
_refine_ls_goodness_of_fit_ref 1.041
_refine_ls_hydrogen_treatment refall
_refine_ls_number_parameters 1253
_refine_ls_number_reflns 25613
_refine_ls_R_factor_gt 0.0701
_refine_ls_shift/su_max 0.0010
_refine_ls_structure_factor_coef Fsqd
_refine_ls_weighting_details 'w = 1/[\s^2^(Fo^2^)+(0.1530P)^2^+0.0000P] where P=(Fo^2^+2Fc^2^)/3'
_refine_ls_weighting_scheme calc
_refine_ls_wR_factor_ref 0.2252
_reflns_number_gt 18032
_reflns_number_total 25613
_reflns_threshold_expression F^2^>2.0\s(F^2^)
_cod_data_source_file b817652c.txt
_cod_data_source_block '_070713FcDALP4PyPd'
_cod_original_formula_sum 'C96 H104 B2 F8 Fe4 N16 O12 Pd '
_cod_database_code 7001362

loop_
_symmetry_equiv_pos_site_id
_symmetry_equiv_pos_as_xyz
1 +X,+Y,+Z
2 -X,1/2+Y,-Z

loop_
_atom_site_label
_atom_site_type_symbol
_atom_site_fract_x
_atom_site_fract_y
_atom_site_fract_z
_atom_site_U_iso_or_equiv
_atom_site_adp_type
_atom_site_occupancy
_atom_site_symmetry_multiplicity
_atom_site_calc_flag
_atom_site_refinement_flags
_atom_site_disorder_assembly
_atom_site_disorder_group
Pd(1) Pd 0.28051(2) 0.01277(3) 0.69523(2) 0.04927(11) Uani 1.00 1 d . . .
Fe(1) Fe 0.41404(7) 0.25331(5) 0.48443(6) 0.0647(2) Uani 1.00 1 d . . .
Fe(2) Fe 0.02568(7) 0.32652(5) 0.56680(6) 0.0679(2) Uani 1.00 1 d . . .
Fe(3) Fe -0.21156(11) 0.12393(7) 0.89486(7) 0.0944(3) Uani 1.00 1 d . . .
Fe(4) Fe 0.51693(8) 0.21522(5) 1.10196(8) 0.0750(2) Uani 1.00 1 d . . .
F(1) F 0.2716(4) -0.1048(2) 0.6130(4) 0.139(2) Uani 1.00 1 d . . .
F(2) F 0.2608(4) -0.1647(2) 0.7115(3) 0.127(2) Uani 1.00 1 d . . .
F(3) F 0.4009(4) -0.1287(5) 0.7148(6) 0.79(4) Uani 1.00 1 d . . .
F(4) F 0.3309(11) -0.1908(3) 0.6172(7) 0.514(19) Uani 1.00 1 d . . .
F(5) F 0.2911(12) 0.2364(4) 0.7973(8) 0.249(7) Uani 1.00 1 d . . .
F(6) F 0.4157(9) 0.1861(9) 0.7964(11) 0.383(15) Uani 1.00 1 d . . .
F(7) F 0.2799(9) 0.1430(3) 0.7708(7) 0.210(5) Uani 1.00 1 d . . .
F(8) F 0.3005(12) 0.1991(6) 0.6809(6) 0.280(8) Uani 1.00 1 d . . .
O(1A) O 0.6522(3) 0.17674(19) 0.5781(2) 0.0607(9) Uani 1.00 1 d . . .
O(1B) O 0.0521(3) 0.2272(2) 0.4016(2) 0.0676(11) Uani 1.00 1 d . . .
O(1C) O -0.0483(4) 0.0008(3) 0.9428(3) 0.105(2) Uani 1.00 1 d . . .
O(1D) O 0.5769(3) 0.06900(19) 1.1203(2) 0.0658(10) Uani 1.00 1 d . . .
O(2A) O 0.6319(2) 0.1081(2) 0.4058(2) 0.0645(10) Uani 1.00 1 d . . .
O(2B) O -0.1078(3) 0.1772(2) 0.2409(2) 0.0655(10) Uani 1.00 1 d . . .
O(2C) O -0.0687(6) -0.1366(3) 0.9426(6) 0.138(3) Uani 1.00 1 d . . .
O(2D) O 0.7563(3) -0.00887(18) 1.1417(2) 0.0602(9) Uani 1.00 1 d . . .
O(3A) O 0.6367(4) -0.0307(2) 0.5033(4) 0.097(2) Uani 1.00 1 d . . .
O(3B) O 0.0583(5) 0.0354(2) 0.2581(3) 0.0976(18) Uani 1.00 1 d . . .
O(3C) O -0.1315(4) -0.1324(2) 0.7034(4) 0.0922(16) Uani 1.00 1 d . . .
O(3D) O 0.5966(6) -0.1307(2) 1.0325(3) 0.121(2) Uani 1.00 1 d . . .
N(1A) N 0.6528(3) 0.2236(2) 0.4609(3) 0.0553(10) Uani 1.00 1 d . . .
N(1B) N -0.0669(3) 0.2809(2) 0.3268(3) 0.0613(11) Uani 1.00 1 d . . .
N(1C) N -0.1408(7) -0.0156(4) 1.0263(5) 0.127(3) Uani 1.00 1 d . . .
N(1D) N 0.7209(3) 0.1010(2) 1.1981(3) 0.0553(10) Uani 1.00 1 d . . .
N(2A) N 0.7736(3) 0.09497(19) 0.5036(3) 0.0503(9) Uani 1.00 1 d . . .
N(2B) N 0.0313(3) 0.1856(2) 0.2140(3) 0.0658(13) Uani 1.00 1 d . . .
N(2C) N -0.2040(5) -0.0887(3) 0.8800(6) 0.101(2) Uani 1.00 1 d . . .
N(2D) N 0.6640(3) -0.0415(2) 1.2139(2) 0.0539(10) Uani 1.00 1 d . . .
N(3A) N 0.6296(3) 0.0518(2) 0.5686(3) 0.0562(11) Uani 1.00 1 d . . .
N(3B) N 0.0833(3) 0.1109(2) 0.3465(2) 0.0629(12) Uani 1.00 1 d . . .
N(3C) N -0.0757(3) -0.0589(2) 0.7922(3) 0.0689(13) Uani 1.00 1 d . . .
N(3D) N 0.5458(3) -0.0429(2) 1.0494(3) 0.0581(11) Uani 1.00 1 d . . .
N(4A) N 0.3981(3) 0.0273(2) 0.6591(2) 0.0539(10) Uani 1.00 1 d . . .
N(4B) N 0.2015(3) 0.0379(2) 0.5790(2) 0.0554(10) Uani 1.00 1 d . . .
N(4C) N 0.1607(3) -0.0068(2) 0.7258(2) 0.0530(10) Uani 1.00 1 d . . .
N(4D) N 0.3629(3) -0.0077(2) 0.8125(3) 0.0548(10) Uani 1.00 1 d . . .
C(1A) C 0.5549(4) 0.2571(2) 0.5439(4) 0.0585(13) Uani 1.00 1 d . . .
C(1B) C -0.0436(4) 0.2722(2) 0.4746(3) 0.0612(13) Uani 1.00 1 d . . .
C(1C) C -0.1217(5) 0.0788(4) 0.9876(4) 0.082(2) Uani 1.00 1 d . . .
C(1D) C 0.6225(4) 0.1624(2) 1.0962(3) 0.0595(13) Uani 1.00 1 d . . .
C(2A) C 0.5035(5) 0.2505(3) 0.6031(4) 0.0688(15) Uani 1.00 1 d . . .
C(2B) C -0.1062(5) 0.3141(3) 0.4851(4) 0.0722(16) Uani 1.00 1 d . . .
C(2C) C -0.1905(6) 0.1045(4) 1.0176(4) 0.089(2) Uani 1.00 1 d . . .
C(2D) C 0.6613(4) 0.2147(2) 1.1283(4) 0.0633(14) Uani 1.00 1 d . . .
C(3A) C 0.4415(6) 0.2951(3) 0.5961(5) 0.0785(19) Uani 1.00 1 d . . .
C(3B) C -0.1111(6) 0.3109(4) 0.5673(6) 0.095(2) Uani 1.00 1 d . . .
C(3C) C -0.1830(7) 0.1660(4) 1.0073(4) 0.095(2) Uani 1.00 1 d . . .
C(3D) C 0.6208(6) 0.2559(3) 1.0679(6) 0.086(2) Uani 1.00 1 d . . .
C(4A) C 0.4543(6) 0.3321(3) 0.5347(6) 0.087(2) Uani 1.00 1 d . . .
C(4B) C -0.0505(7) 0.2662(4) 0.6093(5) 0.088(2) Uani 1.00 1 d . . .
C(4C) C -0.1143(8) 0.1756(5) 0.9708(6) 0.106(3) Uani 1.00 1 d . . .
C(4D) C 0.5564(7) 0.2309(4) 0.9969(5) 0.097(2) Uani 1.00 1 d . . .
C(5A) C 0.5228(5) 0.3090(2) 0.4992(5) 0.0737(17) Uani 1.00 1 d . . .
C(5B) C -0.0093(6) 0.2434(3) 0.5528(4) 0.0787(19) Uani 1.00 1 d . . .
C(5C) C -0.0724(7) 0.1231(6) 0.9568(5) 0.114(4) Uani 1.00 1 d . . .
C(5D) C 0.5577(6) 0.1723(3) 1.0129(4) 0.0778(19) Uani 1.00 1 d . . .
C(6A) C 0.6234(4) 0.2169(2) 0.5287(3) 0.0529(11) Uani 1.00 1 d . . .
C(6B) C -0.0161(4) 0.2587(2) 0.3992(3) 0.0570(12) Uani 1.00 1 d . . .
C(6C) C -0.0992(6) 0.0201(5) 0.9857(4) 0.094(2) Uani 1.00 1 d . . .
C(6D) C 0.6382(4) 0.1079(2) 1.1385(3) 0.0551(12) Uani 1.00 1 d . . .
C(7AA) C 0.7298(3) 0.1894(2) 0.4492(3) 0.0530(11) Uani 1.00 1 d . . .
C(7AB) C 0.7444(5) 0.2023(2) 0.3666(4) 0.0696(16) Uani 1.00 1 d . . .
C(7BA) C -0.0415(4) 0.2704(2) 0.2514(4) 0.0646(14) Uani 1.00 1 d . . .
C(7BB) C -0.1086(6) 0.2999(3) 0.1775(5) 0.085(2) Uani 1.00 1 d . . .
C(7CA) C -0.1243(10) -0.0763(6) 1.0326(7) 0.149(6) Uani 1.00 1 d . . .
C(7CB) C -0.0256(14) -0.0817(9) 1.1034(9) 0.228(12) Uani 1.00 1 d . . .
C(7DA) C 0.7363(4) 0.0515(2) 1.2511(3) 0.0525(11) Uani 1.00 1 d . . .
C(7DB) C 0.8394(4) 0.0494(3) 1.3072(4) 0.0678(15) Uani 1.00 1 d . . .
C(8A) C 0.7061(3) 0.1277(2) 0.4515(3) 0.0493(11) Uani 1.00 1 d . . .
C(8B) C -0.0411(4) 0.2078(2) 0.2355(3) 0.0584(13) Uani 1.00 1 d . . .
C(8C) C -0.1316(8) -0.1034(4) 0.9481(8) 0.115(3) Uani 1.00 1 d . . .
C(8D) C 0.7189(3) -0.0019(2) 1.1978(3) 0.0504(11) Uani 1.00 1 d . . .
C(9AA) C 0.7578(3) 0.0336(2) 0.5059(4) 0.0555(12) Uani 1.00 1 d . . .
C(9AB) C 0.8448(4) 0.0154(3) 0.5782(5) 0.0772(16) Uani 1.00 1 d . . .
C(9AC) C 0.9195(5) 0.0547(3) 0.5730(6) 0.093(2) Uani 1.00 1 d . . .
C(9AD) C 0.8667(4) 0.1111(2) 0.5539(4) 0.0704(17) Uani 1.00 1 d . . .
C(9BA) C 0.0360(5) 0.1268(3) 0.1938(3) 0.0748(18) Uani 1.00 1 d . . .
C(9BB) C 0.1103(8) 0.1232(5) 0.1491(6) 0.108(3) Uani 1.00 1 d . . .
C(9BC) C 0.1749(8) 0.1687(7) 0.1887(9) 0.141(5) Uani 1.00 1 d . . .
C(9BD) C 0.1149(6) 0.2169(4) 0.2025(5) 0.095(2) Uani 1.00 1 d . . .
C(9CA) C -0.2117(6) -0.1156(4) 0.8044(7) 0.100(2) Uani 1.00 1 d . . .
C(9CB) C -0.3110(7) -0.0909(7) 0.7372(10) 0.146(5) Uani 1.00 1 d . . .
C(9CC) C -0.3671(9) -0.0830(7) 0.8061(11) 0.152(5) Uani 1.00 1 d . . .
C(9CD) C -0.2892(10) -0.0629(6) 0.8887(11) 0.153(6) Uani 1.00 1 d . . .
C(9DA) C 0.6522(5) -0.0951(2) 1.1693(4) 0.0631(15) Uani 1.00 1 d . . .
C(9DB) C 0.5986(6) -0.1315(3) 1.2147(5) 0.083(2) Uani 1.00 1 d . . .
C(9DC) C 0.5441(7) -0.0896(4) 1.2508(7) 0.100(2) Uani 1.00 1 d . . .
C(9DD) C 0.6104(6) -0.0413(4) 1.2759(5) 0.084(2) Uani 1.00 1 d . . .
C(10A) C 0.6679(4) 0.0154(2) 0.5240(4) 0.0620(12) Uani 1.00 1 d . . .
C(10B) C 0.0598(4) 0.0873(3) 0.2681(3) 0.0696(17) Uani 1.00 1 d . . .
C(10C) C -0.1362(5) -0.1040(3) 0.7598(5) 0.0739(18) Uani 1.00 1 d . . .
C(10D) C 0.5955(5) -0.0907(2) 1.0775(4) 0.0685(16) Uani 1.00 1 d . . .
C(11A) C 0.5532(4) 0.0419(2) 0.5988(3) 0.0518(11) Uani 1.00 1 d . . .
C(11B) C 0.1188(4) 0.0842(2) 0.4229(3) 0.0553(12) Uani 1.00 1 d . . .
C(11C) C 0.0000(3) -0.0431(2) 0.7663(3) 0.0550(12) Uani 1.00 1 d . . .
C(11D) C 0.4857(4) -0.0336(2) 0.9693(3) 0.0545(12) Uani 1.00 1 d . . .
C(12A) C 0.5104(5) -0.0108(2) 0.5966(5) 0.079(2) Uani 1.00 1 d . . .
C(12B) C 0.1463(6) 0.0287(3) 0.4329(4) 0.080(2) Uani 1.00 1 d . . .
C(12C) C 0.0294(4) -0.0697(2) 0.7046(4) 0.0593(13) Uani 1.00 1 d . . .
C(12D) C 0.4466(5) -0.0749(2) 0.9129(4) 0.0691(16) Uani 1.00 1 d . . .
C(13A) C 0.4360(5) -0.0169(3) 0.6274(5) 0.0768(19) Uani 1.00 1 d . . .
C(13B) C 0.1854(5) 0.0069(3) 0.5120(3) 0.0700(15) Uani 1.00 1 d . . .
C(13C) C 0.1100(3) -0.0509(2) 0.6870(3) 0.0539(12) Uani 1.00 1 d . . .
C(13D) C 0.3846(5) -0.0608(2) 0.8356(3) 0.0686(16) Uani 1.00 1 d . . .
C(14A) C 0.4394(4) 0.0772(2) 0.6606(3) 0.0557(12) Uani 1.00 1 d . . .
C(14B) C 0.1712(4) 0.0926(2) 0.5709(3) 0.0604(13) Uani 1.00 1 d . . .
C(14C) C 0.1317(4) 0.0206(3) 0.7840(3) 0.0643(15) Uani 1.00 1 d . . .
C(14D) C 0.4001(5) 0.0334(3) 0.8669(4) 0.0763(19) Uani 1.00 1 d . . .
C(15A) C 0.5148(4) 0.0857(2) 0.6314(3) 0.0569(12) Uani 1.00 1 d . . .
C(15B) C 0.1304(4) 0.1157(2) 0.4954(3) 0.0582(13) Uani 1.00 1 d . . .
C(15C) C 0.0512(4) 0.0047(3) 0.8036(4) 0.0684(16) Uani 1.00 1 d . . .
C(15D) C 0.4602(6) 0.0212(2) 0.9453(4) 0.082(2) Uani 1.00 1 d . . .
C(16A) C 0.3928(6) 0.1908(4) 0.3986(6) 0.096(2) Uani 1.00 1 d . . .
C(16B) C 0.1317(9) 0.3661(5) 0.5347(7) 0.112(3) Uani 1.00 1 d . . .
C(16C) C -0.2653(10) 0.0735(5) 0.7937(6) 0.134(4) Uani 1.00 1 d . . .
C(16D) C 0.4222(12) 0.1721(5) 1.1428(14) 0.186(10) Uani 1.00 1 d . . .
C(17A) C 0.3543(8) 0.2388(5) 0.3590(5) 0.107(3) Uani 1.00 1 d . . .
C(17B) C 0.1683(7) 0.3330(5) 0.6027(10) 0.126(4) Uani 1.00 1 d . . .
C(17C) C -0.2238(11) 0.1217(8) 0.7701(5) 0.190(9) Uani 1.00 1 d . . .
C(17D) C 0.3755(7) 0.2035(6) 1.0796(9) 0.133(4) Uani 1.00 1 d . . .
C(18A) C 0.2871(6) 0.2605(5) 0.3922(6) 0.109(3) Uani 1.00 1 d . . .
C(18B) C 0.1282(10) 0.3524(7) 0.6669(8) 0.133(4) Uani 1.00 1 d . . .
C(18C) C -0.2747(15) 0.1686(5) 0.7852(9) 0.171(8) Uani 1.00 1 d . . .
C(18D) C 0.3998(9) 0.2606(5) 1.0979(11) 0.160(7) Uani 1.00 1 d . . .
C(19A) C 0.2803(6) 0.2224(4) 0.4566(6) 0.096(2) Uani 1.00 1 d . . .
C(19B) C 0.0723(12) 0.3987(5) 0.6355(8) 0.131(4) Uani 1.00 1 d . . .
C(19C) C -0.3418(12) 0.1495(8) 0.8249(9) 0.198(11) Uani 1.00 1 d . . .
C(19D) C 0.4677(10) 0.2612(8) 1.1789(11) 0.160(7) Uani 1.00 1 d . . .
C(20A) C 0.3465(6) 0.1782(4) 0.4607(7) 0.103(3) Uani 1.00 1 d . . .
C(20B) C 0.0701(9) 0.4054(4) 0.5484(8) 0.113(3) Uani 1.00 1 d . . .
C(20C) C -0.3384(9) 0.0892(8) 0.8253(8) 0.168(7) Uani 1.00 1 d . . .
C(20D) C 0.4799(12) 0.2060(11) 1.2076(9) 0.227(15) Uani 1.00 1 d . . .
B(1) B 0.3154(3) -0.14725(19) 0.6640(3) 0.0518(13) Uani 1.00 1 d . . .
B(2) B 0.3204(10) 0.1920(4) 0.7653(9) 0.126(4) Uani 1.00 1 d . . .
H(1) H 0.6259 0.2483 0.4240 0.066 Uiso 1.00 1 c R . .
H(2) H 0.6558 0.0843 0.5789 0.067 Uiso 1.00 1 c R . .
H(3) H -0.1152 0.3018 0.3250 0.074 Uiso 1.00 1 c R . .
H(4) H 0.0750 0.1466 0.3483 0.076 Uiso 1.00 1 c R . .
H(5) H -0.1800 -0.0018 1.0501 0.152 Uiso 1.00 1 c R . .
H(6) H -0.0871 -0.0396 0.8315 0.083 Uiso 1.00 1 c R . .
H(7) H 0.7650 0.1259 1.2052 0.066 Uiso 1.00 1 c R . .
H(8) H 0.5523 -0.0158 1.0846 0.070 Uiso 1.00 1 c R . .
H(9) H 0.5100 0.2188 0.6417 0.083 Uiso 1.00 1 c R . .
H(10) H 0.3967 0.3003 0.6286 0.094 Uiso 1.00 1 c R . .
H(11) H 0.4185 0.3670 0.5165 0.105 Uiso 1.00 1 c R . .
H(12) H 0.5453 0.3256 0.4551 0.088 Uiso 1.00 1 c R . .
H(13) H 0.7885 0.1975 0.4940 0.064 Uiso 1.00 1 c R . .
H(14) H 0.7595 0.2414 0.3645 0.084 Uiso 1.00 1 c R . .
H(15) H 0.6873 0.1938 0.3226 0.084 Uiso 1.00 1 c R . .
H(16) H 0.7958 0.1799 0.3599 0.084 Uiso 1.00 1 c R . .
H(17) H 0.7608 0.0165 0.4536 0.067 Uiso 1.00 1 c R . .
H(18) H 0.8321 0.0188 0.6316 0.093 Uiso 1.00 1 c R . .
H(19) H 0.8625 -0.0231 0.5710 0.093 Uiso 1.00 1 c R . .
H(20) H 0.9459 0.0441 0.5286 0.112 Uiso 1.00 1 c R . .
H(21) H 0.9705 0.0562 0.6254 0.112 Uiso 1.00 1 c R . .
H(22) H 0.8645 0.1296 0.6048 0.084 Uiso 1.00 1 c R . .
H(23) H 0.8968 0.1360 0.5234 0.084 Uiso 1.00 1 c R . .
H(24) H 0.5331 -0.0415 0.5740 0.095 Uiso 1.00 1 c R . .
H(25) H 0.4096 -0.0524 0.6272 0.092 Uiso 1.00 1 c R . .
H(26) H 0.4154 0.1077 0.6826 0.067 Uiso 1.00 1 c R . .
H(27) H 0.5408 0.1215 0.6335 0.068 Uiso 1.00 1 c R . .
H(28) H 0.4426 0.1683 0.3861 0.115 Uiso 1.00 1 c R . .
H(29) H 0.3750 0.2571 0.3150 0.128 Uiso 1.00 1 c R . .
H(30) H 0.2502 0.2950 0.3747 0.131 Uiso 1.00 1 c R . .
H(31) H 0.2372 0.2259 0.4910 0.115 Uiso 1.00 1 c R . .
H(32) H 0.3574 0.1454 0.4977 0.123 Uiso 1.00 1 c R . .
H(33) H -0.1412 0.3406 0.4421 0.087 Uiso 1.00 1 c R . .
H(34) H -0.1495 0.3352 0.5917 0.114 Uiso 1.00 1 c R . .
H(35) H -0.0396 0.2544 0.6674 0.105 Uiso 1.00 1 c R . .
H(36) H 0.0362 0.2122 0.5645 0.094 Uiso 1.00 1 c R . .
H(37) H 0.0228 0.2849 0.2591 0.077 Uiso 1.00 1 c R . .
H(38) H -0.1081 0.3395 0.1886 0.101 Uiso 1.00 1 c R . .
H(39) H -0.1719 0.2855 0.1682 0.101 Uiso 1.00 1 c R . .
H(40) H -0.0887 0.2934 0.1287 0.101 Uiso 1.00 1 c R . .
H(41) H -0.0255 0.1157 0.1550 0.090 Uiso 1.00 1 c R . .
H(42) H 0.1424 0.0871 0.1582 0.130 Uiso 1.00 1 c R . .
H(43) H 0.0830 0.1295 0.0896 0.130 Uiso 1.00 1 c R . .
H(44) H 0.2124 0.1804 0.1529 0.169 Uiso 1.00 1 c R . .
H(45) H 0.2179 0.1562 0.2416 0.169 Uiso 1.00 1 c R . .
H(46) H 0.1476 0.2384 0.2519 0.113 Uiso 1.00 1 c R . .
H(47) H 0.0962 0.2417 0.1545 0.113 Uiso 1.00 1 c R . .
H(48) H 0.1385 0.0059 0.3863 0.096 Uiso 1.00 1 c R . .
H(49) H 0.2007 -0.0310 0.5178 0.084 Uiso 1.00 1 c R . .
H(50) H 0.1789 0.1142 0.6187 0.072 Uiso 1.00 1 c R . .
H(51) H 0.1098 0.1529 0.4915 0.070 Uiso 1.00 1 c R . .
H(52) H 0.1446 0.3609 0.4811 0.134 Uiso 1.00 1 c R . .
H(53) H 0.2138 0.3022 0.6077 0.151 Uiso 1.00 1 c R . .
H(54) H 0.1421 0.3373 0.7237 0.160 Uiso 1.00 1 c R . .
H(55) H 0.0364 0.4209 0.6649 0.158 Uiso 1.00 1 c R . .
H(56) H 0.0344 0.4336 0.5087 0.136 Uiso 1.00 1 c R . .
H(57) H -0.2357 0.0853 1.0409 0.107 Uiso 1.00 1 c R . .
H(58) H -0.2235 0.1946 1.0215 0.114 Uiso 1.00 1 c R . .
H(59) H -0.0965 0.2127 0.9549 0.127 Uiso 1.00 1 c R . .
H(60) H -0.0200 0.1182 0.9326 0.137 Uiso 1.00 1 c R . .
H(61) H -0.1733 -0.0932 1.0538 0.178 Uiso 1.00 1 c R . .
H(62) H -0.0294 -0.0633 1.1531 0.274 Uiso 1.00 1 c R . .
H(63) H 0.0235 -0.0645 1.0848 0.274 Uiso 1.00 1 c R . .
H(64) H -0.0108 -0.1207 1.1150 0.274 Uiso 1.00 1 c R . .
H(65) H -0.2177 -0.1562 0.8110 0.120 Uiso 1.00 1 c R . .
H(66) H -0.3012 -0.0556 0.7119 0.175 Uiso 1.00 1 c R . .
H(67) H -0.3415 -0.1179 0.6942 0.175 Uiso 1.00 1 c R . .
H(68) H -0.4170 -0.0551 0.7877 0.182 Uiso 1.00 1 c R . .
H(69) H -0.3954 -0.1182 0.8155 0.182 Uiso 1.00 1 c R . .
H(70) H -0.2837 -0.0223 0.8909 0.183 Uiso 1.00 1 c R . .
H(71) H -0.3034 -0.0763 0.9383 0.183 Uiso 1.00 1 c R . .
H(72) H -0.0049 -0.0999 0.6753 0.071 Uiso 1.00 1 c R . .
H(73) H 0.1299 -0.0697 0.6465 0.065 Uiso 1.00 1 c R . .
H(74) H 0.1669 0.0511 0.8116 0.077 Uiso 1.00 1 c R . .
H(75) H 0.0307 0.0256 0.8417 0.082 Uiso 1.00 1 c R . .
H(76) H -0.2453 0.0347 0.7887 0.161 Uiso 1.00 1 c R . .
H(77) H -0.1714 0.1223 0.7454 0.228 Uiso 1.00 1 c R . .
H(78) H -0.2620 0.2079 0.7748 0.205 Uiso 1.00 1 c R . .
H(79) H -0.3861 0.1729 0.8437 0.238 Uiso 1.00 1 c R . .
H(80) H -0.3788 0.0639 0.8459 0.202 Uiso 1.00 1 c R . .
H(81) H 0.7076 0.2213 1.1832 0.076 Uiso 1.00 1 c R . .
H(82) H 0.6339 0.2962 1.0748 0.103 Uiso 1.00 1 c R . .
H(83) H 0.5186 0.2503 0.9462 0.116 Uiso 1.00 1 c R . .
H(84) H 0.5202 0.1437 0.9751 0.093 Uiso 1.00 1 c R . .
H(85) H 0.6932 0.0522 1.2857 0.063 Uiso 1.00 1 c R . .
H(86) H 0.8530 0.0824 1.3416 0.081 Uiso 1.00 1 c R . .
H(87) H 0.8814 0.0479 1.2732 0.081 Uiso 1.00 1 c R . .
H(88) H 0.8486 0.0166 1.3421 0.081 Uiso 1.00 1 c R . .
H(89) H 0.7147 -0.1117 1.1748 0.076 Uiso 1.00 1 c R . .
H(90) H 0.5555 -0.1570 1.1763 0.100 Uiso 1.00 1 c R . .
H(91) H 0.6423 -0.1532 1.2587 0.100 Uiso 1.00 1 c R . .
H(92) H 0.4854 -0.0784 1.2093 0.120 Uiso 1.00 1 c R . .
H(93) H 0.5290 -0.1053 1.2987 0.120 Uiso 1.00 1 c R . .
H(94) H 0.5757 -0.0063 1.2734 0.100 Uiso 1.00 1 c R . .
H(95) H 0.6529 -0.0462 1.3321 0.100 Uiso 1.00 1 c R . .
H(96) H 0.4615 -0.1124 0.9263 0.083 Uiso 1.00 1 c R . .
H(97) H 0.3571 -0.0895 0.7984 0.082 Uiso 1.00 1 c R . .
H(98) H 0.3852 0.0706 0.8516 0.092 Uiso 1.00 1 c R . .
H(99) H 0.4841 0.0503 0.9827 0.099 Uiso 1.00 1 c R . .
H(100) H 0.4183 0.1311 1.1446 0.223 Uiso 1.00 1 c R . .
H(101) H 0.3318 0.1895 1.0271 0.160 Uiso 1.00 1 c R . .
H(102) H 0.3750 0.2932 1.0622 0.192 Uiso 1.00 1 c R . .
H(103) H 0.4982 0.2945 1.2098 0.192 Uiso 1.00 1 c R . .
H(104) H 0.5210 0.1931 1.2620 0.272 Uiso 1.00 1 c R . .

loop_
_atom_site_aniso_label
_atom_site_aniso_U_11
_atom_site_aniso_U_22
_atom_site_aniso_U_33
_atom_site_aniso_U_12
_atom_site_aniso_U_13
_atom_site_aniso_U_23
Pd(1) 0.04029(17) 0.0642(2) 0.04450(18) -0.00289(18) 0.01453(13) 0.00523(18)
Fe(1) 0.0583(4) 0.0692(5) 0.0717(5) 0.0089(4) 0.0272(4) -0.0046(4)
Fe(2) 0.0729(5) 0.0631(5) 0.0638(4) -0.0070(4) 0.0147(4) -0.0062(4)
Fe(3) 0.1093(9) 0.1190(10) 0.0508(5) -0.0029(8) 0.0176(5) -0.0029(5)
Fe(4) 0.0665(5) 0.0624(5) 0.0942(7) 0.0106(4) 0.0210(5) 0.0078(4)
F(1) 0.093(3) 0.114(4) 0.213(7) -0.016(3) 0.048(4) 0.035(4)
F(2) 0.129(4) 0.124(4) 0.129(4) -0.026(3) 0.041(4) -0.046(4)
F(3) 0.78(4) 0.79(4) 0.79(4) 0.013(10) 0.241(17) 0.012(10)
F(4) 0.51(2) 0.52(2) 0.53(2) 0.020(9) 0.176(11) 0.020(10)
F(5) 0.42(2) 0.135(8) 0.248(13) 0.020(10) 0.184(15) -0.017(7)
F(6) 0.237(18) 0.50(3) 0.33(2) 0.00(2) -0.043(16) -0.15(2)
F(7) 0.294(15) 0.113(6) 0.215(10) 0.022(7) 0.063(10) 0.018(6)
F(8) 0.41(2) 0.243(15) 0.145(8) -0.011(15) 0.025(12) 0.043(9)
O(1A) 0.064(2) 0.060(2) 0.061(2) 0.0039(18) 0.0234(19) 0.0059(18)
O(1B) 0.060(2) 0.074(2) 0.061(2) 0.010(2) 0.0071(19) 0.003(2)
O(1C) 0.096(3) 0.154(6) 0.086(3) 0.022(4) 0.061(3) -0.003(3)
O(1D) 0.064(2) 0.054(2) 0.069(2) 0.0003(19) 0.005(2) -0.0041(19)
O(2A) 0.049(2) 0.073(2) 0.067(2) -0.0076(18) 0.0104(18) 0.002(2)
O(2B) 0.056(2) 0.068(2) 0.072(2) -0.0100(19) 0.018(2) -0.004(2)
O(2C) 0.146(6) 0.130(6) 0.177(7) 0.056(5) 0.109(6) 0.056(5)
O(2D) 0.072(2) 0.062(2) 0.058(2) 0.0003(19) 0.0360(19) -0.0013(17)
O(3A) 0.113(4) 0.052(2) 0.162(5) -0.033(2) 0.095(4) -0.033(3)
O(3B) 0.124(4) 0.088(3) 0.065(2) 0.021(3) 0.003(2) -0.021(2)
O(3C) 0.070(3) 0.086(3) 0.130(4) -0.019(2) 0.043(3) -0.025(3)
O(3D) 0.168(6) 0.066(3) 0.084(3) 0.040(3) -0.028(4) -0.021(2)
N(1A) 0.049(2) 0.061(2) 0.060(2) 0.007(2) 0.023(2) 0.006(2)
N(1B) 0.052(2) 0.067(2) 0.060(2) 0.003(2) 0.010(2) 0.007(2)
N(1C) 0.154(8) 0.169(8) 0.091(4) 0.058(6) 0.088(5) 0.038(5)
N(1D) 0.056(2) 0.053(2) 0.055(2) 0.001(2) 0.013(2) 0.0032(19)
N(2A) 0.0391(19) 0.048(2) 0.066(2) -0.0028(17) 0.0183(19) 0.0042(19)
N(2B) 0.059(2) 0.094(3) 0.044(2) 0.003(2) 0.015(2) 0.003(2)
N(2C) 0.091(4) 0.092(4) 0.146(7) 0.031(4) 0.077(5) 0.046(5)
N(2D) 0.059(2) 0.055(2) 0.047(2) -0.008(2) 0.014(2) 0.0036(19)
N(3A) 0.052(2) 0.053(2) 0.074(2) -0.009(2) 0.034(2) -0.006(2)
N(3B) 0.066(2) 0.076(3) 0.038(2) 0.006(2) 0.003(2) 0.003(2)
N(3C) 0.059(2) 0.080(3) 0.082(3) -0.004(2) 0.044(2) -0.002(2)
N(3D) 0.071(2) 0.051(2) 0.046(2) 0.009(2) 0.008(2) 0.0018(19)
N(4A) 0.049(2) 0.062(2) 0.054(2) 0.0007(19) 0.0194(18) 0.0145(19)
N(4B) 0.045(2) 0.073(3) 0.046(2) 0.006(2) 0.0096(18) 0.004(2)
N(4C) 0.048(2) 0.064(2) 0.046(2) 0.0000(19) 0.0128(18) 0.0067(19)
N(4D) 0.043(2) 0.063(2) 0.058(2) -0.0054(19) 0.0142(19) 0.003(2)
C(1A) 0.058(2) 0.047(2) 0.073(3) -0.001(2) 0.023(2) -0.009(2)
C(1B) 0.059(3) 0.063(3) 0.058(3) -0.006(2) 0.011(2) -0.004(2)
C(1C) 0.069(4) 0.133(7) 0.046(3) 0.002(4) 0.019(2) -0.017(3)
C(1D) 0.068(3) 0.059(3) 0.055(2) 0.007(2) 0.023(2) 0.007(2)
C(2A) 0.076(3) 0.068(3) 0.071(3) 0.001(3) 0.034(3) -0.013(3)
C(2B) 0.065(3) 0.084(4) 0.069(3) -0.001(3) 0.022(3) -0.007(3)
C(2C) 0.087(4) 0.140(7) 0.046(3) 0.019(5) 0.028(3) -0.003(3)
C(2D) 0.058(3) 0.059(3) 0.072(3) 0.006(2) 0.017(2) 0.007(2)
C(3A) 0.092(4) 0.076(4) 0.085(4) -0.002(3) 0.052(4) -0.021(3)
C(3B) 0.077(4) 0.112(6) 0.105(6) -0.008(4) 0.041(4) -0.024(5)
C(3C) 0.104(6) 0.125(7) 0.057(3) -0.005(5) 0.024(4) -0.019(4)
C(3D) 0.100(5) 0.061(3) 0.107(6) 0.010(3) 0.047(5) 0.019(3)
C(4A) 0.094(5) 0.069(4) 0.114(6) 0.012(3) 0.053(5) -0.011(4)
C(4B) 0.104(5) 0.097(5) 0.069(4) -0.022(4) 0.038(4) -0.011(4)
C(4C) 0.103(6) 0.133(8) 0.080(5) -0.011(6) 0.027(5) -0.026(5)
C(4D) 0.113(6) 0.090(5) 0.076(4) 0.019(5) 0.010(4) 0.035(4)
C(5A) 0.072(4) 0.060(3) 0.099(4) 0.004(3) 0.042(3) -0.002(3)
C(5B) 0.108(5) 0.061(3) 0.069(3) -0.006(3) 0.030(4) -0.003(3)
C(5C) 0.094(6) 0.189(12) 0.066(4) -0.040(7) 0.032(4) -0.022(6)
C(5D) 0.091(4) 0.076(4) 0.058(3) 0.012(3) 0.008(3) 0.008(3)
C(6A) 0.049(2) 0.054(2) 0.056(2) -0.008(2) 0.018(2) -0.006(2)
C(6B) 0.055(2) 0.058(3) 0.054(2) -0.009(2) 0.009(2) 0.002(2)
C(6C) 0.088(4) 0.143(8) 0.065(3) 0.017(5) 0.046(3) 0.013(4)
C(6D) 0.060(3) 0.056(3) 0.049(2) 0.011(2) 0.016(2) 0.002(2)
C(7AA) 0.046(2) 0.050(2) 0.065(3) 0.001(2) 0.021(2) 0.005(2)
C(7AB) 0.082(4) 0.063(3) 0.082(4) 0.002(3) 0.050(3) 0.007(3)
C(7BA) 0.062(3) 0.071(3) 0.062(3) -0.015(2) 0.020(2) 0.005(2)
C(7BB) 0.097(5) 0.071(4) 0.076(4) -0.008(3) 0.012(4) 0.018(3)
C(7CA) 0.177(12) 0.184(12) 0.126(8) 0.100(10) 0.107(9) 0.088(9)
C(7CB) 0.31(2) 0.26(2) 0.137(12) 0.17(2) 0.092(16) 0.098(14)
C(7DA) 0.057(2) 0.056(2) 0.045(2) -0.001(2) 0.016(2) 0.001(2)
C(7DB) 0.062(3) 0.068(3) 0.061(3) -0.002(2) 0.001(2) 0.001(2)
C(8A) 0.045(2) 0.053(2) 0.055(2) -0.003(2) 0.023(2) 0.001(2)
C(8B) 0.047(2) 0.075(3) 0.051(2) -0.003(2) 0.011(2) 0.013(2)
C(8C) 0.127(8) 0.105(6) 0.153(9) 0.027(6) 0.103(8) 0.039(6)
C(8D) 0.050(2) 0.058(3) 0.044(2) -0.002(2) 0.015(2) 0.004(2)
C(9AA) 0.050(2) 0.052(2) 0.073(3) -0.000(2) 0.030(2) 0.004(2)
C(9AB) 0.061(3) 0.072(3) 0.093(4) 0.005(3) 0.014(3) 0.016(4)
C(9AC) 0.065(4) 0.091(5) 0.110(6) 0.000(3) 0.006(4) 0.004(4)
C(9AD) 0.053(3) 0.061(3) 0.085(4) -0.006(2) 0.002(3) 0.010(3)
C(9BA) 0.067(3) 0.109(5) 0.042(2) 0.018(3) 0.007(2) -0.004(3)
C(9BB) 0.119(7) 0.137(8) 0.078(4) 0.033(7) 0.044(5) 0.004(5)
C(9BC) 0.089(6) 0.215(16) 0.135(9) 0.003(8) 0.059(7) -0.011(10)
C(9BD) 0.073(4) 0.133(7) 0.088(5) -0.018(4) 0.039(4) 0.003(5)
C(9CA) 0.073(4) 0.091(5) 0.159(9) -0.008(4) 0.070(5) -0.003(5)
C(9CB) 0.066(5) 0.177(13) 0.212(14) 0.005(6) 0.067(7) 0.002(11)
C(9CC) 0.086(7) 0.175(14) 0.214(16) 0.020(8) 0.077(9) 0.030(12)
C(9CD) 0.143(10) 0.139(10) 0.239(17) 0.037(8) 0.152(12) 0.060(10)
C(9DA) 0.071(3) 0.045(2) 0.061(3) -0.003(2) 0.003(2) 0.006(2)
C(9DB) 0.089(5) 0.069(4) 0.085(4) -0.018(3) 0.017(4) 0.024(3)
C(9DC) 0.093(5) 0.091(5) 0.130(7) -0.009(4) 0.057(5) 0.029(5)
C(9DD) 0.092(5) 0.098(5) 0.073(4) -0.013(4) 0.043(4) 0.004(3)
C(10A) 0.062(2) 0.055(3) 0.080(3) -0.002(3) 0.038(2) -0.010(3)
C(10B) 0.062(3) 0.093(5) 0.050(3) 0.013(3) 0.011(2) -0.009(3)
C(10C) 0.061(3) 0.068(3) 0.106(5) -0.005(3) 0.047(3) 0.002(3)
C(10D) 0.094(4) 0.048(3) 0.056(3) 0.006(3) 0.011(3) 0.003(2)
C(11A) 0.049(2) 0.055(2) 0.055(2) -0.006(2) 0.021(2) 0.001(2)
C(11B) 0.056(2) 0.062(3) 0.046(2) -0.003(2) 0.012(2) -0.003(2)
C(11C) 0.041(2) 0.061(3) 0.065(3) 0.001(2) 0.019(2) 0.006(2)
C(11D) 0.062(3) 0.050(2) 0.044(2) -0.002(2) 0.005(2) 0.003(2)
C(12A) 0.084(4) 0.051(3) 0.126(6) -0.007(3) 0.066(4) -0.007(3)
C(12B) 0.098(5) 0.079(4) 0.054(3) 0.017(3) 0.011(3) -0.011(2)
C(12C) 0.049(2) 0.061(3) 0.073(3) -0.001(2) 0.026(2) -0.004(2)
C(12D) 0.084(4) 0.043(2) 0.065(3) -0.004(2) 0.001(3) 0.001(2)
C(13A) 0.075(4) 0.056(3) 0.115(5) -0.016(3) 0.052(4) 0.000(3)
C(13B) 0.089(4) 0.064(3) 0.052(2) 0.010(3) 0.015(2) -0.002(2)
C(13C) 0.050(2) 0.055(2) 0.063(3) -0.008(2) 0.026(2) -0.005(2)
C(13D) 0.088(4) 0.054(3) 0.049(2) -0.009(3) -0.002(2) -0.003(2)
C(14A) 0.053(2) 0.056(3) 0.062(3) -0.006(2) 0.025(2) -0.005(2)
C(14B) 0.069(3) 0.068(3) 0.041(2) 0.004(2) 0.013(2) -0.004(2)
C(14C) 0.062(2) 0.084(4) 0.055(2) -0.007(3) 0.030(2) -0.009(3)
C(14D) 0.086(4) 0.059(3) 0.060(3) -0.009(3) -0.014(3) 0.001(2)
C(15A) 0.060(3) 0.057(3) 0.061(3) -0.009(2) 0.028(2) -0.006(2)
C(15B) 0.063(3) 0.062(3) 0.047(2) 0.008(2) 0.012(2) -0.005(2)
C(15C) 0.065(3) 0.085(4) 0.065(3) -0.012(3) 0.035(2) -0.016(3)
C(15D) 0.102(5) 0.051(3) 0.065(3) -0.002(3) -0.018(3) -0.010(2)
C(16A) 0.074(4) 0.115(7) 0.100(5) 0.006(4) 0.028(4) -0.026(5)
C(16B) 0.115(7) 0.116(8) 0.107(7) -0.044(6) 0.039(6) -0.027(6)
C(16C) 0.154(11) 0.159(12) 0.061(5) 0.001(9) -0.008(6) -0.023(6)
C(16D) 0.151(15) 0.149(13) 0.32(2) 0.052(11) 0.164(18) 0.113(17)
C(17A) 0.119(7) 0.129(8) 0.071(4) 0.022(6) 0.027(4) -0.009(5)
C(17B) 0.076(5) 0.119(8) 0.159(11) -0.023(5) -0.001(6) -0.029(8)
C(17C) 0.32(2) 0.202(17) 0.034(3) -0.065(18) 0.028(7) 0.011(6)
C(17D) 0.066(5) 0.172(14) 0.162(11) -0.001(6) 0.036(6) -0.023(10)
C(18A) 0.074(4) 0.134(8) 0.109(6) 0.028(5) 0.010(4) -0.006(6)
C(18B) 0.120(9) 0.154(12) 0.102(7) -0.045(8) -0.003(6) -0.012(7)
C(18C) 0.29(2) 0.134(12) 0.067(6) 0.039(13) 0.020(10) 0.015(7)
C(18D) 0.115(9) 0.121(10) 0.28(2) 0.062(8) 0.111(12) 0.074(12)
C(19A) 0.066(4) 0.104(6) 0.116(6) -0.007(4) 0.025(4) -0.016(5)
C(19B) 0.192(13) 0.093(7) 0.120(8) -0.056(8) 0.062(9) -0.040(6)
C(19C) 0.24(2) 0.179(17) 0.094(9) 0.072(16) -0.065(12) -0.029(10)
C(19D) 0.096(8) 0.218(19) 0.175(14) -0.016(10) 0.053(9) -0.081(14)
C(20A) 0.065(4) 0.087(5) 0.136(8) -0.007(3) 0.000(4) -0.027(5)
C(20B) 0.140(9) 0.073(5) 0.140(9) -0.028(5) 0.062(7) -0.011(5)
C(20C) 0.127(11) 0.22(2) 0.115(10) 0.029(11) -0.029(8) -0.046(11)
C(20D) 0.167(18) 0.39(4) 0.170(16) 0.15(2) 0.123(15) 0.11(2)
B(1) 0.049(2) 0.047(3) 0.068(3) -0.009(2) 0.031(2) -0.015(2)
B(2) 0.139(11) 0.074(6) 0.156(13) 0.023(7) 0.027(10) -0.005(7)

loop_
_atom_type_symbol
_atom_type_description
_atom_type_scat_dispersion_real
_atom_type_scat_dispersion_imag
_atom_type_scat_source
C C 0.003 0.002
;
International Tables for Crystallography
(1992, Vol. C, Tables 4.2.6.8 and 6.1.1.4)
;
H H 0.000 0.000
;
International Tables for Crystallography
(1992, Vol. C, Table 6.1.1.4)
;
O O 0.011 0.006
;
International Tables for Crystallography
(1992, Vol. C, Tables 4.2.6.8 and 6.1.1.4)
;
N N 0.006 0.003
;
International Tables for Crystallography
(1992, Vol. C, Tables 4.2.6.8 and 6.1.1.4)
;
B B 0.001 0.001
;
International Tables for Crystallography
(1992, Vol. C, Tables 4.2.6.8 and 6.1.1.4)
;
F F 0.017 0.010
;
International Tables for Crystallography
(1992, Vol. C, Tables 4.2.6.8 and 6.1.1.4)
;
Fe Fe 0.346 0.844
;
International Tables for Crystallography
(1992, Vol. C, Tables 4.2.6.8 and 6.1.1.4)
;
Pd Pd -0.999 1.007
;
International Tables for Crystallography
(1992, Vol. C, Tables 4.2.6.8 and 6.1.1.4)
;

loop_
_geom_angle_atom_site_label_1
_geom_angle_atom_site_label_2
_geom_angle_atom_site_label_3
_geom_angle
_geom_angle_publ_flag
_geom_angle_site_symmetry_1
_geom_angle_site_symmetry_2
_geom_angle_site_symmetry_3
N(4A) Pd(1) N(4B) 87.62(19) yes . . .
N(4A) Pd(1) N(4C) 175.75(19) yes . . .
N(4A) Pd(1) N(4D) 90.83(19) yes . . .
N(4B) Pd(1) N(4C) 91.02(19) yes . . .
N(4B) Pd(1) N(4D) 176.6(2) yes . . .
N(4C) Pd(1) N(4D) 90.73(19) yes . . .
C(1A) Fe(1) C(2A) 41.2(3) yes . . .
C(1A) Fe(1) C(3A) 68.6(3) yes . . .
C(1A) Fe(1) C(4A) 68.4(3) yes . . .
C(1A) Fe(1) C(5A) 41.9(2) yes . . .
C(1A) Fe(1) C(16A) 107.5(3) yes . . .
C(1A) Fe(1) C(17A) 125.2(4) yes . . .
C(1A) Fe(1) C(18A) 160.4(4) yes . . .
C(1A) Fe(1) C(19A) 156.5(3) yes . . .
C(1A) Fe(1) C(20A) 120.6(3) yes . . .
C(2A) Fe(1) C(3A) 39.6(3) yes . . .
C(2A) Fe(1) C(4A) 67.0(3) yes . . .
C(2A) Fe(1) C(5A) 69.3(3) yes . . .
C(2A) Fe(1) C(16A) 126.0(3) yes . . .
C(2A) Fe(1) C(17A) 162.1(4) yes . . .
C(2A) Fe(1) C(18A) 157.1(4) yes . . .
C(2A) Fe(1) C(19A) 121.0(4) yes . . .
C(2A) Fe(1) C(20A) 107.4(3) yes . . .
C(3A) Fe(1) C(4A) 40.0(3) yes . . .
C(3A) Fe(1) C(5A) 68.9(3) yes . . .
C(3A) Fe(1) C(16A) 161.9(3) yes . . .
C(3A) Fe(1) C(17A) 157.6(4) yes . . .
C(3A) Fe(1) C(18A) 122.3(4) yes . . .
C(3A) Fe(1) C(19A) 107.4(4) yes . . .
C(3A) Fe(1) C(20A) 123.9(4) yes . . .
C(4A) Fe(1) C(5A) 40.6(3) yes . . .
C(4A) Fe(1) C(16A) 156.7(4) yes . . .
C(4A) Fe(1) C(17A) 123.6(4) yes . . .
C(4A) Fe(1) C(18A) 108.5(4) yes . . .
C(4A) Fe(1) C(19A) 124.3(4) yes . . .
C(4A) Fe(1) C(20A) 160.6(4) yes . . .
C(5A) Fe(1) C(16A) 120.8(4) yes . . .
C(5A) Fe(1) C(17A) 108.4(4) yes . . .
C(5A) Fe(1) C(18A) 123.0(4) yes . . .
C(5A) Fe(1) C(19A) 160.3(3) yes . . .
C(5A) Fe(1) C(20A) 157.0(3) yes . . .
C(16A) Fe(1) C(17A) 38.8(4) yes . . .
C(16A) Fe(1) C(18A) 67.2(4) yes . . .
C(16A) Fe(1) C(19A) 68.7(4) yes . . .
C(16A) Fe(1) C(20A) 41.6(4) yes . . .
C(17A) Fe(1) C(18A) 39.2(4) yes . . .
C(17A) Fe(1) C(19A) 67.2(4) yes . . .
C(17A) Fe(1) C(20A) 67.4(4) yes . . .
C(18A) Fe(1) C(19A) 41.4(4) yes . . .
C(18A) Fe(1) C(20A) 69.0(4) yes . . .
C(19A) Fe(1) C(20A) 41.1(4) yes . . .
C(1B) Fe(2) C(2B) 40.3(3) yes . . .
C(1B) Fe(2) C(3B) 67.6(3) yes . . .
C(1B) Fe(2) C(4B) 67.8(3) yes . . .
C(1B) Fe(2) C(5B) 41.1(2) yes . . .
C(1B) Fe(2) C(16B) 110.1(4) yes . . .
C(1B) Fe(2) C(17B) 121.0(4) yes . . .
C(1B) Fe(2) C(18B) 156.5(5) yes . . .
C(1B) Fe(2) C(19B) 163.1(4) yes . . .
C(1B) Fe(2) C(20B) 125.4(4) yes . . .
C(2B) Fe(2) C(3B) 40.1(3) yes . . .
C(2B) Fe(2) C(4B) 68.0(3) yes . . .
C(2B) Fe(2) C(5B) 67.9(3) yes . . .
C(2B) Fe(2) C(16B) 123.0(3) yes . . .
C(2B) Fe(2) C(17B) 156.0(5) yes . . .
C(2B) Fe(2) C(18B) 160.5(5) yes . . .
C(2B) Fe(2) C(19B) 126.0(5) yes . . .
C(2B) Fe(2) C(20B) 108.5(4) yes . . .
C(3B) Fe(2) C(4B) 40.6(3) yes . . .
C(3B) Fe(2) C(5B) 67.0(4) yes . . .
C(3B) Fe(2) C(16B) 156.9(4) yes . . .
C(3B) Fe(2) C(17B) 162.3(5) yes . . .
C(3B) Fe(2) C(18B) 123.4(5) yes . . .
C(3B) Fe(2) C(19B) 108.2(6) yes . . .
C(3B) Fe(2) C(20B) 121.8(4) yes . . .
C(4B) Fe(2) C(5B) 39.1(3) yes . . .
C(4B) Fe(2) C(16B) 161.8(4) yes . . .
C(4B) Fe(2) C(17B) 125.1(4) yes . . .
C(4B) Fe(2) C(18B) 106.1(5) yes . . .
C(4B) Fe(2) C(19B) 120.5(5) yes . . .
C(4B) Fe(2) C(20B) 156.8(5) yes . . .
C(5B) Fe(2) C(16B) 127.4(4) yes . . .
C(5B) Fe(2) C(17B) 108.3(4) yes . . .
C(5B) Fe(2) C(18B) 120.0(5) yes . . .
C(5B) Fe(2) C(19B) 154.1(4) yes . . .
C(5B) Fe(2) C(20B) 162.9(4) yes . . .
C(16B) Fe(2) C(17B) 39.2(5) yes . . .
C(16B) Fe(2) C(18B) 68.3(5) yes . . .
C(16B) Fe(2) C(19B) 66.9(6) yes . . .
C(16B) Fe(2) C(20B) 39.3(5) yes . . .
C(17B) Fe(2) C(18B) 42.6(6) yes . . .
C(17B) Fe(2) C(19B) 68.0(6) yes . . .
C(17B) Fe(2) C(20B) 67.7(5) yes . . .
C(18B) Fe(2) C(19B) 39.7(6) yes . . .
C(18B) Fe(2) C(20B) 69.3(5) yes . . .
C(19B) Fe(2) C(20B) 41.7(5) yes . . .
C(1C) Fe(3) C(2C) 40.3(3) yes . . .
C(1C) Fe(3) C(3C) 69.4(3) yes . . .
C(1C) Fe(3) C(4C) 70.3(4) yes . . .
C(1C) Fe(3) C(5C) 42.6(4) yes . . .
C(1C) Fe(3) C(16C) 109.2(4) yes . . .
C(1C) Fe(3) C(17C) 127.6(5) yes . . .
C(1C) Fe(3) C(18C) 164.8(6) yes . . .
C(1C) Fe(3) C(19C) 153.6(6) yes . . .
C(1C) Fe(3) C(20C) 119.8(5) yes . . .
C(2C) Fe(3) C(3C) 42.3(4) yes . . .
C(2C) Fe(3) C(4C) 68.8(4) yes . . .
C(2C) Fe(3) C(5C) 69.6(4) yes . . .
C(2C) Fe(3) C(16C) 127.7(4) yes . . .
C(2C) Fe(3) C(17C) 165.0(6) yes . . .
C(2C) Fe(3) C(18C) 153.8(6) yes . . .
C(2C) Fe(3) C(19C) 119.0(5) yes . . .
C(2C) Fe(3) C(20C) 108.6(5) yes . . .
C(3C) Fe(3) C(4C) 38.6(4) yes . . .
C(3C) Fe(3) C(5C) 68.5(4) yes . . .
C(3C) Fe(3) C(16C) 165.8(5) yes . . .
C(3C) Fe(3) C(17C) 151.4(6) yes . . .
C(3C) Fe(3) C(18C) 118.2(5) yes . . .
C(3C) Fe(3) C(19C) 106.4(5) yes . . .
C(3C) Fe(3) C(20C) 127.9(5) yes . . .
C(4C) Fe(3) C(5C) 42.0(5) yes . . .
C(4C) Fe(3) C(16C) 155.3(5) yes . . .
C(4C) Fe(3) C(17C) 119.2(6) yes . . .
C(4C) Fe(3) C(18C) 106.8(5) yes . . .
C(4C) Fe(3) C(19C) 123.5(6) yes . . .
C(4C) Fe(3) C(20C) 162.3(6) yes . . .
C(5C) Fe(3) C(16C) 120.7(5) yes . . .
C(5C) Fe(3) C(17C) 107.1(5) yes . . .
C(5C) Fe(3) C(18C) 125.4(7) yes . . .
C(5C) Fe(3) C(19C) 162.1(7) yes . . .
C(5C) Fe(3) C(20C) 155.0(6) yes . . .
C(16C) Fe(3) C(17C) 40.5(6) yes . . .
C(16C) Fe(3) C(18C) 66.8(5) yes . . .
C(16C) Fe(3) C(19C) 68.2(6) yes . . .
C(16C) Fe(3) C(20C) 39.6(6) yes . . .
C(17C) Fe(3) C(18C) 39.9(7) yes . . .
C(17C) Fe(3) C(19C) 68.7(7) yes . . .
C(17C) Fe(3) C(20C) 67.8(6) yes . . .
C(18C) Fe(3) C(19C) 40.4(8) yes . . .
C(18C) Fe(3) C(20C) 67.3(7) yes . . .
C(19C) Fe(3) C(20C) 41.2(7) yes . . .
C(1D) Fe(4) C(2D) 40.5(2) yes . . .
C(1D) Fe(4) C(3D) 68.2(3) yes . . .
C(1D) Fe(4) C(4D) 69.7(3) yes . . .
C(1D) Fe(4) C(5D) 42.0(2) yes . . .
C(1D) Fe(4) C(16D) 108.7(4) yes . . .
C(1D) Fe(4) C(17D) 132.0(4) yes . . .
C(1D) Fe(4) C(18D) 172.5(4) yes . . .
C(1D) Fe(4) C(19D) 143.8(4) yes . . .
C(1D) Fe(4) C(20D) 112.8(6) yes . . .
C(2D) Fe(4) C(3D) 40.5(3) yes . . .
C(2D) Fe(4) C(4D) 69.0(3) yes . . .
C(2D) Fe(4) C(5D) 68.8(3) yes . . .
C(2D) Fe(4) C(16D) 135.1(5) yes . . .
C(2D) Fe(4) C(17D) 171.6(4) yes . . .
C(2D) Fe(4) C(18D) 146.7(4) yes . . .
C(2D) Fe(4) C(19D) 115.0(4) yes . . .
C(2D) Fe(4) C(20D) 110.4(5) yes . . .
C(3D) Fe(4) C(4D) 40.5(3) yes . . .
C(3D) Fe(4) C(5D) 67.7(3) yes . . .
C(3D) Fe(4) C(16D) 175.5(5) yes . . .
C(3D) Fe(4) C(17D) 146.5(4) yes . . .
C(3D) Fe(4) C(18D) 116.4(5) yes . . .
C(3D) Fe(4) C(19D) 111.9(5) yes . . .
C(3D) Fe(4) C(20D) 136.4(6) yes . . .
C(4D) Fe(4) C(5D) 40.6(3) yes . . .
C(4D) Fe(4) C(16D) 142.3(6) yes . . .
C(4D) Fe(4) C(17D) 114.0(5) yes . . .
C(4D) Fe(4) C(18D) 109.5(6) yes . . .
C(4D) Fe(4) C(19D) 135.3(6) yes . . .
C(4D) Fe(4) C(20D) 175.7(8) yes . . .
C(5D) Fe(4) C(16D) 112.3(6) yes . . .
C(5D) Fe(4) C(17D) 107.9(5) yes . . .
C(5D) Fe(4) C(18D) 132.7(5) yes . . .
C(5D) Fe(4) C(19D) 174.1(5) yes . . .
C(5D) Fe(4) C(20D) 143.5(8) yes . . .
C(16D) Fe(4) C(17D) 38.0(6) yes . . .
C(16D) Fe(4) C(18D) 67.1(6) yes . . .
C(16D) Fe(4) C(19D) 68.6(7) yes . . .
C(16D) Fe(4) C(20D) 41.1(8) yes . . .
C(17D) Fe(4) C(18D) 41.0(5) yes . . .
C(17D) Fe(4) C(19D) 68.9(6) yes . . .
C(17D) Fe(4) C(20D) 67.2(6) yes . . .
C(18D) Fe(4) C(19D) 41.7(6) yes . . .
C(18D) Fe(4) C(20D) 68.6(8) yes . . .
C(19D) Fe(4) C(20D) 40.7(9) yes . . .
C(6A) N(1A) C(7AA) 120.7(4) yes . . .
C(6B) N(1B) C(7BA) 120.4(5) yes . . .
C(6C) N(1C) C(7CA) 124.7(11) yes . . .
C(6D) N(1D) C(7DA) 119.8(5) yes . . .
C(8A) N(2A) C(9AA) 119.4(4) yes . . .
C(8A) N(2A) C(9AD) 127.9(4) yes . . .
C(9AA) N(2A) C(9AD) 112.4(4) yes . . .
C(8B) N(2B) C(9BA) 123.1(6) yes . . .
C(8B) N(2B) C(9BD) 126.3(6) yes . . .
C(9BA) N(2B) C(9BD) 110.6(6) yes . . .
C(8C) N(2C) C(9CA) 118.5(9) yes . . .
C(8C) N(2C) C(9CD) 121.0(12) yes . . .
C(9CA) N(2C) C(9CD) 116.7(9) yes . . .
C(8D) N(2D) C(9DA) 120.3(5) yes . . .
C(8D) N(2D) C(9DD) 128.9(5) yes . . .
C(9DA) N(2D) C(9DD) 110.8(5) yes . . .
C(10A) N(3A) C(11A) 127.1(5) yes . . .
C(10B) N(3B) C(11B) 127.9(6) yes . . .
C(10C) N(3C) C(11C) 125.1(6) yes . . .
C(10D) N(3D) C(11D) 126.1(5) yes . . .
Pd(1) N(4A) C(13A) 117.9(4) yes . . .
Pd(1) N(4A) C(14A) 124.9(4) yes . . .
C(13A) N(4A) C(14A) 117.2(5) yes . . .
Pd(1) N(4B) C(13B) 124.2(4) yes . . .
Pd(1) N(4B) C(14B) 116.7(3) yes . . .
C(13B) N(4B) C(14B) 118.8(5) yes . . .
Pd(1) N(4C) C(13C) 117.2(4) yes . . .
Pd(1) N(4C) C(14C) 124.0(4) yes . . .
C(13C) N(4C) C(14C) 118.7(5) yes . . .
Pd(1) N(4D) C(13D) 121.9(3) yes . . .
Pd(1) N(4D) C(14D) 119.2(4) yes . . .
C(13D) N(4D) C(14D) 118.8(5) yes . . .
Fe(1) C(1A) C(2A) 70.0(3) yes . . .
Fe(1) C(1A) C(5A) 69.8(3) yes . . .
Fe(1) C(1A) C(6A) 122.9(4) yes . . .
C(2A) C(1A) C(5A) 107.2(6) yes . . .
C(2A) C(1A) C(6A) 125.7(5) yes . . .
C(5A) C(1A) C(6A) 127.0(6) yes . . .
Fe(2) C(1B) C(2B) 69.7(3) yes . . .
Fe(2) C(1B) C(5B) 69.6(3) yes . . .
Fe(2) C(1B) C(6B) 125.8(4) yes . . .
C(2B) C(1B) C(5B) 106.9(6) yes . . .
C(2B) C(1B) C(6B) 128.4(5) yes . . .
C(5B) C(1B) C(6B) 124.7(6) yes . . .
Fe(3) C(1C) C(2C) 70.6(4) yes . . .
Fe(3) C(1C) C(5C) 67.9(5) yes . . .
Fe(3) C(1C) C(6C) 127.0(5) yes . . .
C(2C) C(1C) C(5C) 107.5(9) yes . . .
C(2C) C(1C) C(6C) 129.0(9) yes . . .
C(5C) C(1C) C(6C) 123.4(8) yes . . .
Fe(4) C(1D) C(2D) 70.3(3) yes . . .
Fe(4) C(1D) C(5D) 69.7(4) yes . . .
Fe(4) C(1D) C(6D) 122.7(5) yes . . .
C(2D) C(1D) C(5D) 107.3(5) yes . . .
C(2D) C(1D) C(6D) 127.8(5) yes . . .
C(5D) C(1D) C(6D) 124.8(5) yes . . .
Fe(1) C(2A) C(1A) 68.8(3) yes . . .
Fe(1) C(2A) C(3A) 70.9(4) yes . . .
C(1A) C(2A) C(3A) 109.3(6) yes . . .
Fe(2) C(2B) C(1B) 69.9(3) yes . . .
Fe(2) C(2B) C(3B) 70.5(4) yes . . .
C(1B) C(2B) C(3B) 108.2(6) yes . . .
Fe(3) C(2C) C(1C) 69.1(4) yes . . .
Fe(3) C(2C) C(3C) 69.7(4) yes . . .
C(1C) C(2C) C(3C) 107.7(8) yes . . .
Fe(4) C(2D) C(1D) 69.2(3) yes . . .
Fe(4) C(2D) C(3D) 69.5(4) yes . . .
C(1D) C(2D) C(3D) 107.7(5) yes . . .
Fe(1) C(3A) C(2A) 69.4(4) yes . . .
Fe(1) C(3A) C(4A) 70.7(5) yes . . .
C(2A) C(3A) C(4A) 108.2(8) yes . . .
Fe(2) C(3B) C(2B) 69.4(5) yes . . .
Fe(2) C(3B) C(4B) 70.6(5) yes . . .
C(2B) C(3B) C(4B) 108.4(8) yes . . .
Fe(3) C(3C) C(2C) 68.0(4) yes . . .
Fe(3) C(3C) C(4C) 69.1(6) yes . . .
C(2C) C(3C) C(4C) 108.2(10) yes . . .
Fe(4) C(3D) C(2D) 70.0(5) yes . . .
Fe(4) C(3D) C(4D) 70.4(6) yes . . .
C(2D) C(3D) C(4D) 110.3(7) yes . . .
Fe(1) C(4A) C(3A) 69.3(4) yes . . .
Fe(1) C(4A) C(5A) 68.4(4) yes . . .
C(3A) C(4A) C(5A) 109.2(7) yes . . .
Fe(2) C(4B) C(3B) 68.8(5) yes . . .
Fe(2) C(4B) C(5B) 69.1(5) yes . . .
C(3B) C(4B) C(5B) 107.0(7) yes . . .
Fe(3) C(4C) C(3C) 72.3(6) yes . . .
Fe(3) C(4C) C(5C) 68.1(6) yes . . .
C(3C) C(4C) C(5C) 109.9(11) yes . . .
Fe(4) C(4D) C(3D) 69.1(6) yes . . .
Fe(4) C(4D) C(5D) 69.5(5) yes . . .
C(3D) C(4D) C(5D) 106.6(7) yes . . .
Fe(1) C(5A) C(1A) 68.3(3) yes . . .
Fe(1) C(5A) C(4A) 71.0(4) yes . . .
C(1A) C(5A) C(4A) 106.0(7) yes . . .
Fe(2) C(5B) C(1B) 69.4(3) yes . . .
Fe(2) C(5B) C(4B) 71.7(5) yes . . .
C(1B) C(5B) C(4B) 109.4(7) yes . . .
Fe(3) C(5C) C(1C) 69.5(5) yes . . .
Fe(3) C(5C) C(4C) 69.8(6) yes . . .
C(1C) C(5C) C(4C) 106.6(9) yes . . .
Fe(4) C(5D) C(1D) 68.3(4) yes . . .
Fe(4) C(5D) C(4D) 69.9(5) yes . . .
C(1D) C(5D) C(4D) 108.0(6) yes . . .
O(1A) C(6A) N(1A) 121.3(5) yes . . .
O(1A) C(6A) C(1A) 119.9(6) yes . . .
N(1A) C(6A) C(1A) 118.8(5) yes . . .
O(1B) C(6B) N(1B) 119.9(6) yes . . .
O(1B) C(6B) C(1B) 122.0(5) yes . . .
N(1B) C(6B) C(1B) 118.1(5) yes . . .
O(1C) C(6C) N(1C) 119.5(11) yes . . .
O(1C) C(6C) C(1C) 122.9(9) yes . . .
N(1C) C(6C) C(1C) 117.3(9) yes . . .
O(1D) C(6D) N(1D) 121.2(5) yes . . .
O(1D) C(6D) C(1D) 122.3(5) yes . . .
N(1D) C(6D) C(1D) 116.5(5) yes . . .
N(1A) C(7AA) C(7AB) 110.1(4) yes . . .
N(1A) C(7AA) C(8A) 110.2(4) yes . . .
C(7AB) C(7AA) C(8A) 108.8(5) yes . . .
N(1B) C(7BA) C(7BB) 111.1(6) yes . . .
N(1B) C(7BA) C(8B) 109.9(5) yes . . .
C(7BB) C(7BA) C(8B) 110.5(5) yes . . .
N(1C) C(7CA) C(7CB) 103.3(12) yes . . .
N(1C) C(7CA) C(8C) 112.6(10) yes . . .
C(7CB) C(7CA) C(8C) 116.9(13) yes . . .
N(1D) C(7DA) C(7DB) 110.2(5) yes . . .
N(1D) C(7DA) C(8D) 110.4(4) yes . . .
C(7DB) C(7DA) C(8D) 107.2(5) yes . . .
O(2A) C(8A) N(2A) 122.1(5) yes . . .
O(2A) C(8A) C(7AA) 121.5(4) yes . . .
N(2A) C(8A) C(7AA) 116.3(4) yes . . .
O(2B) C(8B) N(2B) 119.9(6) yes . . .
O(2B) C(8B) C(7BA) 121.2(6) yes . . .
N(2B) C(8B) C(7BA) 118.9(6) yes . . .
O(2C) C(8C) N(2C) 121.2(12) yes . . .
O(2C) C(8C) C(7CA) 119.4(10) yes . . .
N(2C) C(8C) C(7CA) 119.4(11) yes . . .
O(2D) C(8D) N(2D) 120.0(5) yes . . .
O(2D) C(8D) C(7DA) 121.4(5) yes . . .
N(2D) C(8D) C(7DA) 118.6(5) yes . . .
N(2A) C(9AA) C(9AB) 101.4(4) yes . . .
N(2A) C(9AA) C(10A) 116.4(5) yes . . .
C(9AB) C(9AA) C(10A) 109.5(5) yes . . .
C(9AA) C(9AB) C(9AC) 103.6(6) yes . . .
C(9AB) C(9AC) C(9AD) 103.1(6) yes . . .
N(2A) C(9AD) C(9AC) 103.0(5) yes . . .
N(2B) C(9BA) C(9BB) 105.5(7) yes . . .
N(2B) C(9BA) C(10B) 115.1(5) yes . . .
C(9BB) C(9BA) C(10B) 110.5(7) yes . . .
C(9BA) C(9BB) C(9BC) 101.7(10) yes . . .
C(9BB) C(9BC) C(9BD) 107.5(10) yes . . .
N(2B) C(9BD) C(9BC) 100.6(9) yes . . .
N(2C) C(9CA) C(9CB) 105.6(9) yes . . .
N(2C) C(9CA) C(10C) 119.1(7) yes . . .
C(9CB) C(9CA) C(10C) 102.9(9) yes . . .
C(9CA) C(9CB) C(9CC) 95.2(11) yes . . .
C(9CB) C(9CC) C(9CD) 105.5(11) yes . . .
N(2C) C(9CD) C(9CC) 102.1(13) yes . . .
N(2D) C(9DA) C(9DB) 103.9(6) yes . . .
N(2D) C(9DA) C(10D) 113.8(4) yes . . .
C(9DB) C(9DA) C(10D) 109.7(5) yes . . .
C(9DA) C(9DB) C(9DC) 104.1(6) yes . . .
C(9DB) C(9DC) C(9DD) 103.8(8) yes . . .
N(2D) C(9DD) C(9DC) 104.0(7) yes . . .
O(3A) C(10A) N(3A) 123.4(7) yes . . .
O(3A) C(10A) C(9AA) 119.3(6) yes . . .
N(3A) C(10A) C(9AA) 117.2(5) yes . . .
O(3B) C(10B) N(3B) 121.6(6) yes . . .
O(3B) C(10B) C(9BA) 120.9(6) yes . . .
N(3B) C(10B) C(9BA) 117.5(6) yes . . .
O(3C) C(10C) N(3C) 124.6(8) yes . . .
O(3C) C(10C) C(9CA) 120.7(7) yes . . .
N(3C) C(10C) C(9CA) 114.7(7) yes . . .
O(3D) C(10D) N(3D) 123.1(5) yes . . .
O(3D) C(10D) C(9DA) 118.0(5) yes . . .
N(3D) C(10D) C(9DA) 118.9(5) yes . . .
N(3A) C(11A) C(12A) 123.4(6) yes . . .
N(3A) C(11A) C(15A) 119.5(5) yes . . .
C(12A) C(11A) C(15A) 117.1(6) yes . . .
N(3B) C(11B) C(12B) 124.6(5) yes . . .
N(3B) C(11B) C(15B) 118.2(5) yes . . .
C(12B) C(11B) C(15B) 117.1(5) yes . . .
N(3C) C(11C) C(12C) 125.3(5) yes . . .
N(3C) C(11C) C(15C) 117.6(6) yes . . .
C(12C) C(11C) C(15C) 117.1(6) yes . . .
N(3D) C(11D) C(12D) 124.9(5) yes . . .
N(3D) C(11D) C(15D) 118.0(5) yes . . .
C(12D) C(11D) C(15D) 117.1(5) yes . . .
C(11A) C(12A) C(13A) 119.7(7) yes . . .
C(11B) C(12B) C(13B) 120.0(6) yes . . .
C(11C) C(12C) C(13C) 119.5(5) yes . . .
C(11D) C(12D) C(13D) 119.8(5) yes . . .
N(4A) C(13A) C(12A) 122.4(6) yes . . .
N(4B) C(13B) C(12B) 122.2(7) yes . . .
N(4C) C(13C) C(12C) 122.7(6) yes . . .
N(4D) C(13D) C(12D) 122.3(5) yes . . .
N(4A) C(14A) C(15A) 123.0(5) yes . . .
N(4B) C(14B) C(15B) 121.5(5) yes . . .
N(4C) C(14C) C(15C) 121.6(6) yes . . .
N(4D) C(14D) C(15D) 120.8(6) yes . . .
C(11A) C(15A) C(14A) 120.7(5) yes . . .
C(11B) C(15B) C(14B) 120.2(5) yes . . .
C(11C) C(15C) C(14C) 120.3(6) yes . . .
C(11D) C(15D) C(14D) 121.1(6) yes . . .
Fe(1) C(16A) C(17A) 71.5(6) yes . . .
Fe(1) C(16A) C(20A) 69.1(6) yes . . .
C(17A) C(16A) C(20A) 108.0(9) yes . . .
Fe(2) C(16B) C(17B) 69.6(7) yes . . .
Fe(2) C(16B) C(20B) 70.8(8) yes . . .
C(17B) C(16B) C(20B) 111.9(13) yes . . .
Fe(3) C(16C) C(17C) 70.1(6) yes . . .
Fe(3) C(16C) C(20C) 71.0(7) yes . . .
C(17C) C(16C) C(20C) 109.8(14) yes . . .
Fe(4) C(16D) C(17D) 71.5(10) yes . . .
Fe(4) C(16D) C(20D) 69.7(10) yes . . .
C(17D) C(16D) C(20D) 110.1(14) yes . . .
Fe(1) C(17A) C(16A) 69.7(5) yes . . .
Fe(1) C(17A) C(18A) 70.2(5) yes . . .
C(16A) C(17A) C(18A) 111.5(10) yes . . .
Fe(2) C(17B) C(16B) 71.2(7) yes . . .
Fe(2) C(17B) C(18B) 67.9(7) yes . . .
C(16B) C(17B) C(18B) 106.9(12) yes . . .
Fe(3) C(17C) C(16C) 69.4(6) yes . . .
Fe(3) C(17C) C(18C) 71.6(7) yes . . .
C(16C) C(17C) C(18C) 107.1(15) yes . . .
Fe(4) C(17D) C(16D) 70.5(9) yes . . .
Fe(4) C(17D) C(18D) 69.4(7) yes . . .
C(16D) C(17D) C(18D) 109.6(12) yes . . .
Fe(1) C(18A) C(17A) 70.6(5) yes . . .
Fe(1) C(18A) C(19A) 68.5(5) yes . . .
C(17A) C(18A) C(19A) 106.7(10) yes . . .
Fe(2) C(18B) C(17B) 69.5(6) yes . . .
Fe(2) C(18B) C(19B) 73.2(7) yes . . .
C(17B) C(18B) C(19B) 107.5(13) yes . . .
Fe(3) C(18C) C(17C) 68.5(7) yes . . .
Fe(3) C(18C) C(19C) 67.3(8) yes . . .
C(17C) C(18C) C(19C) 108.3(14) yes . . .
Fe(4) C(18D) C(17D) 69.6(7) yes . . .
Fe(4) C(18D) C(19D) 67.9(9) yes . . .
C(17D) C(18D) C(19D) 106.0(13) yes . . .
Fe(1) C(19A) C(18A) 70.2(5) yes . . .
Fe(1) C(19A) C(20A) 69.6(5) yes . . .
C(18A) C(19A) C(20A) 107.6(10) yes . . .
Fe(2) C(19B) C(18B) 67.1(7) yes . . .
Fe(2) C(19B) C(20B) 68.2(6) yes . . .
C(18B) C(19B) C(20B) 107.6(13) yes . . .
Fe(3) C(19C) C(18C) 72.3(9) yes . . .
Fe(3) C(19C) C(20C) 70.8(8) yes . . .
C(18C) C(19C) C(20C) 107.0(15) yes . . .
Fe(4) C(19D) C(18D) 70.4(10) yes . . .
Fe(4) C(19D) C(20D) 70.8(11) yes . . .
C(18D) C(19D) C(20D) 107.6(14) yes . . .
Fe(1) C(20A) C(16A) 69.3(5) yes . . .
Fe(1) C(20A) C(19A) 69.3(5) yes . . .
C(16A) C(20A) C(19A) 106.2(9) yes . . .
Fe(2) C(20B) C(16B) 69.8(7) yes . . .
Fe(2) C(20B) C(19B) 70.1(7) yes . . .
C(16B) C(20B) C(19B) 105.9(10) yes . . .
Fe(3) C(20C) C(16C) 69.4(7) yes . . .
Fe(3) C(20C) C(19C) 68.0(8) yes . . .
C(16C) C(20C) C(19C) 107.4(14) yes . . .
Fe(4) C(20D) C(16D) 69.2(11) yes . . .
Fe(4) C(20D) C(19D) 68.5(11) yes . . .
C(16D) C(20D) C(19D) 106.7(13) yes . . .
F(1) B(1) F(2) 110.2(5) yes . . .
F(1) B(1) F(3) 109.2(6) yes . . .
F(1) B(1) F(4) 109.6(6) yes . . .
F(2) B(1) F(3) 109.3(6) yes . . .
F(2) B(1) F(4) 109.7(7) yes . . .
F(3) B(1) F(4) 108.9(8) yes . . .
F(5) B(2) F(6) 110.7(14) yes . . .
F(5) B(2) F(7) 117.9(16) yes . . .
F(5) B(2) F(8) 109.4(12) yes . . .
F(6) B(2) F(7) 108.7(13) yes . . .
F(6) B(2) F(8) 106.7(16) yes . . .
F(7) B(2) F(8) 102.7(12) yes . . .
C(6A) N(1A) H(1) 119.7 no . . .
C(7AA) N(1A) H(1) 119.7 no . . .
C(6B) N(1B) H(3) 119.8 no . . .
C(7BA) N(1B) H(3) 119.8 no . . .
C(6C) N(1C) H(5) 117.7 no . . .
C(7CA) N(1C) H(5) 117.6 no . . .
C(6D) N(1D) H(7) 120.1 no . . .
C(7DA) N(1D) H(7) 120.1 no . . .
C(10A) N(3A) H(2) 116.4 no . . .
C(11A) N(3A) H(2) 116.4 no . . .
C(10B) N(3B) H(4) 116.1 no . . .
C(11B) N(3B) H(4) 116.1 no . . .
C(10C) N(3C) H(6) 117.5 no . . .
C(11C) N(3C) H(6) 117.4 no . . .
C(10D) N(3D) H(8) 117.0 no . . .
C(11D) N(3D) H(8) 117.0 no . . .
Fe(1) C(2A) H(9) 125.3 no . . .
C(1A) C(2A) H(9) 125.3 no . . .
C(3A) C(2A) H(9) 125.3 no . . .
Fe(2) C(2B) H(33) 125.9 no . . .
C(1B) C(2B) H(33) 125.9 no . . .
C(3B) C(2B) H(33) 125.9 no . . .
Fe(3) C(2C) H(57) 126.2 no . . .
C(1C) C(2C) H(57) 126.2 no . . .
C(3C) C(2C) H(57) 126.2 no . . .
Fe(4) C(2D) H(81) 126.1 no . . .
C(1D) C(2D) H(81) 126.1 no . . .
C(3D) C(2D) H(81) 126.1 no . . .
Fe(1) C(3A) H(10) 125.9 no . . .
C(2A) C(3A) H(10) 125.9 no . . .
C(4A) C(3A) H(10) 125.9 no . . .
Fe(2) C(3B) H(34) 125.8 no . . .
C(2B) C(3B) H(34) 125.8 no . . .
C(4B) C(3B) H(34) 125.8 no . . .
Fe(3) C(3C) H(58) 125.9 no . . .
C(2C) C(3C) H(58) 125.9 no . . .
C(4C) C(3C) H(58) 125.8 no . . .
Fe(4) C(3D) H(82) 124.8 no . . .
C(2D) C(3D) H(82) 124.8 no . . .
C(4D) C(3D) H(82) 124.8 no . . .
Fe(1) C(4A) H(11) 125.3 no . . .
C(3A) C(4A) H(11) 125.3 no . . .
C(5A) C(4A) H(11) 125.3 no . . .
Fe(2) C(4B) H(35) 126.5 no . . .
C(3B) C(4B) H(35) 126.5 no . . .
C(5B) C(4B) H(35) 126.5 no . . .
Fe(3) C(4C) H(59) 125.0 no . . .
C(3C) C(4C) H(59) 125.0 no . . .
C(5C) C(4C) H(59) 125.0 no . . .
Fe(4) C(4D) H(83) 126.7 no . . .
C(3D) C(4D) H(83) 126.7 no . . .
C(5D) C(4D) H(83) 126.7 no . . .
Fe(1) C(5A) H(12) 127.0 no . . .
C(1A) C(5A) H(12) 127.0 no . . .
C(4A) C(5A) H(12) 127.0 no . . .
Fe(2) C(5B) H(36) 125.3 no . . .
C(1B) C(5B) H(36) 125.3 no . . .
C(4B) C(5B) H(36) 125.3 no . . .
Fe(3) C(5C) H(60) 126.7 no . . .
C(1C) C(5C) H(60) 126.7 no . . .
C(4C) C(5C) H(60) 126.7 no . . .
Fe(4) C(5D) H(84) 126.0 no . . .
C(1D) C(5D) H(84) 126.0 no . . .
C(4D) C(5D) H(84) 126.0 no . . .
N(1A) C(7AA) H(13) 109.2 no . . .
C(7AB) C(7AA) H(13) 109.2 no . . .
C(8A) C(7AA) H(13) 109.2 no . . .
C(7AA) C(7AB) H(14) 109.5 no . . .
C(7AA) C(7AB) H(15) 109.5 no . . .
C(7AA) C(7AB) H(16) 109.5 no . . .
H(14) C(7AB) H(15) 109.5 no . . .
H(14) C(7AB) H(16) 109.5 no . . .
H(15) C(7AB) H(16) 109.5 no . . .
N(1B) C(7BA) H(37) 108.4 no . . .
C(7BB) C(7BA) H(37) 108.4 no . . .
C(8B) C(7BA) H(37) 108.4 no . . .
C(7BA) C(7BB) H(38) 109.5 no . . .
C(7BA) C(7BB) H(39) 109.5 no . . .
C(7BA) C(7BB) H(40) 109.5 no . . .
H(38) C(7BB) H(39) 109.5 no . . .
H(38) C(7BB) H(40) 109.5 no . . .
H(39) C(7BB) H(40) 109.5 no . . .
N(1C) C(7CA) H(61) 107.9 no . . .
C(7CB) C(7CA) H(61) 107.9 no . . .
C(8C) C(7CA) H(61) 107.9 no . . .
C(7CA) C(7CB) H(62) 109.5 no . . .
C(7CA) C(7CB) H(63) 109.5 no . . .
C(7CA) C(7CB) H(64) 109.5 no . . .
H(62) C(7CB) H(63) 109.5 no . . .
H(62) C(7CB) H(64) 109.5 no . . .
H(63) C(7CB) H(64) 109.5 no . . .
N(1D) C(7DA) H(85) 109.7 no . . .
C(7DB) C(7DA) H(85) 109.7 no . . .
C(8D) C(7DA) H(85) 109.7 no . . .
C(7DA) C(7DB) H(86) 109.5 no . . .
C(7DA) C(7DB) H(87) 109.5 no . . .
C(7DA) C(7DB) H(88) 109.5 no . . .
H(86) C(7DB) H(87) 109.5 no . . .
H(86) C(7DB) H(88) 109.5 no . . .
H(87) C(7DB) H(88) 109.5 no . . .
N(2A) C(9AA) H(17) 109.7 no . . .
C(9AB) C(9AA) H(17) 109.7 no . . .
C(10A) C(9AA) H(17) 109.7 no . . .
C(9AA) C(9AB) H(18) 111.0 no . . .
C(9AA) C(9AB) H(19) 111.0 no . . .
C(9AC) C(9AB) H(18) 111.0 no . . .
C(9AC) C(9AB) H(19) 111.0 no . . .
H(18) C(9AB) H(19) 109.0 no . . .
C(9AB) C(9AC) H(20) 111.1 no . . .
C(9AB) C(9AC) H(21) 111.1 no . . .
C(9AD) C(9AC) H(20) 111.2 no . . .
C(9AD) C(9AC) H(21) 111.1 no . . .
H(20) C(9AC) H(21) 109.1 no . . .
N(2A) C(9AD) H(22) 111.2 no . . .
N(2A) C(9AD) H(23) 111.2 no . . .
C(9AC) C(9AD) H(22) 111.2 no . . .
C(9AC) C(9AD) H(23) 111.2 no . . .
H(22) C(9AD) H(23) 109.1 no . . .
N(2B) C(9BA) H(41) 108.6 no . . .
C(9BB) C(9BA) H(41) 108.6 no . . .
C(10B) C(9BA) H(41) 108.6 no . . .
C(9BA) C(9BB) H(42) 111.4 no . . .
C(9BA) C(9BB) H(43) 111.4 no . . .
C(9BC) C(9BB) H(42) 111.4 no . . .
C(9BC) C(9BB) H(43) 111.4 no . . .
H(42) C(9BB) H(43) 109.3 no . . .
C(9BB) C(9BC) H(44) 110.2 no . . .
C(9BB) C(9BC) H(45) 110.2 no . . .
C(9BD) C(9BC) H(44) 110.2 no . . .
C(9BD) C(9BC) H(45) 110.2 no . . .
H(44) C(9BC) H(45) 108.5 no . . .
N(2B) C(9BD) H(46) 111.6 no . . .
N(2B) C(9BD) H(47) 111.6 no . . .
C(9BC) C(9BD) H(46) 111.6 no . . .
C(9BC) C(9BD) H(47) 111.6 no . . .
H(46) C(9BD) H(47) 109.4 no . . .
N(2C) C(9CA) H(65) 109.6 no . . .
C(9CB) C(9CA) H(65) 109.6 no . . .
C(10C) C(9CA) H(65) 109.6 no . . .
C(9CA) C(9CB) H(66) 112.7 no . . .
C(9CA) C(9CB) H(67) 112.7 no . . .
C(9CC) C(9CB) H(66) 112.7 no . . .
C(9CC) C(9CB) H(67) 112.7 no . . .
H(66) C(9CB) H(67) 110.2 no . . .
C(9CB) C(9CC) H(68) 110.7 no . . .
C(9CB) C(9CC) H(69) 110.6 no . . .
C(9CD) C(9CC) H(68) 110.7 no . . .
C(9CD) C(9CC) H(69) 110.6 no . . .
H(68) C(9CC) H(69) 108.8 no . . .
N(2C) C(9CD) H(70) 111.4 no . . .
N(2C) C(9CD) H(71) 111.4 no . . .
C(9CC) C(9CD) H(70) 111.3 no . . .
C(9CC) C(9CD) H(71) 111.4 no . . .
H(70) C(9CD) H(71) 109.2 no . . .
N(2D) C(9DA) H(89) 109.8 no . . .
C(9DB) C(9DA) H(89) 109.8 no . . .
C(10D) C(9DA) H(89) 109.8 no . . .
C(9DA) C(9DB) H(90) 110.9 no . . .
C(9DA) C(9DB) H(91) 110.9 no . . .
C(9DC) C(9DB) H(90) 110.9 no . . .
C(9DC) C(9DB) H(91) 110.9 no . . .
H(90) C(9DB) H(91) 108.9 no . . .
C(9DB) C(9DC) H(92) 111.0 no . . .
C(9DB) C(9DC) H(93) 111.0 no . . .
C(9DD) C(9DC) H(92) 111.0 no . . .
C(9DD) C(9DC) H(93) 111.0 no . . .
H(92) C(9DC) H(93) 109.0 no . . .
N(2D) C(9DD) H(94) 111.0 no . . .
N(2D) C(9DD) H(95) 111.0 no . . .
C(9DC) C(9DD) H(94) 111.0 no . . .
C(9DC) C(9DD) H(95) 111.0 no . . .
H(94) C(9DD) H(95) 109.0 no . . .
C(11A) C(12A) H(24) 120.1 no . . .
C(13A) C(12A) H(24) 120.1 no . . .
C(11B) C(12B) H(48) 120.0 no . . .
C(13B) C(12B) H(48) 120.0 no . . .
C(11C) C(12C) H(72) 120.3 no . . .
C(13C) C(12C) H(72) 120.3 no . . .
C(11D) C(12D) H(96) 120.1 no . . .
C(13D) C(12D) H(96) 120.1 no . . .
N(4A) C(13A) H(25) 118.8 no . . .
C(12A) C(13A) H(25) 118.8 no . . .
N(4B) C(13B) H(49) 118.9 no . . .
C(12B) C(13B) H(49) 118.9 no . . .
N(4C) C(13C) H(73) 118.7 no . . .
C(12C) C(13C) H(73) 118.7 no . . .
N(4D) C(13D) H(97) 118.8 no . . .
C(12D) C(13D) H(97) 118.8 no . . .
N(4A) C(14A) H(26) 118.5 no . . .
C(15A) C(14A) H(26) 118.5 no . . .
N(4B) C(14B) H(50) 119.3 no . . .
C(15B) C(14B) H(50) 119.3 no . . .
N(4C) C(14C) H(74) 119.2 no . . .
C(15C) C(14C) H(74) 119.2 no . . .
N(4D) C(14D) H(98) 119.6 no . . .
C(15D) C(14D) H(98) 119.6 no . . .
C(11A) C(15A) H(27) 119.7 no . . .
C(14A) C(15A) H(27) 119.7 no . . .
C(11B) C(15B) H(51) 119.9 no . . .
C(14B) C(15B) H(51) 119.9 no . . .
C(11C) C(15C) H(75) 119.9 no . . .
C(14C) C(15C) H(75) 119.9 no . . .
C(11D) C(15D) H(99) 119.5 no . . .
C(14D) C(15D) H(99) 119.5 no . . .
Fe(1) C(16A) H(28) 126.0 no . . .
C(17A) C(16A) H(28) 126.0 no . . .
C(20A) C(16A) H(28) 126.0 no . . .
Fe(2) C(16B) H(52) 124.0 no . . .
C(17B) C(16B) H(52) 124.0 no . . .
C(20B) C(16B) H(52) 124.0 no . . .
Fe(3) C(16C) H(76) 125.1 no . . .
C(17C) C(16C) H(76) 125.1 no . . .
C(20C) C(16C) H(76) 125.1 no . . .
Fe(4) C(16D) H(100) 124.9 no . . .
C(17D) C(16D) H(100) 124.9 no . . .
C(20D) C(16D) H(100) 124.9 no . . .
Fe(1) C(17A) H(29) 124.2 no . . .
C(16A) C(17A) H(29) 124.2 no . . .
C(18A) C(17A) H(29) 124.2 no . . .
Fe(2) C(17B) H(53) 126.6 no . . .
C(16B) C(17B) H(53) 126.6 no . . .
C(18B) C(17B) H(53) 126.6 no . . .
Fe(3) C(17C) H(77) 126.4 no . . .
C(16C) C(17C) H(77) 126.4 no . . .
C(18C) C(17C) H(77) 126.4 no . . .
Fe(4) C(17D) H(101) 125.2 no . . .
C(16D) C(17D) H(101) 125.2 no . . .
C(18D) C(17D) H(101) 125.2 no . . .
Fe(1) C(18A) H(30) 126.6 no . . .
C(17A) C(18A) H(30) 126.6 no . . .
C(19A) C(18A) H(30) 126.6 no . . .
Fe(2) C(18B) H(54) 126.2 no . . .
C(17B) C(18B) H(54) 126.2 no . . .
C(19B) C(18B) H(54) 126.2 no . . .
Fe(3) C(18C) H(78) 125.8 no . . .
C(17C) C(18C) H(78) 125.8 no . . .
C(19C) C(18C) H(78) 125.8 no . . .
Fe(4) C(18D) H(102) 127.0 no . . .
C(17D) C(18D) H(102) 127.0 no . . .
C(19D) C(18D) H(102) 127.0 no . . .
Fe(1) C(19A) H(31) 126.2 no . . .
C(18A) C(19A) H(31) 126.2 no . . .
C(20A) C(19A) H(31) 126.2 no . . .
Fe(2) C(19B) H(55) 126.1 no . . .
C(18B) C(19B) H(55) 126.1 no . . .
C(20B) C(19B) H(55) 126.1 no . . .
Fe(3) C(19C) H(79) 126.4 no . . .
C(18C) C(19C) H(79) 126.4 no . . .
C(20C) C(19C) H(79) 126.4 no . . .
Fe(4) C(19D) H(103) 126.2 no . . .
C(18D) C(19D) H(103) 126.2 no . . .
C(20D) C(19D) H(103) 126.2 no . . .
Fe(1) C(20A) H(32) 126.9 no . . .
C(16A) C(20A) H(32) 126.9 no . . .
C(19A) C(20A) H(32) 126.9 no . . .
Fe(2) C(20B) H(56) 127.0 no . . .
C(16B) C(20B) H(56) 127.0 no . . .
C(19B) C(20B) H(56) 127.0 no . . .
Fe(3) C(20C) H(80) 126.3 no . . .
C(16C) C(20C) H(80) 126.3 no . . .
C(19C) C(20C) H(80) 126.3 no . . .
Fe(4) C(20D) H(104) 126.7 no . . .
C(16D) C(20D) H(104) 126.7 no . . .
C(19D) C(20D) H(104) 126.7 no . . .

loop_
_geom_bond_atom_site_label_1
_geom_bond_atom_site_label_2
_geom_bond_distance
_geom_bond_publ_flag
_geom_bond_site_symmetry_1
_geom_bond_site_symmetry_2
Pd(1) N(4A) 2.029(5) yes . .
Pd(1) N(4B) 2.038(4) yes . .
Pd(1) N(4C) 2.033(5) yes . .
Pd(1) N(4D) 2.036(4) yes . .
Fe(1) C(1A) 2.016(5) yes . .
Fe(1) C(2A) 2.032(6) yes . .
Fe(1) C(3A) 2.051(8) yes . .
Fe(1) C(4A) 2.069(8) yes . .
Fe(1) C(5A) 2.036(7) yes . .
Fe(1) C(16A) 2.027(11) yes . .
Fe(1) C(17A) 2.051(9) yes . .
Fe(1) C(18A) 2.045(8) yes . .
Fe(1) C(19A) 2.022(9) yes . .
Fe(1) C(20A) 2.025(9) yes . .
Fe(2) C(1B) 2.039(6) yes . .
Fe(2) C(2B) 2.036(6) yes . .
Fe(2) C(3B) 2.050(10) yes . .
Fe(2) C(4B) 2.075(10) yes . .
Fe(2) C(5B) 2.041(7) yes . .
Fe(2) C(16B) 2.029(14) yes . .
Fe(2) C(17B) 2.010(10) yes . .
Fe(2) C(18B) 1.989(12) yes . .
Fe(2) C(19B) 2.068(13) yes . .
Fe(2) C(20B) 2.042(11) yes . .
Fe(3) C(1C) 2.022(7) yes . .
Fe(3) C(2C) 2.041(7) yes . .
Fe(3) C(3C) 2.064(9) yes . .
Fe(3) C(4C) 2.024(11) yes . .
Fe(3) C(5C) 2.001(10) yes . .
Fe(3) C(16C) 2.035(11) yes . .
Fe(3) C(17C) 2.045(10) yes . .
Fe(3) C(18C) 2.086(13) yes . .
Fe(3) C(19C) 2.019(15) yes . .
Fe(3) C(20C) 2.056(13) yes . .
Fe(4) C(1D) 2.024(7) yes . .
Fe(4) C(2D) 2.038(6) yes . .
Fe(4) C(3D) 2.031(10) yes . .
Fe(4) C(4D) 2.048(10) yes . .
Fe(4) C(5D) 2.043(8) yes . .
Fe(4) C(16D) 2.01(2) yes . .
Fe(4) C(17D) 2.022(10) yes . .
Fe(4) C(18D) 2.020(14) yes . .
Fe(4) C(19D) 1.99(2) yes . .
Fe(4) C(20D) 2.016(18) yes . .
F(1) B(1) 1.355(7) yes . .
F(2) B(1) 1.354(9) yes . .
F(3) B(1) 1.365(8) yes . .
F(4) B(1) 1.361(12) yes . .
F(5) B(2) 1.314(19) yes . .
F(6) B(2) 1.350(19) yes . .
F(7) B(2) 1.326(16) yes . .
F(8) B(2) 1.366(18) yes . .
O(1A) C(6A) 1.252(7) yes . .
O(1B) C(6B) 1.244(8) yes . .
O(1C) C(6C) 1.270(12) yes . .
O(1D) C(6D) 1.265(7) yes . .
O(2A) C(8A) 1.223(6) yes . .
O(2B) C(8B) 1.247(8) yes . .
O(2C) C(8C) 1.241(16) yes . .
O(2D) C(8D) 1.235(7) yes . .
O(3A) C(10A) 1.200(8) yes . .
O(3B) C(10B) 1.247(10) yes . .
O(3C) C(10C) 1.180(11) yes . .
O(3D) C(10D) 1.217(9) yes . .
N(1A) C(6A) 1.342(8) yes . .
N(1A) C(7AA) 1.456(8) yes . .
N(1B) C(6B) 1.330(7) yes . .
N(1B) C(7BA) 1.445(9) yes . .
N(1C) C(6C) 1.346(15) yes . .
N(1C) C(7CA) 1.465(19) yes . .
N(1D) C(6D) 1.335(6) yes . .
N(1D) C(7DA) 1.454(7) yes . .
N(2A) C(8A) 1.355(6) yes . .
N(2A) C(9AA) 1.480(7) yes . .
N(2A) C(9AD) 1.430(7) yes . .
N(2B) C(8B) 1.334(9) yes . .
N(2B) C(9BA) 1.445(10) yes . .
N(2B) C(9BD) 1.500(11) yes . .
N(2C) C(8C) 1.354(14) yes . .
N(2C) C(9CA) 1.394(16) yes . .
N(2C) C(9CD) 1.442(19) yes . .
N(2D) C(8D) 1.321(7) yes . .
N(2D) C(9DA) 1.463(7) yes . .
N(2D) C(9DD) 1.480(11) yes . .
N(3A) C(10A) 1.371(9) yes . .
N(3A) C(11A) 1.386(8) yes . .
N(3B) C(10B) 1.376(8) yes . .
N(3B) C(11B) 1.385(7) yes . .
N(3C) C(10C) 1.396(9) yes . .
N(3C) C(11C) 1.365(9) yes . .
N(3D) C(10D) 1.359(8) yes . .
N(3D) C(11D) 1.387(6) yes . .
N(4A) C(13A) 1.370(9) yes . .
N(4A) C(14A) 1.333(7) yes . .
N(4B) C(13B) 1.304(8) yes . .
N(4B) C(14B) 1.369(8) yes . .
N(4C) C(13C) 1.339(7) yes . .
N(4C) C(14C) 1.345(8) yes . .
N(4D) C(13D) 1.333(8) yes . .
N(4D) C(14D) 1.337(8) yes . .
C(1A) C(2A) 1.425(11) yes . .
C(1A) C(5A) 1.448(9) yes . .
C(1A) C(6A) 1.468(9) yes . .
C(1B) C(2B) 1.405(10) yes . .
C(1B) C(5B) 1.431(9) yes . .
C(1B) C(6B) 1.475(9) yes . .
C(1C) C(2C) 1.400(13) yes . .
C(1C) C(5C) 1.460(16) yes . .
C(1C) C(6C) 1.437(16) yes . .
C(1D) C(2D) 1.407(9) yes . .
C(1D) C(5D) 1.456(8) yes . .
C(1D) C(6D) 1.464(8) yes . .
C(2A) C(3A) 1.385(11) yes . .
C(2B) C(3B) 1.403(13) yes . .
C(2C) C(3C) 1.482(16) yes . .
C(2D) C(3D) 1.407(10) yes . .
C(3A) C(4A) 1.410(13) yes . .
C(3B) C(4B) 1.430(13) yes . .
C(3C) C(4C) 1.351(17) yes . .
C(3D) C(4D) 1.411(12) yes . .
C(4A) C(5A) 1.426(13) yes . .
C(4B) C(5B) 1.379(14) yes . .
C(4C) C(5C) 1.444(19) yes . .
C(4D) C(5D) 1.420(12) yes . .
C(7AA) C(7AB) 1.495(10) yes . .
C(7AA) C(8A) 1.512(8) yes . .
C(7BA) C(7BB) 1.507(9) yes . .
C(7BA) C(8B) 1.513(9) yes . .
C(7CA) C(7CB) 1.58(2) yes . .
C(7CA) C(8C) 1.531(19) yes . .
C(7DA) C(7DB) 1.529(8) yes . .
C(7DA) C(8D) 1.529(7) yes . .
C(9AA) C(9AB) 1.540(8) yes . .
C(9AA) C(10A) 1.508(9) yes . .
C(9AB) C(9AC) 1.467(12) yes . .
C(9AC) C(9AD) 1.538(11) yes . .
C(9BA) C(9BB) 1.502(15) yes . .
C(9BA) C(10B) 1.516(10) yes . .
C(9BB) C(9BC) 1.464(19) yes . .
C(9BC) C(9BD) 1.51(2) yes . .
C(9CA) C(9CB) 1.665(15) yes . .
C(9CA) C(10C) 1.540(15) yes . .
C(9CB) C(9CC) 1.62(2) yes . .
C(9CC) C(9CD) 1.59(2) yes . .
C(9DA) C(9DB) 1.520(12) yes . .
C(9DA) C(10D) 1.519(8) yes . .
C(9DB) C(9DC) 1.514(14) yes . .
C(9DC) C(9DD) 1.488(13) yes . .
C(11A) C(12A) 1.399(9) yes . .
C(11A) C(15A) 1.375(9) yes . .
C(11B) C(12B) 1.378(10) yes . .
C(11B) C(15B) 1.394(8) yes . .
C(11C) C(12C) 1.389(9) yes . .
C(11C) C(15C) 1.403(9) yes . .
C(11D) C(12D) 1.366(8) yes . .
C(11D) C(15D) 1.385(8) yes . .
C(12A) C(13A) 1.353(14) yes . .
C(12B) C(13B) 1.379(9) yes . .
C(12C) C(13C) 1.379(9) yes . .
C(12D) C(13D) 1.385(8) yes . .
C(14A) C(15A) 1.355(9) yes . .
C(14B) C(15B) 1.347(7) yes . .
C(14C) C(15C) 1.374(10) yes . .
C(14D) C(15D) 1.378(9) yes . .
C(16A) C(17A) 1.355(15) yes . .
C(16A) C(20A) 1.439(17) yes . .
C(16B) C(17B) 1.355(19) yes . .
C(16B) C(20B) 1.370(19) yes . .
C(16C) C(17C) 1.41(2) yes . .
C(16C) C(20C) 1.39(2) yes . .
C(16D) C(17D) 1.31(2) yes . .
C(16D) C(20D) 1.41(2) yes . .
C(17A) C(18A) 1.373(17) yes . .
C(17B) C(18B) 1.45(2) yes . .
C(17C) C(18C) 1.41(2) yes . .
C(17D) C(18D) 1.41(2) yes . .
C(18A) C(19A) 1.436(17) yes . .
C(18B) C(19B) 1.38(2) yes . .
C(18C) C(19C) 1.42(2) yes . .
C(18D) C(19D) 1.43(2) yes . .
C(19A) C(20A) 1.421(14) yes . .
C(19B) C(20B) 1.46(2) yes . .
C(19C) C(20C) 1.44(2) yes . .
C(19D) C(20D) 1.39(3) yes . .
N(1A) H(1) 0.860 no . .
N(1B) H(3) 0.860 no . .
N(1C) H(5) 0.860 no . .
N(1D) H(7) 0.860 no . .
N(3A) H(2) 0.860 no . .
N(3B) H(4) 0.860 no . .
N(3C) H(6) 0.860 no . .
N(3D) H(8) 0.860 no . .
C(2A) H(9) 0.980 no . .
C(2B) H(33) 0.980 no . .
C(2C) H(57) 0.980 no . .
C(2D) H(81) 0.980 no . .
C(3A) H(10) 0.980 no . .
C(3B) H(34) 0.980 no . .
C(3C) H(58) 0.980 no . .
C(3D) H(82) 0.980 no . .
C(4A) H(11) 0.980 no . .
C(4B) H(35) 0.980 no . .
C(4C) H(59) 0.980 no . .
C(4D) H(83) 0.980 no . .
C(5A) H(12) 0.980 no . .
C(5B) H(36) 0.980 no . .
C(5C) H(60) 0.980 no . .
C(5D) H(84) 0.980 no . .
C(7AA) H(13) 0.980 no . .
C(7AB) H(14) 0.960 no . .
C(7AB) H(15) 0.960 no . .
C(7AB) H(16) 0.960 no . .
C(7BA) H(37) 0.980 no . .
C(7BB) H(38) 0.960 no . .
C(7BB) H(39) 0.960 no . .
C(7BB) H(40) 0.960 no . .
C(7CA) H(61) 0.980 no . .
C(7CB) H(62) 0.960 no . .
C(7CB) H(63) 0.960 no . .
C(7CB) H(64) 0.960 no . .
C(7DA) H(85) 0.980 no . .
C(7DB) H(86) 0.960 no . .
C(7DB) H(87) 0.960 no . .
C(7DB) H(88) 0.960 no . .
C(9AA) H(17) 0.980 no . .
C(9AB) H(18) 0.970 no . .
C(9AB) H(19) 0.970 no . .
C(9AC) H(20) 0.970 no . .
C(9AC) H(21) 0.970 no . .
C(9AD) H(22) 0.970 no . .
C(9AD) H(23) 0.970 no . .
C(9BA) H(41) 0.980 no . .
C(9BB) H(42) 0.970 no . .
C(9BB) H(43) 0.970 no . .
C(9BC) H(44) 0.970 no . .
C(9BC) H(45) 0.970 no . .
C(9BD) H(46) 0.970 no . .
C(9BD) H(47) 0.970 no . .
C(9CA) H(65) 0.980 no . .
C(9CB) H(66) 0.970 no . .
C(9CB) H(67) 0.970 no . .
C(9CC) H(68) 0.970 no . .
C(9CC) H(69) 0.970 no . .
C(9CD) H(70) 0.970 no . .
C(9CD) H(71) 0.970 no . .
C(9DA) H(89) 0.980 no . .
C(9DB) H(90) 0.970 no . .
C(9DB) H(91) 0.970 no . .
C(9DC) H(92) 0.970 no . .
C(9DC) H(93) 0.970 no . .
C(9DD) H(94) 0.970 no . .
C(9DD) H(95) 0.970 no . .
C(12A) H(24) 0.930 no . .
C(12B) H(48) 0.930 no . .
C(12C) H(72) 0.930 no . .
C(12D) H(96) 0.930 no . .
C(13A) H(25) 0.930 no . .
C(13B) H(49) 0.930 no . .
C(13C) H(73) 0.930 no . .
C(13D) H(97) 0.930 no . .
C(14A) H(26) 0.930 no . .
C(14B) H(50) 0.930 no . .
C(14C) H(74) 0.930 no . .
C(14D) H(98) 0.930 no . .
C(15A) H(27) 0.930 no . .
C(15B) H(51) 0.930 no . .
C(15C) H(75) 0.930 no . .
C(15D) H(99) 0.930 no . .
C(16A) H(28) 0.980 no . .
C(16B) H(52) 0.980 no . .
C(16C) H(76) 0.980 no . .
C(16D) H(100) 0.980 no . .
C(17A) H(29) 0.980 no . .
C(17B) H(53) 0.980 no . .
C(17C) H(77) 0.980 no . .
C(17D) H(101) 0.980 no . .
C(18A) H(30) 0.980 no . .
C(18B) H(54) 0.980 no . .
C(18C) H(78) 0.980 no . .
C(18D) H(102) 0.980 no . .
C(19A) H(31) 0.980 no . .
C(19B) H(55) 0.980 no . .
C(19C) H(79) 0.980 no . .
C(19D) H(103) 0.980 no . .
C(20A) H(32) 0.980 no . .
C(20B) H(56) 0.980 no . .
C(20C) H(80) 0.980 no . .
C(20D) H(104) 0.980 no . .

loop_
_geom_contact_atom_site_label_1
_geom_contact_atom_site_label_2
_geom_contact_distance
_geom_contact_publ_flag
_geom_contact_site_symmetry_1
_geom_contact_site_symmetry_2
Pd(1) F(1) 3.102(6) ? . .
Pd(1) F(7) 3.350(9) ? . .
F(1) Pd(1) 3.102(6) ? . .
F(1) N(4B) 3.544(8) ? . .
F(1) C(2B) 3.158(9) ? . 2_546
F(1) C(13A) 3.153(9) ? . .
F(1) C(13B) 3.203(9) ? . .
F(1) C(13C) 3.255(9) ? . .
F(2) N(1B) 3.026(8) ? . 2_546
F(2) C(2B) 3.437(8) ? . 2_546
F(2) C(7AB) 3.420(9) ? . 2_646
F(2) C(7BB) 3.420(12) ? . 2_546
F(2) C(13C) 3.448(8) ? . .
F(2) C(13D) 3.387(8) ? . .
F(3) N(4D) 3.454(14) ? . .
F(3) C(9CC) 3.473(15) ? . 1_655
F(3) C(12D) 3.441(13) ? . .
F(3) C(13A) 3.158(15) ? . .
F(3) C(13D) 2.668(14) ? . .
F(3) C(19D) 3.42(2) ? . 2_647
F(4) N(1A) 2.468(11) ? . 2_646
F(4) C(2B) 3.228(16) ? . 2_546
F(4) C(5A) 3.316(19) ? . 2_646
F(4) C(6A) 3.497(14) ? . 2_646
F(4) C(7AA) 3.087(9) ? . 2_646
F(4) C(7AB) 2.815(12) ? . 2_646
F(5) C(9DB) 3.575(15) ? . 2_657
F(6) C(4D) 3.542(19) ? . .
F(6) C(14A) 3.54(2) ? . .
F(6) C(19C) 3.57(2) ? . 1_655
F(7) Pd(1) 3.350(9) ? . .
F(7) C(14B) 3.466(12) ? . .
F(7) C(14D) 3.292(12) ? . .
F(8) C(14B) 3.370(15) ? . .
O(1A) C(17C) 3.449(12) ? . 1_655
O(1A) C(18C) 3.319(14) ? . 1_655
O(2B) N(1D) 3.014(6) ? . 1_454
O(2B) C(2D) 3.476(7) ? . 1_454
O(2B) C(7AB) 3.506(10) ? . 1_455
O(2B) C(7DB) 3.407(8) ? . 1_454
O(2D) N(1C) 2.797(12) ? . 1_655
O(2D) C(7CA) 3.307(16) ? . 1_655
O(3A) C(4A) 3.513(9) ? . 2_646
O(3B) C(7DB) 3.576(11) ? . 1_454
O(3C) C(7BA) 3.357(8) ? . 2_546
O(3C) C(18A) 3.482(12) ? . 2_546
O(3D) C(18D) 3.399(17) ? . 2_647
N(1A) F(4) 2.468(11) ? . 2_656
N(1B) F(2) 3.026(8) ? . 2_556
N(1B) C(7AB) 3.575(10) ? . 1_455
N(1C) O(2D) 2.797(12) ? . 1_455
N(1D) O(2B) 3.014(6) ? . 1_656
N(4B) F(1) 3.544(8) ? . .
N(4D) F(3) 3.454(14) ? . .
C(1B) C(7AB) 3.522(9) ? . 1_455
C(2B) F(1) 3.158(9) ? . 2_556
C(2B) F(2) 3.437(8) ? . 2_556
C(2B) F(4) 3.228(16) ? . 2_556
C(2B) B(1) 3.456(7) ? . 2_556
C(2D) O(2B) 3.476(7) ? . 1_656
C(4A) O(3A) 3.513(9) ? . 2_656
C(4D) F(6) 3.542(19) ? . .
C(5A) F(4) 3.316(19) ? . 2_656
C(5C) C(9BB) 3.527(12) ? . 1_556
C(6A) F(4) 3.497(14) ? . 2_656
C(7AA) F(4) 3.087(9) ? . 2_656
C(7AB) F(2) 3.420(9) ? . 2_656
C(7AB) F(4) 2.815(12) ? . 2_656
C(7AB) O(2B) 3.506(10) ? . 1_655
C(7AB) N(1B) 3.575(10) ? . 1_655
C(7AB) C(1B) 3.522(9) ? . 1_655
C(7BA) O(3C) 3.357(8) ? . 2_556
C(7BB) F(2) 3.420(12) ? . 2_556
C(7CA) O(2D) 3.307(16) ? . 1_455
C(7DB) O(2B) 3.407(8) ? . 1_656
C(7DB) O(3B) 3.576(11) ? . 1_656
C(9AB) C(11C) 3.577(8) ? . 1_655
C(9AB) C(12C) 3.541(9) ? . 1_655
C(9BB) C(5C) 3.527(12) ? . 1_554
C(9CB) C(12A) 3.519(15) ? . 1_455
C(9CC) F(3) 3.473(15) ? . 1_455
C(9DB) F(5) 3.575(15) ? . 2_647
C(11C) C(9AB) 3.577(8) ? . 1_455
C(12A) C(9CB) 3.519(15) ? . 1_655
C(12C) C(9AB) 3.541(9) ? . 1_455
C(12D) F(3) 3.441(13) ? . .
C(13A) F(1) 3.153(9) ? . .
C(13A) F(3) 3.158(15) ? . .
C(13B) F(1) 3.203(9) ? . .
C(13C) F(1) 3.255(9) ? . .
C(13C) F(2) 3.448(8) ? . .
C(13D) F(2) 3.387(8) ? . .
C(13D) F(3) 2.668(14) ? . .
C(13D) B(1) 3.437(8) ? . .
C(14A) F(6) 3.54(2) ? . .
C(14B) F(7) 3.466(12) ? . .
C(14B) F(8) 3.370(15) ? . .
C(14D) F(7) 3.292(12) ? . .
C(15A) C(16C) 3.562(13) ? . 1_655
C(15A) C(20C) 3.322(13) ? . 1_655
C(16C) C(15A) 3.562(13) ? . 1_455
C(17C) O(1A) 3.449(12) ? . 1_455
C(18A) O(3C) 3.482(12) ? . 2_556
C(18C) O(1A) 3.319(14) ? . 1_455
C(18D) O(3D) 3.399(17) ? . 2_657
C(19C) F(6) 3.57(2) ? . 1_455
C(19D) F(3) 3.42(2) ? . 2_657
C(20C) C(15A) 3.322(13) ? . 1_455
B(1) C(2B) 3.456(7) ? . 2_546
B(1) C(13D) 3.437(8) ? . .
F(1) H(3) 3.573 ? . 2_546
F(1) H(25) 2.334 ? . .
F(1) H(33) 2.274 ? . 2_546
F(1) H(49) 2.392 ? . .
F(1) H(73) 2.462 ? . .
F(1) H(97) 3.003 ? . .
F(2) H(3) 2.198 ? . 2_546
F(2) H(14) 2.548 ? . 2_646
F(2) H(15) 3.538 ? . 2_646
F(2) H(33) 2.654 ? . 2_546
F(2) H(38) 3.184 ? . 2_546
F(2) H(39) 2.962 ? . 2_546
F(2) H(73) 2.959 ? . .
F(2) H(81) 3.195 ? . 2_647
F(2) H(82) 3.573 ? . 2_647
F(2) H(97) 2.468 ? . .
F(2) H(103) 3.530 ? . 2_647
F(3) H(12) 3.348 ? . 2_646
F(3) H(25) 2.365 ? . .
F(3) H(68) 3.131 ? . 1_655
F(3) H(69) 2.978 ? . 1_655
F(3) H(96) 3.417 ? . .
F(3) H(97) 1.959 ? . .
F(3) H(103) 2.447 ? . 2_647
F(4) H(1) 1.800 ? . 2_646
F(4) H(3) 3.585 ? . 2_546
F(4) H(12) 2.509 ? . 2_646
F(4) H(13) 3.406 ? . 2_646
F(4) H(14) 2.165 ? . 2_646
F(4) H(15) 2.963 ? . 2_646
F(4) H(25) 3.485 ? . .
F(4) H(33) 2.762 ? . 2_546
F(4) H(103) 3.250 ? . 2_647
F(5) H(53) 3.421 ? . .
F(5) H(54) 3.240 ? . .
F(5) H(83) 3.543 ? . .
F(5) H(90) 3.339 ? . 2_657
F(5) H(91) 3.053 ? . 2_657
F(6) H(9) 3.379 ? . .
F(6) H(26) 2.670 ? . .
F(6) H(79) 2.803 ? . 1_655
F(6) H(83) 2.940 ? . .
F(6) H(84) 3.099 ? . .
F(6) H(98) 2.980 ? . .
F(7) H(26) 2.939 ? . .
F(7) H(50) 2.629 ? . .
F(7) H(74) 2.951 ? . .
F(7) H(98) 2.440 ? . .
F(8) H(9) 3.372 ? . .
F(8) H(10) 3.053 ? . .
F(8) H(26) 2.748 ? . .
F(8) H(31) 3.106 ? . .
F(8) H(50) 2.695 ? . .
F(8) H(53) 2.868 ? . .
O(1A) H(77) 3.453 ? . 1_655
O(1A) H(78) 3.245 ? . 1_655
O(1D) H(57) 3.427 ? . 1_655
O(2A) H(85) 2.780 ? . 1_554
O(2A) H(94) 3.454 ? . 1_554
O(2A) H(104) 3.195 ? . 1_554
O(2B) H(7) 2.165 ? . 1_454
O(2B) H(14) 3.588 ? . 1_455
O(2B) H(16) 2.774 ? . 1_455
O(2B) H(58) 3.585 ? . 1_554
O(2B) H(81) 2.803 ? . 1_454
O(2B) H(86) 2.977 ? . 1_454
O(2B) H(87) 3.137 ? . 1_454
O(2C) H(40) 3.353 ? . 2_546
O(2C) H(46) 3.288 ? . 2_546
O(2D) H(5) 2.032 ? . 1_655
O(2D) H(57) 2.832 ? . 1_655
O(2D) H(61) 2.863 ? . 1_655
O(2D) H(62) 3.363 ? . 1_655
O(3A) H(11) 2.558 ? . 2_646
O(3A) H(66) 3.392 ? . 1_655
O(3A) H(95) 2.974 ? . 1_554
O(3B) H(55) 3.482 ? . 2_546
O(3B) H(62) 2.987 ? . 1_554
O(3B) H(87) 2.710 ? . 1_454
O(3C) H(19) 3.403 ? . 1_455
O(3C) H(30) 2.528 ? . 2_546
O(3C) H(37) 2.496 ? . 2_546
O(3C) H(38) 3.514 ? . 2_546
O(3C) H(47) 3.192 ? . 2_546
O(3C) H(52) 3.046 ? . 2_546
O(3D) H(61) 3.419 ? . 1_655
O(3D) H(71) 2.781 ? . 1_655
O(3D) H(83) 3.374 ? . 2_647
O(3D) H(102) 2.528 ? . 2_647
N(1A) H(104) 3.397 ? . 1_554
N(1B) H(14) 2.964 ? . 1_455
N(1B) H(16) 3.293 ? . 1_455
N(1B) H(72) 3.030 ? . 2_556
N(1D) H(15) 3.177 ? . 1_556
N(1D) H(16) 3.210 ? . 1_556
N(1D) H(57) 2.916 ? . 1_655
N(2A) H(86) 3.275 ? . 1_554
N(3A) H(66) 3.448 ? . 1_655
N(3B) H(86) 3.436 ? . 1_454
N(3B) H(87) 3.227 ? . 1_454
N(3C) H(18) 3.212 ? . 1_455
N(3C) H(38) 3.572 ? . 2_546
N(3D) H(71) 3.394 ? . 1_655
N(4A) H(68) 3.519 ? . 1_655
N(4C) H(21) 3.178 ? . 1_455
N(4D) H(68) 3.573 ? . 1_655
C(1B) H(13) 3.141 ? . 1_455
C(1B) H(14) 3.024 ? . 1_455
C(1B) H(16) 3.375 ? . 1_455
C(1B) H(23) 3.519 ? . 1_455
C(1C) H(41) 2.877 ? . 1_556
C(1C) H(43) 3.221 ? . 1_556
C(1D) H(57) 3.122 ? . 1_655
C(1D) H(58) 3.000 ? . 1_655
C(2B) H(13) 3.203 ? . 1_455
C(2B) H(14) 2.931 ? . 1_455
C(2B) H(73) 3.490 ? . 2_556
C(2C) H(7) 3.436 ? . 1_455
C(2C) H(41) 2.816 ? . 1_556
C(2D) H(15) 3.202 ? . 1_556
C(2D) H(39) 2.888 ? . 1_656
C(2D) H(58) 2.852 ? . 1_655
C(3A) H(91) 3.280 ? . 2_657
C(3A) H(93) 2.907 ? . 2_657
C(3B) H(13) 3.146 ? . 1_455
C(3C) H(41) 3.083 ? . 1_556
C(3D) H(39) 3.095 ? . 1_656
C(3D) H(58) 3.009 ? . 1_655
C(3D) H(96) 3.374 ? . 2_657
C(4A) H(24) 3.550 ? . 2_656
C(4A) H(93) 3.109 ? . 2_657
C(4B) H(13) 3.048 ? . 1_455
C(4B) H(22) 3.478 ? . 1_455
C(4B) H(23) 3.407 ? . 1_455
C(4C) H(41) 3.296 ? . 1_556
C(4C) H(43) 3.185 ? . 1_556
C(4D) H(58) 3.259 ? . 1_655
C(4D) H(79) 3.242 ? . 1_655
C(5B) H(13) 3.045 ? . 1_455
C(5B) H(22) 3.538 ? . 1_455
C(5B) H(23) 2.877 ? . 1_455
C(5C) H(41) 3.190 ? . 1_556
C(5C) H(43) 2.676 ? . 1_556
C(5D) H(57) 3.592 ? . 1_655
C(5D) H(58) 3.225 ? . 1_655
C(5D) H(79) 3.182 ? . 1_655
C(6B) H(14) 3.206 ? . 1_455
C(6B) H(16) 3.245 ? . 1_455
C(6C) H(41) 3.544 ? . 1_556
C(6D) H(15) 3.592 ? . 1_556
C(6D) H(57) 2.869 ? . 1_655
C(7AB) H(3) 3.351 ? . 1_655
C(7AB) H(7) 3.349 ? . 1_554
C(7AB) H(81) 2.994 ? . 1_554
C(7AB) H(86) 3.357 ? . 1_554
C(7AB) H(104) 3.240 ? . 1_554
C(7BA) H(72) 3.317 ? . 2_556
C(7BB) H(72) 3.478 ? . 2_556
C(7BB) H(81) 3.315 ? . 1_454
C(7DA) H(16) 3.533 ? . 1_556
C(7DA) H(17) 3.407 ? . 1_556
C(7DB) H(16) 3.343 ? . 1_556
C(7DB) H(17) 3.111 ? . 1_556
C(7DB) H(20) 3.572 ? . 1_556
C(7DB) H(55) 3.522 ? . 2_647
C(8A) H(85) 3.266 ? . 1_554
C(8A) H(86) 3.408 ? . 1_554
C(8B) H(7) 3.367 ? . 1_454
C(8B) H(81) 3.553 ? . 1_454
C(8D) H(5) 3.249 ? . 1_655
C(8D) H(57) 3.568 ? . 1_655
C(9AA) H(85) 3.552 ? . 1_554
C(9AA) H(88) 3.419 ? . 1_554
C(9AA) H(95) 3.434 ? . 1_554
C(9AB) H(56) 3.260 ? . 2_646
C(9AB) H(72) 3.596 ? . 1_655
C(9AC) H(56) 3.344 ? . 2_646
C(9AD) H(36) 3.432 ? . 1_655
C(9AD) H(77) 3.431 ? . 1_655
C(9AD) H(86) 3.569 ? . 1_554
C(9BA) H(87) 3.507 ? . 1_454
C(9BB) H(60) 3.564 ? . 1_554
C(9BD) H(65) 3.416 ? . 2_556
C(9CA) H(30) 3.584 ? . 2_546
C(9CB) H(24) 3.219 ? . 1_455
C(9CB) H(30) 3.565 ? . 2_546
C(9CC) H(103) 3.461 ? . 2_547
C(9DA) H(54) 3.425 ? . 2_647
C(9DB) H(10) 3.071 ? . 2_647
C(9DC) H(10) 3.264 ? . 2_647
C(9DD) H(17) 3.423 ? . 1_556
C(10A) H(66) 3.484 ? . 1_655
C(10A) H(95) 3.482 ? . 1_554
C(10B) H(87) 2.815 ? . 1_454
C(10C) H(18) 3.572 ? . 1_455
C(10C) H(30) 3.378 ? . 2_546
C(10C) H(37) 3.194 ? . 2_546
C(10D) H(61) 3.545 ? . 1_655
C(10D) H(71) 3.141 ? . 1_655
C(11A) H(66) 3.338 ? . 1_655
C(11C) H(18) 3.169 ? . 1_455
C(11C) H(19) 3.329 ? . 1_455
C(11C) H(21) 3.278 ? . 1_455
C(11C) H(38) 3.193 ? . 2_546
C(11D) H(71) 3.452 ? . 1_655
C(12A) H(66) 3.059 ? . 1_655
C(12A) H(67) 3.433 ? . 1_655
C(12A) H(68) 3.234 ? . 1_655
C(12C) H(3) 3.402 ? . 2_546
C(12C) H(18) 3.499 ? . 1_455
C(12C) H(19) 2.999 ? . 1_455
C(12C) H(21) 3.288 ? . 1_455
C(12C) H(38) 2.825 ? . 2_546
C(12C) H(56) 3.414 ? . 2_546
C(12D) H(68) 3.345 ? . 1_655
C(12D) H(69) 3.380 ? . 1_655
C(12D) H(71) 3.577 ? . 1_655
C(12D) H(82) 3.316 ? . 2_647
C(13A) H(68) 3.039 ? . 1_655
C(13C) H(3) 3.514 ? . 2_546
C(13C) H(21) 3.244 ? . 1_455
C(13C) H(33) 3.487 ? . 2_546
C(13C) H(38) 3.346 ? . 2_546
C(13C) H(56) 3.353 ? . 2_546
C(13D) H(68) 3.256 ? . 1_655
C(14A) H(80) 3.455 ? . 1_655
C(14B) H(20) 3.381 ? . 1_455
C(14B) H(21) 3.454 ? . 1_455
C(14C) H(21) 3.105 ? . 1_455
C(14D) H(80) 3.454 ? . 1_655
C(15A) H(80) 3.504 ? . 1_655
C(15B) H(20) 3.392 ? . 1_455
C(15C) H(21) 3.118 ? . 1_455
C(15D) H(80) 3.433 ? . 1_655
C(16A) H(104) 3.375 ? . 1_554
C(16B) H(19) 3.194 ? . 2_656
C(16B) H(72) 3.551 ? . 2_556
C(16C) H(2) 3.447 ? . 1_455
C(16C) H(27) 3.474 ? . 1_455
C(16D) H(45) 3.152 ? . 1_556
C(17A) H(67) 3.517 ? . 2_556
C(17A) H(104) 3.500 ? . 1_554
C(17B) H(91) 3.067 ? . 2_657
C(17C) H(2) 3.288 ? . 1_455
C(17C) H(22) 3.401 ? . 1_455
C(17C) H(27) 3.536 ? . 1_455
C(17D) H(45) 3.057 ? . 1_556
C(18A) H(67) 3.436 ? . 2_556
C(18B) H(89) 3.075 ? . 2_657
C(18B) H(91) 3.236 ? . 2_657
C(18C) H(9) 3.563 ? . 1_455
C(18C) H(27) 3.312 ? . 1_455
C(18D) H(69) 3.237 ? . 2_557
C(19B) H(88) 3.019 ? . 2_657
C(19C) H(9) 3.592 ? . 1_455
C(19C) H(27) 3.227 ? . 1_455
C(19D) H(29) 2.992 ? . 1_556
C(19D) H(69) 3.072 ? . 2_557
C(20B) H(19) 3.013 ? . 2_656
C(20B) H(20) 3.526 ? . 2_656
C(20B) H(72) 3.584 ? . 2_556
C(20B) H(88) 3.240 ? . 2_657
C(20C) H(27) 3.266 ? . 1_455
C(20D) H(15) 3.099 ? . 1_556
C(20D) H(28) 3.322 ? . 1_556
C(20D) H(29) 2.962 ? . 1_556
B(1) H(1) 3.139 ? . 2_646
B(1) H(3) 3.242 ? . 2_546
B(1) H(12) 3.326 ? . 2_646
B(1) H(14) 2.853 ? . 2_646
B(1) H(25) 2.814 ? . .
B(1) H(33) 2.660 ? . 2_546
B(1) H(73) 3.237 ? . .
B(1) H(97) 2.556 ? . .
B(1) H(103) 3.235 ? . 2_647
B(2) H(26) 3.011 ? . .
B(2) H(50) 3.277 ? . .
B(2) H(98) 3.246 ? . .
H(1) F(4) 1.800 ? . 2_656
H(1) B(1) 3.139 ? . 2_656
H(1) H(104) 2.997 ? . 1_554
H(2) C(16C) 3.447 ? . 1_655
H(2) C(17C) 3.288 ? . 1_655
H(2) H(76) 3.580 ? . 1_655
H(2) H(77) 3.290 ? . 1_655
H(3) F(1) 3.573 ? . 2_556
H(3) F(2) 2.198 ? . 2_556
H(3) F(4) 3.585 ? . 2_556
H(3) C(7AB) 3.351 ? . 1_455
H(3) C(12C) 3.402 ? . 2_556
H(3) C(13C) 3.514 ? . 2_556
H(3) B(1) 3.242 ? . 2_556
H(3) H(14) 2.577 ? . 1_455
H(3) H(16) 3.306 ? . 1_455
H(3) H(72) 2.934 ? . 2_556
H(3) H(73) 3.113 ? . 2_556
H(3) H(81) 3.523 ? . 1_454
H(4) H(86) 3.579 ? . 1_454
H(5) O(2D) 2.032 ? . 1_455
H(5) C(8D) 3.249 ? . 1_455
H(6) H(18) 3.491 ? . 1_455
H(7) O(2B) 2.165 ? . 1_656
H(7) C(2C) 3.436 ? . 1_655
H(7) C(7AB) 3.349 ? . 1_556
H(7) C(8B) 3.367 ? . 1_656
H(7) H(15) 3.024 ? . 1_556
H(7) H(16) 2.807 ? . 1_556
H(7) H(41) 3.441 ? . 1_656
H(7) H(57) 2.916 ? . 1_655
H(7) H(58) 3.536 ? . 1_655
H(9) F(6) 3.379 ? . .
H(9) F(8) 3.372 ? . .
H(9) C(18C) 3.563 ? . 1_655
H(9) C(19C) 3.592 ? . 1_655
H(9) H(78) 3.439 ? . 1_655
H(9) H(79) 3.450 ? . 1_655
H(10) F(8) 3.053 ? . .
H(10) C(9DB) 3.071 ? . 2_657
H(10) C(9DC) 3.264 ? . 2_657
H(10) H(90) 3.293 ? . 2_657
H(10) H(91) 2.404 ? . 2_657
H(10) H(93) 2.633 ? . 2_657
H(11) O(3A) 2.558 ? . 2_656
H(11) H(24) 2.864 ? . 2_656
H(11) H(67) 3.389 ? . 2_556
H(11) H(93) 3.033 ? . 2_657
H(12) F(3) 3.348 ? . 2_656
H(12) F(4) 2.509 ? . 2_656
H(12) B(1) 3.326 ? . 2_656
H(12) H(24) 3.352 ? . 2_656
H(12) H(25) 3.365 ? . 2_656
H(12) H(67) 3.547 ? . 2_556
H(13) F(4) 3.406 ? . 2_656
H(13) C(1B) 3.141 ? . 1_655
H(13) C(2B) 3.203 ? . 1_655
H(13) C(3B) 3.146 ? . 1_655
H(13) C(4B) 3.048 ? . 1_655
H(13) C(5B) 3.045 ? . 1_655
H(13) H(35) 3.506 ? . 1_655
H(13) H(36) 3.499 ? . 1_655
H(14) F(2) 2.548 ? . 2_656
H(14) F(4) 2.165 ? . 2_656
H(14) O(2B) 3.588 ? . 1_655
H(14) N(1B) 2.964 ? . 1_655
H(14) C(1B) 3.024 ? . 1_655
H(14) C(2B) 2.931 ? . 1_655
H(14) C(6B) 3.206 ? . 1_655
H(14) B(1) 2.853 ? . 2_656
H(14) H(3) 2.577 ? . 1_655
H(14) H(33) 2.875 ? . 1_655
H(14) H(81) 2.943 ? . 1_554
H(15) F(2) 3.538 ? . 2_656
H(15) F(4) 2.963 ? . 2_656
H(15) N(1D) 3.177 ? . 1_554
H(15) C(2D) 3.202 ? . 1_554
H(15) C(6D) 3.592 ? . 1_554
H(15) C(20D) 3.099 ? . 1_554
H(15) H(7) 3.024 ? . 1_554
H(15) H(81) 2.529 ? . 1_554
H(15) H(85) 3.432 ? . 1_554
H(15) H(86) 3.552 ? . 1_554
H(15) H(104) 2.355 ? . 1_554
H(16) O(2B) 2.774 ? . 1_655
H(16) N(1B) 3.293 ? . 1_655
H(16) N(1D) 3.210 ? . 1_554
H(16) C(1B) 3.375 ? . 1_655
H(16) C(6B) 3.245 ? . 1_655
H(16) C(7DA) 3.533 ? . 1_554
H(16) C(7DB) 3.343 ? . 1_554
H(16) H(3) 3.306 ? . 1_655
H(16) H(7) 2.807 ? . 1_554
H(16) H(81) 3.022 ? . 1_554
H(16) H(85) 3.456 ? . 1_554
H(16) H(86) 2.517 ? . 1_554
H(17) C(7DA) 3.407 ? . 1_554
H(17) C(7DB) 3.111 ? . 1_554
H(17) C(9DD) 3.423 ? . 1_554
H(17) H(56) 3.499 ? . 2_646
H(17) H(85) 2.820 ? . 1_554
H(17) H(86) 3.059 ? . 1_554
H(17) H(88) 2.572 ? . 1_554
H(17) H(94) 3.452 ? . 1_554
H(17) H(95) 2.639 ? . 1_554
H(18) N(3C) 3.212 ? . 1_655
H(18) C(10C) 3.572 ? . 1_655
H(18) C(11C) 3.169 ? . 1_655
H(18) C(12C) 3.499 ? . 1_655
H(18) H(6) 3.491 ? . 1_655
H(18) H(66) 3.223 ? . 1_655
H(18) H(76) 3.191 ? . 1_655
H(18) H(77) 3.127 ? . 1_655
H(19) O(3C) 3.403 ? . 1_655
H(19) C(11C) 3.329 ? . 1_655
H(19) C(12C) 2.999 ? . 1_655
H(19) C(16B) 3.194 ? . 2_646
H(19) C(20B) 3.013 ? . 2_646
H(19) H(52) 2.891 ? . 2_646
H(19) H(56) 2.523 ? . 2_646
H(19) H(72) 2.859 ? . 1_655
H(20) C(7DB) 3.572 ? . 1_554
H(20) C(14B) 3.381 ? . 1_655
H(20) C(15B) 3.392 ? . 1_655
H(20) C(20B) 3.526 ? . 2_646
H(20) H(56) 2.737 ? . 2_646
H(20) H(86) 3.156 ? . 1_554
H(20) H(88) 3.093 ? . 1_554
H(21) N(4C) 3.178 ? . 1_655
H(21) C(11C) 3.278 ? . 1_655
H(21) C(12C) 3.288 ? . 1_655
H(21) C(13C) 3.244 ? . 1_655
H(21) C(14B) 3.454 ? . 1_655
H(21) C(14C) 3.105 ? . 1_655
H(21) C(15C) 3.118 ? . 1_655
H(21) H(50) 3.398 ? . 1_655
H(21) H(74) 3.566 ? . 1_655
H(21) H(75) 3.542 ? . 1_655
H(22) C(4B) 3.478 ? . 1_655
H(22) C(5B) 3.538 ? . 1_655
H(22) C(17C) 3.401 ? . 1_655
H(22) H(35) 3.323 ? . 1_655
H(22) H(36) 3.427 ? . 1_655
H(22) H(77) 2.570 ? . 1_655
H(23) C(1B) 3.519 ? . 1_655
H(23) C(4B) 3.407 ? . 1_655
H(23) C(5B) 2.877 ? . 1_655
H(23) H(36) 2.670 ? . 1_655
H(23) H(51) 3.363 ? . 1_655
H(23) H(86) 3.187 ? . 1_554
H(24) C(4A) 3.550 ? . 2_646
H(24) C(9CB) 3.219 ? . 1_655
H(24) H(11) 2.864 ? . 2_646
H(24) H(12) 3.352 ? . 2_646
H(24) H(66) 2.834 ? . 1_655
H(24) H(67) 2.922 ? . 1_655
H(24) H(68) 3.448 ? . 1_655
H(25) F(1) 2.334 ? . .
H(25) F(3) 2.365 ? . .
H(25) F(4) 3.485 ? . .
H(25) B(1) 2.814 ? . .
H(25) H(12) 3.365 ? . 2_646
H(25) H(68) 3.104 ? . 1_655
H(26) F(6) 2.670 ? . .
H(26) F(7) 2.939 ? . .
H(26) F(8) 2.748 ? . .
H(26) B(2) 3.011 ? . .
H(26) H(80) 3.577 ? . 1_655
H(27) C(16C) 3.474 ? . 1_655
H(27) C(17C) 3.536 ? . 1_655
H(27) C(18C) 3.312 ? . 1_655
H(27) C(19C) 3.227 ? . 1_655
H(27) C(20C) 3.266 ? . 1_655
H(27) H(79) 3.581 ? . 1_655
H(28) C(20D) 3.322 ? . 1_554
H(28) H(104) 2.728 ? . 1_554
H(29) C(19D) 2.992 ? . 1_554
H(29) C(20D) 2.962 ? . 1_554
H(29) H(65) 3.341 ? . 2_556
H(29) H(67) 3.014 ? . 2_556
H(29) H(103) 3.020 ? . 1_554
H(29) H(104) 2.980 ? . 1_554
H(30) O(3C) 2.528 ? . 2_556
H(30) C(9CA) 3.584 ? . 2_556
H(30) C(9CB) 3.565 ? . 2_556
H(30) C(10C) 3.378 ? . 2_556
H(30) H(65) 3.222 ? . 2_556
H(30) H(67) 2.892 ? . 2_556
H(31) F(8) 3.106 ? . .
H(33) F(1) 2.274 ? . 2_556
H(33) F(2) 2.654 ? . 2_556
H(33) F(4) 2.762 ? . 2_556
H(33) C(13C) 3.487 ? . 2_556
H(33) B(1) 2.660 ? . 2_556
H(33) H(14) 2.875 ? . 1_455
H(33) H(49) 3.303 ? . 2_556
H(33) H(73) 2.635 ? . 2_556
H(35) H(13) 3.506 ? . 1_455
H(35) H(22) 3.323 ? . 1_455
H(36) C(9AD) 3.432 ? . 1_455
H(36) H(13) 3.499 ? . 1_455
H(36) H(22) 3.427 ? . 1_455
H(36) H(23) 2.670 ? . 1_455
H(37) O(3C) 2.496 ? . 2_556
H(37) C(10C) 3.194 ? . 2_556
H(37) H(72) 2.994 ? . 2_556
H(38) F(2) 3.184 ? . 2_556
H(38) O(3C) 3.514 ? . 2_556
H(38) N(3C) 3.572 ? . 2_556
H(38) C(11C) 3.193 ? . 2_556
H(38) C(12C) 2.825 ? . 2_556
H(38) C(13C) 3.346 ? . 2_556
H(38) H(72) 2.790 ? . 2_556
H(38) H(73) 3.599 ? . 2_556
H(39) F(2) 2.962 ? . 2_556
H(39) C(2D) 2.888 ? . 1_454
H(39) C(3D) 3.095 ? . 1_454
H(39) H(58) 3.192 ? . 1_554
H(39) H(81) 2.412 ? . 1_454
H(39) H(82) 2.832 ? . 1_454
H(40) O(2C) 3.353 ? . 2_556
H(40) H(58) 3.251 ? . 1_554
H(40) H(59) 3.464 ? . 1_554
H(41) C(1C) 2.877 ? . 1_554
H(41) C(2C) 2.816 ? . 1_554
H(41) C(3C) 3.083 ? . 1_554
H(41) C(4C) 3.296 ? . 1_554
H(41) C(5C) 3.190 ? . 1_554
H(41) C(6C) 3.544 ? . 1_554
H(41) H(7) 3.441 ? . 1_454
H(41) H(57) 3.198 ? . 1_554
H(41) H(87) 3.168 ? . 1_454
H(43) C(1C) 3.221 ? . 1_554
H(43) C(4C) 3.185 ? . 1_554
H(43) C(5C) 2.676 ? . 1_554
H(43) H(59) 3.525 ? . 1_554
H(43) H(60) 2.628 ? . 1_554
H(45) C(16D) 3.152 ? . 1_554
H(45) C(17D) 3.057 ? . 1_554
H(45) H(100) 3.296 ? . 1_554
H(45) H(101) 3.131 ? . 1_554
H(46) O(2C) 3.288 ? . 2_556
H(46) H(65) 2.970 ? . 2_556
H(47) O(3C) 3.192 ? . 2_556
H(47) H(65) 3.020 ? . 2_556
H(48) H(55) 3.186 ? . 2_546
H(49) F(1) 2.392 ? . .
H(49) H(33) 3.303 ? . 2_546
H(49) H(56) 3.462 ? . 2_546
H(50) F(7) 2.629 ? . .
H(50) F(8) 2.695 ? . .
H(50) B(2) 3.277 ? . .
H(50) H(21) 3.398 ? . 1_455
H(51) H(23) 3.363 ? . 1_455
H(52) O(3C) 3.046 ? . 2_556
H(52) H(19) 2.891 ? . 2_656
H(52) H(72) 2.959 ? . 2_556
H(53) F(5) 3.421 ? . .
H(53) F(8) 2.868 ? . .
H(53) H(91) 2.792 ? . 2_657
H(54) F(5) 3.240 ? . .
H(54) C(9DA) 3.425 ? . 2_657
H(54) H(89) 2.583 ? . 2_657
H(54) H(91) 3.108 ? . 2_657
H(55) O(3B) 3.482 ? . 2_556
H(55) C(7DB) 3.522 ? . 2_657
H(55) H(48) 3.186 ? . 2_556
H(55) H(62) 3.106 ? . 2_557
H(55) H(87) 3.305 ? . 2_657
H(55) H(88) 2.861 ? . 2_657
H(56) C(9AB) 3.260 ? . 2_656
H(56) C(9AC) 3.344 ? . 2_656
H(56) C(12C) 3.414 ? . 2_556
H(56) C(13C) 3.353 ? . 2_556
H(56) H(17) 3.499 ? . 2_656
H(56) H(19) 2.523 ? . 2_656
H(56) H(20) 2.737 ? . 2_656
H(56) H(49) 3.462 ? . 2_556
H(56) H(72) 3.088 ? . 2_556
H(56) H(73) 2.977 ? . 2_556
H(56) H(88) 3.248 ? . 2_657
H(57) O(1D) 3.427 ? . 1_455
H(57) O(2D) 2.832 ? . 1_455
H(57) N(1D) 2.916 ? . 1_455
H(57) C(1D) 3.122 ? . 1_455
H(57) C(5D) 3.592 ? . 1_455
H(57) C(6D) 2.869 ? . 1_455
H(57) C(8D) 3.568 ? . 1_455
H(57) H(7) 2.916 ? . 1_455
H(57) H(41) 3.198 ? . 1_556
H(58) O(2B) 3.585 ? . 1_556
H(58) C(1D) 3.000 ? . 1_455
H(58) C(2D) 2.852 ? . 1_455
H(58) C(3D) 3.009 ? . 1_455
H(58) C(4D) 3.259 ? . 1_455
H(58) C(5D) 3.225 ? . 1_455
H(58) H(7) 3.536 ? . 1_455
H(58) H(39) 3.192 ? . 1_556
H(58) H(40) 3.251 ? . 1_556
H(58) H(81) 3.229 ? . 1_455
H(58) H(82) 3.491 ? . 1_455
H(59) H(40) 3.464 ? . 1_556
H(59) H(43) 3.525 ? . 1_556
H(60) C(9BB) 3.564 ? . 1_556
H(60) H(43) 2.628 ? . 1_556
H(61) O(2D) 2.863 ? . 1_455
H(61) O(3D) 3.419 ? . 1_455
H(61) C(10D) 3.545 ? . 1_455
H(61) H(89) 3.007 ? . 1_455
H(62) O(2D) 3.363 ? . 1_455
H(62) O(3B) 2.987 ? . 1_556
H(62) H(55) 3.106 ? . 2_547
H(65) C(9BD) 3.416 ? . 2_546
H(65) H(29) 3.341 ? . 2_546
H(65) H(30) 3.222 ? . 2_546
H(65) H(46) 2.970 ? . 2_546
H(65) H(47) 3.020 ? . 2_546
H(66) O(3A) 3.392 ? . 1_455
H(66) N(3A) 3.448 ? . 1_455
H(66) C(10A) 3.484 ? . 1_455
H(66) C(11A) 3.338 ? . 1_455
H(66) C(12A) 3.059 ? . 1_455
H(66) H(18) 3.223 ? . 1_455
H(66) H(24) 2.834 ? . 1_455
H(67) C(12A) 3.433 ? . 1_455
H(67) C(17A) 3.517 ? . 2_546
H(67) C(18A) 3.436 ? . 2_546
H(67) H(11) 3.389 ? . 2_546
H(67) H(12) 3.547 ? . 2_546
H(67) H(24) 2.922 ? . 1_455
H(67) H(29) 3.014 ? . 2_546
H(67) H(30) 2.892 ? . 2_546
H(68) F(3) 3.131 ? . 1_455
H(68) N(4A) 3.519 ? . 1_455
H(68) N(4D) 3.573 ? . 1_455
H(68) C(12A) 3.234 ? . 1_455
H(68) C(12D) 3.345 ? . 1_455
H(68) C(13A) 3.039 ? . 1_455
H(68) C(13D) 3.256 ? . 1_455
H(68) H(24) 3.448 ? . 1_455
H(68) H(25) 3.104 ? . 1_455
H(68) H(96) 3.598 ? . 1_455
H(68) H(97) 3.481 ? . 1_455
H(69) F(3) 2.978 ? . 1_455
H(69) C(12D) 3.380 ? . 1_455
H(69) C(18D) 3.237 ? . 2_547
H(69) C(19D) 3.072 ? . 2_547
H(69) H(96) 3.203 ? . 1_455
H(69) H(102) 2.894 ? . 2_547
H(69) H(103) 2.529 ? . 2_547
H(71) O(3D) 2.781 ? . 1_455
H(71) N(3D) 3.394 ? . 1_455
H(71) C(10D) 3.141 ? . 1_455
H(71) C(11D) 3.452 ? . 1_455
H(71) C(12D) 3.577 ? . 1_455
H(71) H(96) 3.512 ? . 1_455
H(71) H(102) 3.279 ? . 2_547
H(72) N(1B) 3.030 ? . 2_546
H(72) C(7BA) 3.317 ? . 2_546
H(72) C(7BB) 3.478 ? . 2_546
H(72) C(9AB) 3.596 ? . 1_455
H(72) C(16B) 3.551 ? . 2_546
H(72) C(20B) 3.584 ? . 2_546
H(72) H(3) 2.934 ? . 2_546
H(72) H(19) 2.859 ? . 1_455
H(72) H(37) 2.994 ? . 2_546
H(72) H(38) 2.790 ? . 2_546
H(72) H(52) 2.959 ? . 2_546
H(72) H(56) 3.088 ? . 2_546
H(73) F(1) 2.462 ? . .
H(73) F(2) 2.959 ? . .
H(73) C(2B) 3.490 ? . 2_546
H(73) B(1) 3.237 ? . .
H(73) H(3) 3.113 ? . 2_546
H(73) H(33) 2.635 ? . 2_546
H(73) H(38) 3.599 ? . 2_546
H(73) H(56) 2.977 ? . 2_546
H(74) F(7) 2.951 ? . .
H(74) H(21) 3.566 ? . 1_455
H(75) H(21) 3.542 ? . 1_455
H(76) H(2) 3.580 ? . 1_455
H(76) H(18) 3.191 ? . 1_455
H(77) O(1A) 3.453 ? . 1_455
H(77) C(9AD) 3.431 ? . 1_455
H(77) H(2) 3.290 ? . 1_455
H(77) H(18) 3.127 ? . 1_455
H(77) H(22) 2.570 ? . 1_455
H(78) O(1A) 3.245 ? . 1_455
H(78) H(9) 3.439 ? . 1_455
H(79) F(6) 2.803 ? . 1_455
H(79) C(4D) 3.242 ? . 1_455
H(79) C(5D) 3.182 ? . 1_455
H(79) H(9) 3.450 ? . 1_455
H(79) H(27) 3.581 ? . 1_455
H(79) H(83) 3.123 ? . 1_455
H(79) H(84) 3.009 ? . 1_455
H(80) C(14A) 3.455 ? . 1_455
H(80) C(14D) 3.454 ? . 1_455
H(80) C(15A) 3.504 ? . 1_455
H(80) C(15D) 3.433 ? . 1_455
H(80) H(26) 3.577 ? . 1_455
H(80) H(84) 3.526 ? . 1_455
H(80) H(98) 3.506 ? . 1_455
H(80) H(99) 3.493 ? . 1_455
H(81) F(2) 3.195 ? . 2_657
H(81) O(2B) 2.803 ? . 1_656
H(81) C(7AB) 2.994 ? . 1_556
H(81) C(7BB) 3.315 ? . 1_656
H(81) C(8B) 3.553 ? . 1_656
H(81) H(3) 3.523 ? . 1_656
H(81) H(14) 2.943 ? . 1_556
H(81) H(15) 2.529 ? . 1_556
H(81) H(16) 3.022 ? . 1_556
H(81) H(39) 2.412 ? . 1_656
H(81) H(58) 3.229 ? . 1_655
H(82) F(2) 3.573 ? . 2_657
H(82) C(12D) 3.316 ? . 2_657
H(82) H(39) 2.832 ? . 1_656
H(82) H(58) 3.491 ? . 1_655
H(82) H(96) 2.586 ? . 2_657
H(82) H(97) 3.430 ? . 2_657
H(83) F(5) 3.543 ? . .
H(83) F(6) 2.940 ? . .
H(83) O(3D) 3.374 ? . 2_657
H(83) H(79) 3.123 ? . 1_655
H(83) H(90) 2.990 ? . 2_657
H(84) F(6) 3.099 ? . .
H(84) H(79) 3.009 ? . 1_655
H(84) H(80) 3.526 ? . 1_655
H(85) O(2A) 2.780 ? . 1_556
H(85) C(8A) 3.266 ? . 1_556
H(85) C(9AA) 3.552 ? . 1_556
H(85) H(15) 3.432 ? . 1_556
H(85) H(16) 3.456 ? . 1_556
H(85) H(17) 2.820 ? . 1_556
H(86) O(2B) 2.977 ? . 1_656
H(86) N(2A) 3.275 ? . 1_556
H(86) N(3B) 3.436 ? . 1_656
H(86) C(7AB) 3.357 ? . 1_556
H(86) C(8A) 3.408 ? . 1_556
H(86) C(9AD) 3.569 ? . 1_556
H(86) H(4) 3.579 ? . 1_656
H(86) H(15) 3.552 ? . 1_556
H(86) H(16) 2.517 ? . 1_556
H(86) H(17) 3.059 ? . 1_556
H(86) H(20) 3.156 ? . 1_556
H(86) H(23) 3.187 ? . 1_556
H(87) O(2B) 3.137 ? . 1_656
H(87) O(3B) 2.710 ? . 1_656
H(87) N(3B) 3.227 ? . 1_656
H(87) C(9BA) 3.507 ? . 1_656
H(87) C(10B) 2.815 ? . 1_656
H(87) H(41) 3.168 ? . 1_656
H(87) H(55) 3.305 ? . 2_647
H(88) C(9AA) 3.419 ? . 1_556
H(88) C(19B) 3.019 ? . 2_647
H(88) C(20B) 3.240 ? . 2_647
H(88) H(17) 2.572 ? . 1_556
H(88) H(20) 3.093 ? . 1_556
H(88) H(55) 2.861 ? . 2_647
H(88) H(56) 3.248 ? . 2_647
H(89) C(18B) 3.075 ? . 2_647
H(89) H(54) 2.583 ? . 2_647
H(89) H(61) 3.007 ? . 1_655
H(90) F(5) 3.339 ? . 2_647
H(90) H(10) 3.293 ? . 2_647
H(90) H(83) 2.990 ? . 2_647
H(91) F(5) 3.053 ? . 2_647
H(91) C(3A) 3.280 ? . 2_647
H(91) C(17B) 3.067 ? . 2_647
H(91) C(18B) 3.236 ? . 2_647
H(91) H(10) 2.404 ? . 2_647
H(91) H(53) 2.792 ? . 2_647
H(91) H(54) 3.108 ? . 2_647
H(93) C(3A) 2.907 ? . 2_647
H(93) C(4A) 3.109 ? . 2_647
H(93) H(10) 2.633 ? . 2_647
H(93) H(11) 3.033 ? . 2_647
H(94) O(2A) 3.454 ? . 1_556
H(94) H(17) 3.452 ? . 1_556
H(95) O(3A) 2.974 ? . 1_556
H(95) C(9AA) 3.434 ? . 1_556
H(95) C(10A) 3.482 ? . 1_556
H(95) H(17) 2.639 ? . 1_556
H(96) F(3) 3.417 ? . .
H(96) C(3D) 3.374 ? . 2_647
H(96) H(68) 3.598 ? . 1_655
H(96) H(69) 3.203 ? . 1_655
H(96) H(71) 3.512 ? . 1_655
H(96) H(82) 2.586 ? . 2_647
H(96) H(102) 3.258 ? . 2_647
H(96) H(103) 3.359 ? . 2_647
H(97) F(1) 3.003 ? . .
H(97) F(2) 2.468 ? . .
H(97) F(3) 1.959 ? . .
H(97) B(1) 2.556 ? . .
H(97) H(68) 3.481 ? . 1_655
H(97) H(82) 3.430 ? . 2_647
H(97) H(103) 3.516 ? . 2_647
H(98) F(6) 2.980 ? . .
H(98) F(7) 2.440 ? . .
H(98) B(2) 3.246 ? . .
H(98) H(80) 3.506 ? . 1_655
H(99) H(80) 3.493 ? . 1_655
H(100) H(45) 3.296 ? . 1_556
H(101) H(45) 3.131 ? . 1_556
H(102) O(3D) 2.528 ? . 2_657
H(102) H(69) 2.894 ? . 2_557
H(102) H(71) 3.279 ? . 2_557
H(102) H(96) 3.258 ? . 2_657
H(103) F(2) 3.530 ? . 2_657
H(103) F(3) 2.447 ? . 2_657
H(103) F(4) 3.250 ? . 2_657
H(103) C(9CC) 3.461 ? . 2_557
H(103) B(1) 3.235 ? . 2_657
H(103) H(29) 3.020 ? . 1_556
H(103) H(69) 2.529 ? . 2_557
H(103) H(96) 3.359 ? . 2_657
H(103) H(97) 3.516 ? . 2_657
H(104) O(2A) 3.195 ? . 1_556
H(104) N(1A) 3.397 ? . 1_556
H(104) C(7AB) 3.240 ? . 1_556
H(104) C(16A) 3.375 ? . 1_556
H(104) C(17A) 3.500 ? . 1_556
H(104) H(1) 2.997 ? . 1_556
H(104) H(15) 2.355 ? . 1_556
H(104) H(28) 2.728 ? . 1_556
H(104) H(29) 2.980 ? . 1_556

loop_
_geom_torsion_atom_site_label_1
_geom_torsion_atom_site_label_2
_geom_torsion_atom_site_label_3
_geom_torsion_atom_site_label_4
_geom_torsion
_geom_torsion_publ_flag
_geom_torsion_site_symmetry_1
_geom_torsion_site_symmetry_2
_geom_torsion_site_symmetry_3
_geom_torsion_site_symmetry_4
N(4A) Pd(1) N(4B) C(13B) 77.0(5) ? . . . .
N(4A) Pd(1) N(4B) C(14B) -97.1(4) ? . . . .
N(4B) Pd(1) N(4A) C(13A) -93.7(4) ? . . . .
N(4B) Pd(1) N(4A) C(14A) 83.4(4) ? . . . .
N(4A) Pd(1) N(4C) C(13C) -2(2) ? . . . .
N(4A) Pd(1) N(4C) C(14C) 175(2) ? . . . .
N(4C) Pd(1) N(4A) C(13A) -22(2) ? . . . .
N(4C) Pd(1) N(4A) C(14A) 155(2) ? . . . .
N(4A) Pd(1) N(4D) C(13D) -96.0(5) ? . . . .
N(4A) Pd(1) N(4D) C(14D) 80.7(5) ? . . . .
N(4D) Pd(1) N(4A) C(13A) 89.3(4) ? . . . .
N(4D) Pd(1) N(4A) C(14A) -93.6(4) ? . . . .
N(4B) Pd(1) N(4C) C(13C) 69.0(4) ? . . . .
N(4B) Pd(1) N(4C) C(14C) -113.2(4) ? . . . .
N(4C) Pd(1) N(4B) C(13B) -99.0(5) ? . . . .
N(4C) Pd(1) N(4B) C(14B) 86.9(4) ? . . . .
N(4B) Pd(1) N(4D) C(13D) -159(3) ? . . . .
N(4B) Pd(1) N(4D) C(14D) 18(3) ? . . . .
N(4D) Pd(1) N(4B) C(13B) 140(3) ? . . . .
N(4D) Pd(1) N(4B) C(14B) -34(3) ? . . . .
N(4C) Pd(1) N(4D) C(13D) 80.1(5) ? . . . .
N(4C) Pd(1) N(4D) C(14D) -103.2(5) ? . . . .
N(4D) Pd(1) N(4C) C(13C) -113.8(4) ? . . . .
N(4D) Pd(1) N(4C) C(14C) 63.9(4) ? . . . .
C(1A) Fe(1) C(2A) C(3A) 120.6(6) ? . . . .
C(2A) Fe(1) C(1A) C(5A) -118.0(6) ? . . . .
C(2A) Fe(1) C(1A) C(6A) 120.3(7) ? . . . .
C(1A) Fe(1) C(3A) C(2A) -37.5(4) ? . . . .
C(1A) Fe(1) C(3A) C(4A) 81.5(5) ? . . . .
C(3A) Fe(1) C(1A) C(2A) 36.1(4) ? . . . .
C(3A) Fe(1) C(1A) C(5A) -81.9(5) ? . . . .
C(3A) Fe(1) C(1A) C(6A) 156.4(6) ? . . . .
C(1A) Fe(1) C(4A) C(3A) -82.0(5) ? . . . .
C(1A) Fe(1) C(4A) C(5A) 39.9(4) ? . . . .
C(4A) Fe(1) C(1A) C(2A) 79.3(4) ? . . . .
C(4A) Fe(1) C(1A) C(5A) -38.7(5) ? . . . .
C(4A) Fe(1) C(1A) C(6A) -160.4(6) ? . . . .
C(1A) Fe(1) C(5A) C(4A) -116.8(6) ? . . . .
C(5A) Fe(1) C(1A) C(2A) 118.0(6) ? . . . .
C(5A) Fe(1) C(1A) C(6A) -121.7(7) ? . . . .
C(1A) Fe(1) C(16A) C(17A) -124.9(6) ? . . . .
C(1A) Fe(1) C(16A) C(20A) 116.6(5) ? . . . .
C(16A) Fe(1) C(1A) C(2A) -125.1(5) ? . . . .
C(16A) Fe(1) C(1A) C(5A) 116.9(5) ? . . . .
C(16A) Fe(1) C(1A) C(6A) -4.8(6) ? . . . .
C(1A) Fe(1) C(17A) C(16A) 73.2(7) ? . . . .
C(1A) Fe(1) C(17A) C(18A) -163.6(6) ? . . . .
C(17A) Fe(1) C(1A) C(2A) -164.1(5) ? . . . .
C(17A) Fe(1) C(1A) C(5A) 77.9(6) ? . . . .
C(17A) Fe(1) C(1A) C(6A) -43.8(7) ? . . . .
C(1A) Fe(1) C(18A) C(17A) 43.5(16) ? . . . .
C(1A) Fe(1) C(18A) C(19A) 161.4(9) ? . . . .
C(18A) Fe(1) C(1A) C(2A) 163.7(12) ? . . . .
C(18A) Fe(1) C(1A) C(5A) 45.7(13) ? . . . .
C(18A) Fe(1) C(1A) C(6A) -76.0(13) ? . . . .
C(1A) Fe(1) C(19A) C(18A) -164.4(8) ? . . . .
C(1A) Fe(1) C(19A) C(20A) -45.9(13) ? . . . .
C(19A) Fe(1) C(1A) C(2A) -48.3(10) ? . . . .
C(19A) Fe(1) C(1A) C(5A) -166.3(9) ? . . . .
C(19A) Fe(1) C(1A) C(6A) 72.0(11) ? . . . .
C(1A) Fe(1) C(20A) C(16A) -82.0(6) ? . . . .
C(1A) Fe(1) C(20A) C(19A) 160.6(5) ? . . . .
C(20A) Fe(1) C(1A) C(2A) -81.5(5) ? . . . .
C(20A) Fe(1) C(1A) C(5A) 160.5(5) ? . . . .
C(20A) Fe(1) C(1A) C(6A) 38.8(7) ? . . . .
C(2A) Fe(1) C(3A) C(4A) 119.0(7) ? . . . .
C(3A) Fe(1) C(2A) C(1A) -120.6(6) ? . . . .
C(2A) Fe(1) C(4A) C(3A) -37.3(5) ? . . . .
C(2A) Fe(1) C(4A) C(5A) 84.6(5) ? . . . .
C(4A) Fe(1) C(2A) C(1A) -82.9(4) ? . . . .
C(4A) Fe(1) C(2A) C(3A) 37.7(5) ? . . . .
C(2A) Fe(1) C(5A) C(1A) 38.5(4) ? . . . .
C(2A) Fe(1) C(5A) C(4A) -78.4(5) ? . . . .
C(5A) Fe(1) C(2A) C(1A) -39.1(4) ? . . . .
C(5A) Fe(1) C(2A) C(3A) 81.6(5) ? . . . .
C(2A) Fe(1) C(16A) C(17A) -166.7(6) ? . . . .
C(2A) Fe(1) C(16A) C(20A) 74.9(6) ? . . . .
C(16A) Fe(1) C(2A) C(1A) 74.6(5) ? . . . .
C(16A) Fe(1) C(2A) C(3A) -164.7(5) ? . . . .
C(2A) Fe(1) C(17A) C(16A) 37.2(17) ? . . . .
C(2A) Fe(1) C(17A) C(18A) 160.5(11) ? . . . .
C(17A) Fe(1) C(2A) C(1A) 46.7(14) ? . . . .
C(17A) Fe(1) C(2A) C(3A) 167.3(13) ? . . . .
C(2A) Fe(1) C(18A) C(17A) -164.7(9) ? . . . .
C(2A) Fe(1) C(18A) C(19A) -46.9(14) ? . . . .
C(18A) Fe(1) C(2A) C(1A) -166.1(10) ? . . . .
C(18A) Fe(1) C(2A) C(3A) -45.4(12) ? . . . .
C(2A) Fe(1) C(19A) C(18A) 160.6(6) ? . . . .
C(2A) Fe(1) C(19A) C(20A) -80.9(7) ? . . . .
C(19A) Fe(1) C(2A) C(1A) 159.7(4) ? . . . .
C(19A) Fe(1) C(2A) C(3A) -79.7(6) ? . . . .
C(2A) Fe(1) C(20A) C(16A) -125.1(5) ? . . . .
C(2A) Fe(1) C(20A) C(19A) 117.5(6) ? . . . .
C(20A) Fe(1) C(2A) C(1A) 116.8(4) ? . . . .
C(20A) Fe(1) C(2A) C(3A) -122.5(5) ? . . . .
C(3A) Fe(1) C(4A) C(5A) 121.9(6) ? . . . .
C(4A) Fe(1) C(3A) C(2A) -119.0(7) ? . . . .
C(3A) Fe(1) C(5A) C(1A) 81.0(4) ? . . . .
C(3A) Fe(1) C(5A) C(4A) -35.8(4) ? . . . .
C(5A) Fe(1) C(3A) C(2A) -82.6(5) ? . . . .
C(5A) Fe(1) C(3A) C(4A) 36.3(5) ? . . . .
C(3A) Fe(1) C(16A) C(17A) 160.6(11) ? . . . .
C(3A) Fe(1) C(16A) C(20A) 42.1(13) ? . . . .
C(16A) Fe(1) C(3A) C(2A) 43.3(14) ? . . . .
C(16A) Fe(1) C(3A) C(4A) 162.3(11) ? . . . .
C(3A) Fe(1) C(17A) C(16A) -164.3(9) ? . . . .
C(3A) Fe(1) C(17A) C(18A) -41.0(15) ? . . . .
C(17A) Fe(1) C(3A) C(2A) -169.8(10) ? . . . .
C(17A) Fe(1) C(3A) C(4A) -50.8(13) ? . . . .
C(3A) Fe(1) C(18A) C(17A) 162.8(6) ? . . . .
C(3A) Fe(1) C(18A) C(19A) -79.4(7) ? . . . .
C(18A) Fe(1) C(3A) C(2A) 160.8(5) ? . . . .
C(18A) Fe(1) C(3A) C(4A) -80.2(6) ? . . . .
C(3A) Fe(1) C(19A) C(18A) 119.5(6) ? . . . .
C(3A) Fe(1) C(19A) C(20A) -122.0(6) ? . . . .
C(19A) Fe(1) C(3A) C(2A) 117.9(5) ? . . . .
C(19A) Fe(1) C(3A) C(4A) -123.1(5) ? . . . .
C(3A) Fe(1) C(20A) C(16A) -165.5(5) ? . . . .
C(3A) Fe(1) C(20A) C(19A) 77.1(7) ? . . . .
C(20A) Fe(1) C(3A) C(2A) 75.7(6) ? . . . .
C(20A) Fe(1) C(3A) C(4A) -165.3(5) ? . . . .
C(4A) Fe(1) C(5A) C(1A) 116.8(6) ? . . . .
C(5A) Fe(1) C(4A) C(3A) -121.9(6) ? . . . .
C(4A) Fe(1) C(16A) C(17A) -49.1(11) ? . . . .
C(4A) Fe(1) C(16A) C(20A) -167.5(7) ? . . . .
C(16A) Fe(1) C(4A) C(3A) -166.2(8) ? . . . .
C(16A) Fe(1) C(4A) C(5A) -44.3(10) ? . . . .
C(4A) Fe(1) C(17A) C(16A) 159.0(6) ? . . . .
C(4A) Fe(1) C(17A) C(18A) -77.8(8) ? . . . .
C(17A) Fe(1) C(4A) C(3A) 159.2(5) ? . . . .
C(17A) Fe(1) C(4A) C(5A) -78.9(6) ? . . . .
C(4A) Fe(1) C(18A) C(17A) 120.8(7) ? . . . .
C(4A) Fe(1) C(18A) C(19A) -121.3(6) ? . . . .
C(18A) Fe(1) C(4A) C(3A) 118.6(5) ? . . . .
C(18A) Fe(1) C(4A) C(5A) -119.5(5) ? . . . .
C(4A) Fe(1) C(19A) C(18A) 78.8(7) ? . . . .
C(4A) Fe(1) C(19A) C(20A) -162.8(6) ? . . . .
C(19A) Fe(1) C(4A) C(3A) 75.5(6) ? . . . .
C(19A) Fe(1) C(4A) C(5A) -162.6(5) ? . . . .
C(4A) Fe(1) C(20A) C(16A) 165.0(9) ? . . . .
C(4A) Fe(1) C(20A) C(19A) 47.6(13) ? . . . .
C(20A) Fe(1) C(4A) C(3A) 39.5(12) ? . . . .
C(20A) Fe(1) C(4A) C(5A) 161.4(9) ? . . . .
C(5A) Fe(1) C(16A) C(17A) -81.0(7) ? . . . .
C(5A) Fe(1) C(16A) C(20A) 160.5(4) ? . . . .
C(16A) Fe(1) C(5A) C(1A) -82.0(5) ? . . . .
C(16A) Fe(1) C(5A) C(4A) 161.2(5) ? . . . .
C(5A) Fe(1) C(17A) C(16A) 116.6(6) ? . . . .
C(5A) Fe(1) C(17A) C(18A) -120.1(7) ? . . . .
C(17A) Fe(1) C(5A) C(1A) -122.7(5) ? . . . .
C(17A) Fe(1) C(5A) C(4A) 120.5(5) ? . . . .
C(5A) Fe(1) C(18A) C(17A) 78.3(8) ? . . . .
C(5A) Fe(1) C(18A) C(19A) -163.9(6) ? . . . .
C(18A) Fe(1) C(5A) C(1A) -163.3(5) ? . . . .
C(18A) Fe(1) C(5A) C(4A) 79.8(6) ? . . . .
C(5A) Fe(1) C(19A) C(18A) 43.6(15) ? . . . .
C(5A) Fe(1) C(19A) C(20A) 162.1(11) ? . . . .
C(19A) Fe(1) C(5A) C(1A) 163.8(11) ? . . . .
C(19A) Fe(1) C(5A) C(4A) 46.9(14) ? . . . .
C(5A) Fe(1) C(20A) C(16A) -47.1(12) ? . . . .
C(5A) Fe(1) C(20A) C(19A) -164.6(8) ? . . . .
C(20A) Fe(1) C(5A) C(1A) -47.5(12) ? . . . .
C(20A) Fe(1) C(5A) C(4A) -164.3(10) ? . . . .
C(16A) Fe(1) C(17A) C(18A) 123.3(10) ? . . . .
C(17A) Fe(1) C(16A) C(20A) -118.4(8) ? . . . .
C(16A) Fe(1) C(18A) C(17A) -34.6(7) ? . . . .
C(16A) Fe(1) C(18A) C(19A) 83.2(7) ? . . . .
C(18A) Fe(1) C(16A) C(17A) 34.9(7) ? . . . .
C(18A) Fe(1) C(16A) C(20A) -83.5(6) ? . . . .
C(16A) Fe(1) C(19A) C(18A) -79.3(7) ? . . . .
C(16A) Fe(1) C(19A) C(20A) 39.2(7) ? . . . .
C(19A) Fe(1) C(16A) C(17A) 79.7(7) ? . . . .
C(19A) Fe(1) C(16A) C(20A) -38.8(5) ? . . . .
C(16A) Fe(1) C(20A) C(19A) -117.4(8) ? . . . .
C(20A) Fe(1) C(16A) C(17A) 118.4(8) ? . . . .
C(17A) Fe(1) C(18A) C(19A) 117.8(10) ? . . . .
C(18A) Fe(1) C(17A) C(16A) -123.3(10) ? . . . .
C(17A) Fe(1) C(19A) C(18A) -37.3(7) ? . . . .
C(17A) Fe(1) C(19A) C(20A) 81.2(7) ? . . . .
C(19A) Fe(1) C(17A) C(16A) -84.0(7) ? . . . .
C(19A) Fe(1) C(17A) C(18A) 39.3(7) ? . . . .
C(17A) Fe(1) C(20A) C(16A) 36.6(5) ? . . . .
C(17A) Fe(1) C(20A) C(19A) -80.8(7) ? . . . .
C(20A) Fe(1) C(17A) C(16A) -39.2(6) ? . . . .
C(20A) Fe(1) C(17A) C(18A) 84.1(7) ? . . . .
C(18A) Fe(1) C(19A) C(20A) 118.5(10) ? . . . .
C(19A) Fe(1) C(18A) C(17A) -117.8(10) ? . . . .
C(18A) Fe(1) C(20A) C(16A) 78.9(6) ? . . . .
C(18A) Fe(1) C(20A) C(19A) -38.5(6) ? . . . .
C(20A) Fe(1) C(18A) C(17A) -79.6(8) ? . . . .
C(20A) Fe(1) C(18A) C(19A) 38.2(6) ? . . . .
C(19A) Fe(1) C(20A) C(16A) 117.4(8) ? . . . .
C(20A) Fe(1) C(19A) C(18A) -118.5(10) ? . . . .
C(1B) Fe(2) C(2B) C(3B) 118.9(7) ? . . . .
C(2B) Fe(2) C(1B) C(5B) -117.9(7) ? . . . .
C(2B) Fe(2) C(1B) C(6B) 123.4(7) ? . . . .
C(1B) Fe(2) C(3B) C(2B) -37.8(4) ? . . . .
C(1B) Fe(2) C(3B) C(4B) 81.5(5) ? . . . .
C(3B) Fe(2) C(1B) C(2B) 37.6(5) ? . . . .
C(3B) Fe(2) C(1B) C(5B) -80.3(5) ? . . . .
C(3B) Fe(2) C(1B) C(6B) 161.0(6) ? . . . .
C(1B) Fe(2) C(4B) C(3B) -81.0(5) ? . . . .
C(1B) Fe(2) C(4B) C(5B) 38.0(4) ? . . . .
C(4B) Fe(2) C(1B) C(2B) 81.7(5) ? . . . .
C(4B) Fe(2) C(1B) C(5B) -36.2(5) ? . . . .
C(4B) Fe(2) C(1B) C(6B) -155.0(6) ? . . . .
C(1B) Fe(2) C(5B) C(4B) -119.9(7) ? . . . .
C(5B) Fe(2) C(1B) C(2B) 117.9(7) ? . . . .
C(5B) Fe(2) C(1B) C(6B) -118.7(7) ? . . . .
C(1B) Fe(2) C(16B) C(17B) -114.9(8) ? . . . .
C(1B) Fe(2) C(16B) C(20B) 121.7(6) ? . . . .
C(16B) Fe(2) C(1B) C(2B) -117.7(5) ? . . . .
C(16B) Fe(2) C(1B) C(5B) 124.4(6) ? . . . .
C(16B) Fe(2) C(1B) C(6B) 5.7(6) ? . . . .
C(1B) Fe(2) C(17B) C(16B) 84.0(8) ? . . . .
C(1B) Fe(2) C(17B) C(18B) -158.0(8) ? . . . .
C(17B) Fe(2) C(1B) C(2B) -159.7(6) ? . . . .
C(17B) Fe(2) C(1B) C(5B) 82.4(7) ? . . . .
C(17B) Fe(2) C(1B) C(6B) -36.4(7) ? . . . .
C(1B) Fe(2) C(18B) C(17B) 53.7(17) ? . . . .
C(1B) Fe(2) C(18B) C(19B) 170.3(11) ? . . . .
C(18B) Fe(2) C(1B) C(2B) 160.8(12) ? . . . .
C(18B) Fe(2) C(1B) C(5B) 42.8(14) ? . . . .
C(18B) Fe(2) C(1B) C(6B) -75.9(14) ? . . . .
C(1B) Fe(2) C(19B) C(18B) -166.6(15) ? . . . .
C(1B) Fe(2) C(19B) C(20B) -45(2) ? . . . .
C(19B) Fe(2) C(1B) C(2B) -41(2) ? . . . .
C(19B) Fe(2) C(1B) C(5B) -159.0(19) ? . . . .
C(19B) Fe(2) C(1B) C(6B) 82(2) ? . . . .
C(1B) Fe(2) C(20B) C(16B) -78.4(7) ? . . . .
C(1B) Fe(2) C(20B) C(19B) 165.4(7) ? . . . .
C(20B) Fe(2) C(1B) C(2B) -76.3(6) ? . . . .
C(20B) Fe(2) C(1B) C(5B) 165.8(6) ? . . . .
C(20B) Fe(2) C(1B) C(6B) 47.0(7) ? . . . .
C(2B) Fe(2) C(3B) C(4B) 119.3(8) ? . . . .
C(3B) Fe(2) C(2B) C(1B) -118.9(7) ? . . . .
C(2B) Fe(2) C(4B) C(3B) -37.3(5) ? . . . .
C(2B) Fe(2) C(4B) C(5B) 81.7(4) ? . . . .
C(4B) Fe(2) C(2B) C(1B) -81.2(5) ? . . . .
C(4B) Fe(2) C(2B) C(3B) 37.7(6) ? . . . .
C(2B) Fe(2) C(5B) C(1B) 38.1(4) ? . . . .
C(2B) Fe(2) C(5B) C(4B) -81.8(5) ? . . . .
C(5B) Fe(2) C(2B) C(1B) -38.8(4) ? . . . .
C(5B) Fe(2) C(2B) C(3B) 80.1(6) ? . . . .
C(2B) Fe(2) C(16B) C(17B) -157.9(7) ? . . . .
C(2B) Fe(2) C(16B) C(20B) 78.7(8) ? . . . .
C(16B) Fe(2) C(2B) C(1B) 82.4(6) ? . . . .
C(16B) Fe(2) C(2B) C(3B) -158.7(6) ? . . . .
C(2B) Fe(2) C(17B) C(16B) 50.6(15) ? . . . .
C(2B) Fe(2) C(17B) C(18B) 168.6(10) ? . . . .
C(17B) Fe(2) C(2B) C(1B) 46.8(12) ? . . . .
C(17B) Fe(2) C(2B) C(3B) 165.7(11) ? . . . .
C(2B) Fe(2) C(18B) C(17B) -166.1(12) ? . . . .
C(2B) Fe(2) C(18B) C(19B) -50(2) ? . . . .
C(18B) Fe(2) C(2B) C(1B) -156.8(15) ? . . . .
C(18B) Fe(2) C(2B) C(3B) -37.9(17) ? . . . .
C(2B) Fe(2) C(19B) C(18B) 161.7(8) ? . . . .
C(2B) Fe(2) C(19B) C(20B) -76.8(10) ? . . . .
C(19B) Fe(2) C(2B) C(1B) 166.4(6) ? . . . .
C(19B) Fe(2) C(2B) C(3B) -74.8(8) ? . . . .
C(2B) Fe(2) C(20B) C(16B) -119.9(6) ? . . . .
C(2B) Fe(2) C(20B) C(19B) 123.9(8) ? . . . .
C(20B) Fe(2) C(2B) C(1B) 123.3(5) ? . . . .
C(20B) Fe(2) C(2B) C(3B) -117.8(7) ? . . . .
C(3B) Fe(2) C(4B) C(5B) 119.0(7) ? . . . .
C(4B) Fe(2) C(3B) C(2B) -119.3(8) ? . . . .
C(3B) Fe(2) C(5B) C(1B) 81.7(5) ? . . . .
C(3B) Fe(2) C(5B) C(4B) -38.2(5) ? . . . .
C(5B) Fe(2) C(3B) C(2B) -82.5(5) ? . . . .
C(5B) Fe(2) C(3B) C(4B) 36.9(5) ? . . . .
C(3B) Fe(2) C(16B) C(17B) 165.4(11) ? . . . .
C(3B) Fe(2) C(16B) C(20B) 41.9(15) ? . . . .
C(16B) Fe(2) C(3B) C(2B) 51.0(14) ? . . . .
C(16B) Fe(2) C(3B) C(4B) 170.4(10) ? . . . .
C(3B) Fe(2) C(17B) C(16B) -161.0(14) ? . . . .
C(3B) Fe(2) C(17B) C(18B) -43(2) ? . . . .
C(17B) Fe(2) C(3B) C(2B) -160.6(15) ? . . . .
C(17B) Fe(2) C(3B) C(4B) -41.3(18) ? . . . .
C(3B) Fe(2) C(18B) C(17B) 165.6(7) ? . . . .
C(3B) Fe(2) C(18B) C(19B) -77.9(11) ? . . . .
C(18B) Fe(2) C(3B) C(2B) 165.8(7) ? . . . .
C(18B) Fe(2) C(3B) C(4B) -74.9(8) ? . . . .
C(3B) Fe(2) C(19B) C(18B) 120.8(9) ? . . . .
C(3B) Fe(2) C(19B) C(20B) -117.7(8) ? . . . .
C(19B) Fe(2) C(3B) C(2B) 124.7(6) ? . . . .
C(19B) Fe(2) C(3B) C(4B) -115.9(6) ? . . . .
C(3B) Fe(2) C(20B) C(16B) -162.1(6) ? . . . .
C(3B) Fe(2) C(20B) C(19B) 81.7(9) ? . . . .
C(20B) Fe(2) C(3B) C(2B) 80.9(7) ? . . . .
C(20B) Fe(2) C(3B) C(4B) -159.7(6) ? . . . .
C(4B) Fe(2) C(5B) C(1B) 119.9(7) ? . . . .
C(5B) Fe(2) C(4B) C(3B) -119.0(7) ? . . . .
C(4B) Fe(2) C(16B) C(17B) -35.0(17) ? . . . .
C(4B) Fe(2) C(16B) C(20B) -158.4(11) ? . . . .
C(16B) Fe(2) C(4B) C(3B) -167.9(12) ? . . . .
C(16B) Fe(2) C(4B) C(5B) -48.9(14) ? . . . .
C(4B) Fe(2) C(17B) C(16B) 167.4(7) ? . . . .
C(4B) Fe(2) C(17B) C(18B) -74.7(9) ? . . . .
C(17B) Fe(2) C(4B) C(3B) 165.8(7) ? . . . .
C(17B) Fe(2) C(4B) C(5B) -75.2(7) ? . . . .
C(4B) Fe(2) C(18B) C(17B) 124.8(8) ? . . . .
C(4B) Fe(2) C(18B) C(19B) -118.7(10) ? . . . .
C(18B) Fe(2) C(4B) C(3B) 123.0(7) ? . . . .
C(18B) Fe(2) C(4B) C(5B) -118.0(6) ? . . . .
C(4B) Fe(2) C(19B) C(18B) 78.1(11) ? . . . .
C(4B) Fe(2) C(19B) C(20B) -160.5(7) ? . . . .
C(19B) Fe(2) C(4B) C(3B) 82.5(7) ? . . . .
C(19B) Fe(2) C(4B) C(5B) -158.5(6) ? . . . .
C(4B) Fe(2) C(20B) C(16B) 163.1(8) ? . . . .
C(4B) Fe(2) C(20B) C(19B) 46.9(13) ? . . . .
C(20B) Fe(2) C(4B) C(3B) 48.3(11) ? . . . .
C(20B) Fe(2) C(4B) C(5B) 167.3(9) ? . . . .
C(5B) Fe(2) C(16B) C(17B) -71.8(9) ? . . . .
C(5B) Fe(2) C(16B) C(20B) 164.8(6) ? . . . .
C(16B) Fe(2) C(5B) C(1B) -77.3(6) ? . . . .
C(16B) Fe(2) C(5B) C(4B) 162.8(5) ? . . . .
C(5B) Fe(2) C(17B) C(16B) 127.3(7) ? . . . .
C(5B) Fe(2) C(17B) C(18B) -114.7(8) ? . . . .
C(17B) Fe(2) C(5B) C(1B) -116.6(6) ? . . . .
C(17B) Fe(2) C(5B) C(4B) 123.5(6) ? . . . .
C(5B) Fe(2) C(18B) C(17B) 84.7(9) ? . . . .
C(5B) Fe(2) C(18B) C(19B) -158.7(9) ? . . . .
C(18B) Fe(2) C(5B) C(1B) -161.8(6) ? . . . .
C(18B) Fe(2) C(5B) C(4B) 78.4(7) ? . . . .
C(5B) Fe(2) C(19B) C(18B) 46.1(18) ? . . . .
C(5B) Fe(2) C(19B) C(20B) 167.5(10) ? . . . .
C(19B) Fe(2) C(5B) C(1B) 166.2(12) ? . . . .
C(19B) Fe(2) C(5B) C(4B) 46.3(14) ? . . . .
C(5B) Fe(2) C(20B) C(16B) -45.1(16) ? . . . .
C(5B) Fe(2) C(20B) C(19B) -161.3(13) ? . . . .
C(20B) Fe(2) C(5B) C(1B) -42.9(16) ? . . . .
C(20B) Fe(2) C(5B) C(4B) -162.8(13) ? . . . .
C(16B) Fe(2) C(17B) C(18B) 118.0(12) ? . . . .
C(17B) Fe(2) C(16B) C(20B) -123.4(11) ? . . . .
C(16B) Fe(2) C(18B) C(17B) -36.9(8) ? . . . .
C(16B) Fe(2) C(18B) C(19B) 79.6(10) ? . . . .
C(18B) Fe(2) C(16B) C(17B) 40.0(9) ? . . . .
C(18B) Fe(2) C(16B) C(20B) -83.4(8) ? . . . .
C(16B) Fe(2) C(19B) C(18B) -83.3(10) ? . . . .
C(16B) Fe(2) C(19B) C(20B) 38.2(7) ? . . . .
C(19B) Fe(2) C(16B) C(17B) 83.0(9) ? . . . .
C(19B) Fe(2) C(16B) C(20B) -40.4(7) ? . . . .
C(16B) Fe(2) C(20B) C(19B) -116.3(10) ? . . . .
C(20B) Fe(2) C(16B) C(17B) 123.4(11) ? . . . .
C(17B) Fe(2) C(18B) C(19B) 116.6(13) ? . . . .
C(18B) Fe(2) C(17B) C(16B) -118.0(12) ? . . . .
C(17B) Fe(2) C(19B) C(18B) -40.7(10) ? . . . .
C(17B) Fe(2) C(19B) C(20B) 80.7(9) ? . . . .
C(19B) Fe(2) C(17B) C(16B) -80.0(8) ? . . . .
C(19B) Fe(2) C(17B) C(18B) 38.0(9) ? . . . .
C(17B) Fe(2) C(20B) C(16B) 34.8(7) ? . . . .
C(17B) Fe(2) C(20B) C(19B) -81.5(9) ? . . . .
C(20B) Fe(2) C(17B) C(16B) -34.9(8) ? . . . .
C(20B) Fe(2) C(17B) C(18B) 83.1(9) ? . . . .
C(18B) Fe(2) C(19B) C(20B) 121.5(14) ? . . . .
C(19B) Fe(2) C(18B) C(17B) -116.6(13) ? . . . .
C(18B) Fe(2) C(20B) C(16B) 80.7(8) ? . . . .
C(18B) Fe(2) C(20B) C(19B) -35.6(9) ? . . . .
C(20B) Fe(2) C(18B) C(17B) -79.2(9) ? . . . .
C(20B) Fe(2) C(18B) C(19B) 37.3(10) ? . . . .
C(19B) Fe(2) C(20B) C(16B) 116.3(10) ? . . . .
C(20B) Fe(2) C(19B) C(18B) -121.5(14) ? . . . .
C(1C) Fe(3) C(2C) C(3C) 119.2(8) ? . . . .
C(2C) Fe(3) C(1C) C(5C) -119.2(8) ? . . . .
C(2C) Fe(3) C(1C) C(6C) 124.8(10) ? . . . .
C(1C) Fe(3) C(3C) C(2C) -37.1(5) ? . . . .
C(1C) Fe(3) C(3C) C(4C) 83.9(7) ? . . . .
C(3C) Fe(3) C(1C) C(2C) 38.9(6) ? . . . .
C(3C) Fe(3) C(1C) C(5C) -80.3(6) ? . . . .
C(3C) Fe(3) C(1C) C(6C) 163.7(9) ? . . . .
C(1C) Fe(3) C(4C) C(3C) -81.4(6) ? . . . .
C(1C) Fe(3) C(4C) C(5C) 39.6(6) ? . . . .
C(4C) Fe(3) C(1C) C(2C) 80.1(6) ? . . . .
C(4C) Fe(3) C(1C) C(5C) -39.1(6) ? . . . .
C(4C) Fe(3) C(1C) C(6C) -155.1(9) ? . . . .
C(1C) Fe(3) C(5C) C(4C) -117.6(8) ? . . . .
C(5C) Fe(3) C(1C) C(2C) 119.2(8) ? . . . .
C(5C) Fe(3) C(1C) C(6C) -116.0(10) ? . . . .
C(1C) Fe(3) C(16C) C(17C) -125.9(9) ? . . . .
C(1C) Fe(3) C(16C) C(20C) 113.8(8) ? . . . .
C(16C) Fe(3) C(1C) C(2C) -126.1(7) ? . . . .
C(16C) Fe(3) C(1C) C(5C) 114.7(7) ? . . . .
C(16C) Fe(3) C(1C) C(6C) -1.3(9) ? . . . .
C(1C) Fe(3) C(17C) C(16C) 74.9(10) ? . . . .
C(1C) Fe(3) C(17C) C(18C) -168.0(9) ? . . . .
C(17C) Fe(3) C(1C) C(2C) -167.6(8) ? . . . .
C(17C) Fe(3) C(1C) C(5C) 73.2(9) ? . . . .
C(17C) Fe(3) C(1C) C(6C) -42.9(11) ? . . . .
C(1C) Fe(3) C(18C) C(17C) 39(2) ? . . . .
C(1C) Fe(3) C(18C) C(19C) 161.0(17) ? . . . .
C(18C) Fe(3) C(1C) C(2C) 161.8(17) ? . . . .
C(18C) Fe(3) C(1C) C(5C) 43(2) ? . . . .
C(18C) Fe(3) C(1C) C(6C) -73(2) ? . . . .
C(1C) Fe(3) C(19C) C(18C) -168.9(9) ? . . . .
C(1C) Fe(3) C(19C) C(20C) -53.0(16) ? . . . .
C(19C) Fe(3) C(1C) C(2C) -46.6(14) ? . . . .
C(19C) Fe(3) C(1C) C(5C) -165.8(13) ? . . . .
C(19C) Fe(3) C(1C) C(6C) 78.2(15) ? . . . .
C(1C) Fe(3) C(20C) C(16C) -84.5(8) ? . . . .
C(1C) Fe(3) C(20C) C(19C) 155.8(8) ? . . . .
C(20C) Fe(3) C(1C) C(2C) -83.9(7) ? . . . .
C(20C) Fe(3) C(1C) C(5C) 156.9(7) ? . . . .
C(20C) Fe(3) C(1C) C(6C) 40.9(10) ? . . . .
C(2C) Fe(3) C(3C) C(4C) 121.0(8) ? . . . .
C(3C) Fe(3) C(2C) C(1C) -119.2(8) ? . . . .
C(2C) Fe(3) C(4C) C(3C) -38.2(6) ? . . . .
C(2C) Fe(3) C(4C) C(5C) 82.7(6) ? . . . .
C(4C) Fe(3) C(2C) C(1C) -84.2(6) ? . . . .
C(4C) Fe(3) C(2C) C(3C) 35.0(6) ? . . . .
C(2C) Fe(3) C(5C) C(1C) 37.1(5) ? . . . .
C(2C) Fe(3) C(5C) C(4C) -80.5(6) ? . . . .
C(5C) Fe(3) C(2C) C(1C) -39.0(6) ? . . . .
C(5C) Fe(3) C(2C) C(3C) 80.1(6) ? . . . .
C(2C) Fe(3) C(16C) C(17C) -167.2(8) ? . . . .
C(2C) Fe(3) C(16C) C(20C) 72.5(10) ? . . . .
C(16C) Fe(3) C(2C) C(1C) 74.5(8) ? . . . .
C(16C) Fe(3) C(2C) C(3C) -166.3(7) ? . . . .
C(2C) Fe(3) C(17C) C(16C) 43(2) ? . . . .
C(2C) Fe(3) C(17C) C(18C) 159.8(18) ? . . . .
C(17C) Fe(3) C(2C) C(1C) 41(2) ? . . . .
C(17C) Fe(3) C(2C) C(3C) 160(2) ? . . . .
C(2C) Fe(3) C(18C) C(17C) -168.3(11) ? . . . .
C(2C) Fe(3) C(18C) C(19C) -46.3(16) ? . . . .
C(18C) Fe(3) C(2C) C(1C) -169.3(12) ? . . . .
C(18C) Fe(3) C(2C) C(3C) -50.1(14) ? . . . .
C(2C) Fe(3) C(19C) C(18C) 158.6(7) ? . . . .
C(2C) Fe(3) C(19C) C(20C) -85.5(9) ? . . . .
C(19C) Fe(3) C(2C) C(1C) 158.3(7) ? . . . .
C(19C) Fe(3) C(2C) C(3C) -82.5(8) ? . . . .
C(2C) Fe(3) C(20C) C(16C) -127.2(7) ? . . . .
C(2C) Fe(3) C(20C) C(19C) 113.1(9) ? . . . .
C(20C) Fe(3) C(2C) C(1C) 114.4(7) ? . . . .
C(20C) Fe(3) C(2C) C(3C) -126.4(7) ? . . . .
C(3C) Fe(3) C(4C) C(5C) 120.9(9) ? . . . .
C(4C) Fe(3) C(3C) C(2C) -121.0(8) ? . . . .
C(3C) Fe(3) C(5C) C(1C) 82.5(6) ? . . . .
C(3C) Fe(3) C(5C) C(4C) -35.1(6) ? . . . .
C(5C) Fe(3) C(3C) C(2C) -82.9(6) ? . . . .
C(5C) Fe(3) C(3C) C(4C) 38.1(7) ? . . . .
C(3C) Fe(3) C(16C) C(17C) 152.1(18) ? . . . .
C(3C) Fe(3) C(16C) C(20C) 32(2) ? . . . .
C(16C) Fe(3) C(3C) C(2C) 50(2) ? . . . .
C(16C) Fe(3) C(3C) C(4C) 171.0(18) ? . . . .
C(3C) Fe(3) C(17C) C(16C) -166.2(9) ? . . . .
C(3C) Fe(3) C(17C) C(18C) -49.0(17) ? . . . .
C(17C) Fe(3) C(3C) C(2C) -169.3(11) ? . . . .
C(17C) Fe(3) C(3C) C(4C) -48.3(14) ? . . . .
C(3C) Fe(3) C(18C) C(17C) 155.8(9) ? . . . .
C(3C) Fe(3) C(18C) C(19C) -82.2(10) ? . . . .
C(18C) Fe(3) C(3C) C(2C) 157.4(8) ? . . . .
C(18C) Fe(3) C(3C) C(4C) -81.6(9) ? . . . .
C(3C) Fe(3) C(19C) C(18C) 114.5(8) ? . . . .
C(3C) Fe(3) C(19C) C(20C) -129.6(8) ? . . . .
C(19C) Fe(3) C(3C) C(2C) 115.3(7) ? . . . .
C(19C) Fe(3) C(3C) C(4C) -123.7(8) ? . . . .
C(3C) Fe(3) C(20C) C(16C) -170.6(6) ? . . . .
C(3C) Fe(3) C(20C) C(19C) 69.7(11) ? . . . .
C(20C) Fe(3) C(3C) C(2C) 75.2(8) ? . . . .
C(20C) Fe(3) C(3C) C(4C) -163.8(8) ? . . . .
C(4C) Fe(3) C(5C) C(1C) 117.6(8) ? . . . .
C(5C) Fe(3) C(4C) C(3C) -120.9(9) ? . . . .
C(4C) Fe(3) C(16C) C(17C) -41.4(16) ? . . . .
C(4C) Fe(3) C(16C) C(20C) -161.7(11) ? . . . .
C(16C) Fe(3) C(4C) C(3C) -174.7(10) ? . . . .
C(16C) Fe(3) C(4C) C(5C) -53.8(13) ? . . . .
C(4C) Fe(3) C(17C) C(16C) 161.6(8) ? . . . .
C(4C) Fe(3) C(17C) C(18C) -81.2(11) ? . . . .
C(17C) Fe(3) C(4C) C(3C) 155.8(8) ? . . . .
C(17C) Fe(3) C(4C) C(5C) -83.2(8) ? . . . .
C(4C) Fe(3) C(18C) C(17C) 115.7(10) ? . . . .
C(4C) Fe(3) C(18C) C(19C) -122.3(9) ? . . . .
C(18C) Fe(3) C(4C) C(3C) 114.4(8) ? . . . .
C(18C) Fe(3) C(4C) C(5C) -124.7(8) ? . . . .
C(4C) Fe(3) C(19C) C(18C) 76.0(10) ? . . . .
C(4C) Fe(3) C(19C) C(20C) -168.0(8) ? . . . .
C(19C) Fe(3) C(4C) C(3C) 73.3(9) ? . . . .
C(19C) Fe(3) C(4C) C(5C) -165.8(8) ? . . . .
C(4C) Fe(3) C(20C) C(16C) 154.4(15) ? . . . .
C(4C) Fe(3) C(20C) C(19C) 35(2) ? . . . .
C(20C) Fe(3) C(4C) C(3C) 47(2) ? . . . .
C(20C) Fe(3) C(4C) C(5C) 167.5(17) ? . . . .
C(5C) Fe(3) C(16C) C(17C) -80.3(10) ? . . . .
C(5C) Fe(3) C(16C) C(20C) 159.4(9) ? . . . .
C(16C) Fe(3) C(5C) C(1C) -85.5(6) ? . . . .
C(16C) Fe(3) C(5C) C(4C) 156.9(6) ? . . . .
C(5C) Fe(3) C(17C) C(16C) 117.5(9) ? . . . .
C(5C) Fe(3) C(17C) C(18C) -125.3(11) ? . . . .
C(17C) Fe(3) C(5C) C(1C) -127.5(7) ? . . . .
C(17C) Fe(3) C(5C) C(4C) 115.0(8) ? . . . .
C(5C) Fe(3) C(18C) C(17C) 73.2(11) ? . . . .
C(5C) Fe(3) C(18C) C(19C) -164.8(9) ? . . . .
C(18C) Fe(3) C(5C) C(1C) -167.4(6) ? . . . .
C(18C) Fe(3) C(5C) C(4C) 75.0(8) ? . . . .
C(5C) Fe(3) C(19C) C(18C) 44(2) ? . . . .
C(5C) Fe(3) C(19C) C(20C) 159.7(16) ? . . . .
C(19C) Fe(3) C(5C) C(1C) 159.2(17) ? . . . .
C(19C) Fe(3) C(5C) C(4C) 42(2) ? . . . .
C(5C) Fe(3) C(20C) C(16C) -45.7(16) ? . . . .
C(5C) Fe(3) C(20C) C(19C) -165.4(11) ? . . . .
C(20C) Fe(3) C(5C) C(1C) -53.5(14) ? . . . .
C(20C) Fe(3) C(5C) C(4C) -171.0(12) ? . . . .
C(16C) Fe(3) C(17C) C(18C) 117.2(14) ? . . . .
C(17C) Fe(3) C(16C) C(20C) -120.3(13) ? . . . .
C(16C) Fe(3) C(18C) C(17C) -38.9(10) ? . . . .
C(16C) Fe(3) C(18C) C(19C) 83.1(10) ? . . . .
C(18C) Fe(3) C(16C) C(17C) 38.4(10) ? . . . .
C(18C) Fe(3) C(16C) C(20C) -82.0(11) ? . . . .
C(16C) Fe(3) C(19C) C(18C) -79.3(9) ? . . . .
C(16C) Fe(3) C(19C) C(20C) 36.6(9) ? . . . .
C(19C) Fe(3) C(16C) C(17C) 82.3(10) ? . . . .
C(19C) Fe(3) C(16C) C(20C) -38.1(10) ? . . . .
C(16C) Fe(3) C(20C) C(19C) -119.7(13) ? . . . .
C(20C) Fe(3) C(16C) C(17C) 120.3(13) ? . . . .
C(17C) Fe(3) C(18C) C(19C) 122.0(14) ? . . . .
C(18C) Fe(3) C(17C) C(16C) -117.2(14) ? . . . .
C(17C) Fe(3) C(19C) C(18C) -35.7(9) ? . . . .
C(17C) Fe(3) C(19C) C(20C) 80.2(10) ? . . . .
C(19C) Fe(3) C(17C) C(16C) -81.0(10) ? . . . .
C(19C) Fe(3) C(17C) C(18C) 36.2(11) ? . . . .
C(17C) Fe(3) C(20C) C(16C) 37.2(9) ? . . . .
C(17C) Fe(3) C(20C) C(19C) -82.5(10) ? . . . .
C(20C) Fe(3) C(17C) C(16C) -36.4(9) ? . . . .
C(20C) Fe(3) C(17C) C(18C) 80.7(11) ? . . . .
C(18C) Fe(3) C(19C) C(20C) 115.9(13) ? . . . .
C(19C) Fe(3) C(18C) C(17C) -122.0(14) ? . . . .
C(18C) Fe(3) C(20C) C(16C) 80.5(9) ? . . . .
C(18C) Fe(3) C(20C) C(19C) -39.2(10) ? . . . .
C(20C) Fe(3) C(18C) C(17C) -82.0(11) ? . . . .
C(20C) Fe(3) C(18C) C(19C) 40.0(10) ? . . . .
C(19C) Fe(3) C(20C) C(16C) 119.7(13) ? . . . .
C(20C) Fe(3) C(19C) C(18C) -115.9(13) ? . . . .
C(1D) Fe(4) C(2D) C(3D) 119.3(6) ? . . . .
C(2D) Fe(4) C(1D) C(5D) -118.0(6) ? . . . .
C(2D) Fe(4) C(1D) C(6D) 122.9(6) ? . . . .
C(1D) Fe(4) C(3D) C(2D) -37.6(4) ? . . . .
C(1D) Fe(4) C(3D) C(4D) 83.9(5) ? . . . .
C(3D) Fe(4) C(1D) C(2D) 37.6(4) ? . . . .
C(3D) Fe(4) C(1D) C(5D) -80.5(5) ? . . . .
C(3D) Fe(4) C(1D) C(6D) 160.4(5) ? . . . .
C(1D) Fe(4) C(4D) C(3D) -79.8(5) ? . . . .
C(1D) Fe(4) C(4D) C(5D) 38.2(4) ? . . . .
C(4D) Fe(4) C(1D) C(2D) 81.1(4) ? . . . .
C(4D) Fe(4) C(1D) C(5D) -37.0(4) ? . . . .
C(4D) Fe(4) C(1D) C(6D) -156.1(5) ? . . . .
C(1D) Fe(4) C(5D) C(4D) -119.9(6) ? . . . .
C(5D) Fe(4) C(1D) C(2D) 118.0(6) ? . . . .
C(5D) Fe(4) C(1D) C(6D) -119.1(6) ? . . . .
C(1D) Fe(4) C(16D) C(17D) -135.7(9) ? . . . .
C(1D) Fe(4) C(16D) C(20D) 103.6(11) ? . . . .
C(16D) Fe(4) C(1D) C(2D) -139.0(7) ? . . . .
C(16D) Fe(4) C(1D) C(5D) 102.9(7) ? . . . .
C(16D) Fe(4) C(1D) C(6D) -16.2(8) ? . . . .
C(1D) Fe(4) C(17D) C(16D) 63.0(12) ? . . . .
C(1D) Fe(4) C(17D) C(18D) -176.1(8) ? . . . .
C(17D) Fe(4) C(1D) C(2D) -174.4(6) ? . . . .
C(17D) Fe(4) C(1D) C(5D) 67.6(7) ? . . . .
C(17D) Fe(4) C(1D) C(6D) -51.5(7) ? . . . .
C(1D) Fe(4) C(18D) C(17D) 22(5) ? . . . .
C(1D) Fe(4) C(18D) C(19D) 140(4) ? . . . .
C(18D) Fe(4) C(1D) C(2D) 166(4) ? . . . .
C(18D) Fe(4) C(1D) C(5D) 48(4) ? . . . .
C(18D) Fe(4) C(1D) C(6D) -71(4) ? . . . .
C(1D) Fe(4) C(19D) C(18D) -171.8(7) ? . . . .
C(1D) Fe(4) C(19D) C(20D) -54.3(13) ? . . . .
C(19D) Fe(4) C(1D) C(2D) -60.1(10) ? . . . .
C(19D) Fe(4) C(1D) C(5D) -178.1(10) ? . . . .
C(19D) Fe(4) C(1D) C(6D) 62.8(11) ? . . . .
C(1D) Fe(4) C(20D) C(16D) -92.7(9) ? . . . .
C(1D) Fe(4) C(20D) C(19D) 148.7(7) ? . . . .
C(20D) Fe(4) C(1D) C(2D) -95.1(7) ? . . . .
C(20D) Fe(4) C(1D) C(5D) 146.8(8) ? . . . .
C(20D) Fe(4) C(1D) C(6D) 27.7(8) ? . . . .
C(2D) Fe(4) C(3D) C(4D) 121.5(7) ? . . . .
C(3D) Fe(4) C(2D) C(1D) -119.3(6) ? . . . .
C(2D) Fe(4) C(4D) C(3D) -36.4(4) ? . . . .
C(2D) Fe(4) C(4D) C(5D) 81.6(5) ? . . . .
C(4D) Fe(4) C(2D) C(1D) -82.9(4) ? . . . .
C(4D) Fe(4) C(2D) C(3D) 36.4(5) ? . . . .
C(2D) Fe(4) C(5D) C(1D) 37.9(4) ? . . . .
C(2D) Fe(4) C(5D) C(4D) -82.0(5) ? . . . .
C(5D) Fe(4) C(2D) C(1D) -39.3(4) ? . . . .
C(5D) Fe(4) C(2D) C(3D) 80.1(5) ? . . . .
C(2D) Fe(4) C(16D) C(17D) -172.8(8) ? . . . .
C(2D) Fe(4) C(16D) C(20D) 66.5(13) ? . . . .
C(16D) Fe(4) C(2D) C(1D) 61.6(9) ? . . . .
C(16D) Fe(4) C(2D) C(3D) -179.1(9) ? . . . .
C(2D) Fe(4) C(17D) C(16D) 37(3) ? . . . .
C(2D) Fe(4) C(17D) C(18D) 158(2) ? . . . .
C(17D) Fe(4) C(2D) C(1D) 30(3) ? . . . .
C(17D) Fe(4) C(2D) C(3D) 149(3) ? . . . .
C(2D) Fe(4) C(18D) C(17D) -174.3(7) ? . . . .
C(2D) Fe(4) C(18D) C(19D) -56.4(15) ? . . . .
C(18D) Fe(4) C(2D) C(1D) -176.7(10) ? . . . .
C(18D) Fe(4) C(2D) C(3D) -57.3(11) ? . . . .
C(2D) Fe(4) C(19D) C(18D) 149.7(7) ? . . . .
C(2D) Fe(4) C(19D) C(20D) -92.7(9) ? . . . .
C(19D) Fe(4) C(2D) C(1D) 145.7(7) ? . . . .
C(19D) Fe(4) C(2D) C(3D) -95.0(7) ? . . . .
C(2D) Fe(4) C(20D) C(16D) -136.3(8) ? . . . .
C(2D) Fe(4) C(20D) C(19D) 105.0(8) ? . . . .
C(20D) Fe(4) C(2D) C(1D) 101.7(9) ? . . . .
C(20D) Fe(4) C(2D) C(3D) -139.0(9) ? . . . .
C(3D) Fe(4) C(4D) C(5D) 118.0(7) ? . . . .
C(4D) Fe(4) C(3D) C(2D) -121.5(7) ? . . . .
C(3D) Fe(4) C(5D) C(1D) 81.7(4) ? . . . .
C(3D) Fe(4) C(5D) C(4D) -38.3(5) ? . . . .
C(5D) Fe(4) C(3D) C(2D) -83.0(4) ? . . . .
C(5D) Fe(4) C(3D) C(4D) 38.4(5) ? . . . .
C(3D) Fe(4) C(16D) C(17D) 180(6) ? . . . .
C(3D) Fe(4) C(16D) C(20D) 59(7) ? . . . .
C(16D) Fe(4) C(3D) C(2D) 8(7) ? . . . .
C(16D) Fe(4) C(3D) C(4D) 130(7) ? . . . .
C(3D) Fe(4) C(17D) C(16D) -179.9(10) ? . . . .
C(3D) Fe(4) C(17D) C(18D) -59.1(14) ? . . . .
C(17D) Fe(4) C(3D) C(2D) -172.1(8) ? . . . .
C(17D) Fe(4) C(3D) C(4D) -50.7(11) ? . . . .
C(3D) Fe(4) C(18D) C(17D) 148.1(8) ? . . . .
C(3D) Fe(4) C(18D) C(19D) -94.0(10) ? . . . .
C(18D) Fe(4) C(3D) C(2D) 149.0(6) ? . . . .
C(18D) Fe(4) C(3D) C(4D) -89.6(7) ? . . . .
C(3D) Fe(4) C(19D) C(18D) 105.6(8) ? . . . .
C(3D) Fe(4) C(19D) C(20D) -136.9(8) ? . . . .
C(19D) Fe(4) C(3D) C(2D) 103.3(6) ? . . . .
C(19D) Fe(4) C(3D) C(4D) -135.2(7) ? . . . .
C(3D) Fe(4) C(20D) C(16D) -174.5(7) ? . . . .
C(3D) Fe(4) C(20D) C(19D) 66.9(11) ? . . . .
C(20D) Fe(4) C(3D) C(2D) 63.1(11) ? . . . .
C(20D) Fe(4) C(3D) C(4D) -175.5(11) ? . . . .
C(4D) Fe(4) C(5D) C(1D) 119.9(6) ? . . . .
C(5D) Fe(4) C(4D) C(3D) -118.0(7) ? . . . .
C(4D) Fe(4) C(16D) C(17D) -55.0(13) ? . . . .
C(4D) Fe(4) C(16D) C(20D) -175.7(11) ? . . . .
C(16D) Fe(4) C(4D) C(3D) -174.4(8) ? . . . .
C(16D) Fe(4) C(4D) C(5D) -56.4(9) ? . . . .
C(4D) Fe(4) C(17D) C(16D) 146.7(10) ? . . . .
C(4D) Fe(4) C(17D) C(18D) -92.4(10) ? . . . .
C(17D) Fe(4) C(4D) C(3D) 152.1(6) ? . . . .
C(17D) Fe(4) C(4D) C(5D) -89.9(6) ? . . . .
C(4D) Fe(4) C(18D) C(17D) 104.6(9) ? . . . .
C(4D) Fe(4) C(18D) C(19D) -137.5(9) ? . . . .
C(18D) Fe(4) C(4D) C(3D) 108.1(6) ? . . . .
C(18D) Fe(4) C(4D) C(5D) -133.9(5) ? . . . .
C(4D) Fe(4) C(19D) C(18D) 65.0(11) ? . . . .
C(4D) Fe(4) C(19D) C(20D) -177.5(8) ? . . . .
C(19D) Fe(4) C(4D) C(3D) 68.4(8) ? . . . .
C(19D) Fe(4) C(4D) C(5D) -173.6(6) ? . . . .
C(4D) Fe(4) C(20D) C(16D) 143(6) ? . . . .
C(4D) Fe(4) C(20D) C(19D) 24(7) ? . . . .
C(20D) Fe(4) C(4D) C(3D) 46(7) ? . . . .
C(20D) Fe(4) C(4D) C(5D) 164(7) ? . . . .
C(5D) Fe(4) C(16D) C(17D) -90.9(10) ? . . . .
C(5D) Fe(4) C(16D) C(20D) 148.4(11) ? . . . .
C(16D) Fe(4) C(5D) C(1D) -93.5(6) ? . . . .
C(16D) Fe(4) C(5D) C(4D) 146.6(7) ? . . . .
C(5D) Fe(4) C(17D) C(16D) 103.5(10) ? . . . .
C(5D) Fe(4) C(17D) C(18D) -135.6(9) ? . . . .
C(17D) Fe(4) C(5D) C(1D) -133.8(5) ? . . . .
C(17D) Fe(4) C(5D) C(4D) 106.3(6) ? . . . .
C(5D) Fe(4) C(18D) C(17D) 64.9(11) ? . . . .
C(5D) Fe(4) C(18D) C(19D) -177.2(9) ? . . . .
C(18D) Fe(4) C(5D) C(1D) -172.4(6) ? . . . .
C(18D) Fe(4) C(5D) C(4D) 67.7(8) ? . . . .
C(5D) Fe(4) C(19D) C(18D) 20(6) ? . . . .
C(5D) Fe(4) C(19D) C(20D) 138(5) ? . . . .
C(19D) Fe(4) C(5D) C(1D) 169(5) ? . . . .
C(19D) Fe(4) C(5D) C(4D) 49(5) ? . . . .
C(5D) Fe(4) C(20D) C(16D) -54.7(13) ? . . . .
C(5D) Fe(4) C(20D) C(19D) -173.3(7) ? . . . .
C(20D) Fe(4) C(5D) C(1D) -58.1(9) ? . . . .
C(20D) Fe(4) C(5D) C(4D) -178.0(8) ? . . . .
C(16D) Fe(4) C(17D) C(18D) 120.9(15) ? . . . .
C(17D) Fe(4) C(16D) C(20D) -120.7(16) ? . . . .
C(16D) Fe(4) C(18D) C(17D) -35.0(10) ? . . . .
C(16D) Fe(4) C(18D) C(19D) 83.0(12) ? . . . .
C(18D) Fe(4) C(16D) C(17D) 37.6(10) ? . . . .
C(18D) Fe(4) C(16D) C(20D) -83.1(12) ? . . . .
C(16D) Fe(4) C(19D) C(18D) -79.2(10) ? . . . .
C(16D) Fe(4) C(19D) C(20D) 38.3(10) ? . . . .
C(19D) Fe(4) C(16D) C(17D) 82.8(10) ? . . . .
C(19D) Fe(4) C(16D) C(20D) -37.9(11) ? . . . .
C(16D) Fe(4) C(20D) C(19D) -118.7(13) ? . . . .
C(20D) Fe(4) C(16D) C(17D) 120.7(16) ? . . . .
C(17D) Fe(4) C(18D) C(19D) 117.9(14) ? . . . .
C(18D) Fe(4) C(17D) C(16D) -120.9(15) ? . . . .
C(17D) Fe(4) C(19D) C(18D) -38.4(9) ? . . . .
C(17D) Fe(4) C(19D) C(20D) 79.2(10) ? . . . .
C(19D) Fe(4) C(17D) C(16D) -81.8(12) ? . . . .
C(19D) Fe(4) C(17D) C(18D) 39.0(10) ? . . . .
C(17D) Fe(4) C(20D) C(16D) 35.0(9) ? . . . .
C(17D) Fe(4) C(20D) C(19D) -83.7(9) ? . . . .
C(20D) Fe(4) C(17D) C(16D) -37.8(13) ? . . . .
C(20D) Fe(4) C(17D) C(18D) 83.0(12) ? . . . .
C(18D) Fe(4) C(19D) C(20D) 117.6(13) ? . . . .
C(19D) Fe(4) C(18D) C(17D) -117.9(14) ? . . . .
C(18D) Fe(4) C(20D) C(16D) 79.3(9) ? . . . .
C(18D) Fe(4) C(20D) C(19D) -39.3(8) ? . . . .
C(20D) Fe(4) C(18D) C(17D) -79.5(11) ? . . . .
C(20D) Fe(4) C(18D) C(19D) 38.4(11) ? . . . .
C(19D) Fe(4) C(20D) C(16D) 118.7(13) ? . . . .
C(20D) Fe(4) C(19D) C(18D) -117.6(13) ? . . . .
C(6A) N(1A) C(7AA) C(7AB) 176.3(5) ? . . . .
C(6A) N(1A) C(7AA) C(8A) 56.3(6) ? . . . .
C(7AA) N(1A) C(6A) O(1A) -9.2(7) ? . . . .
C(7AA) N(1A) C(6A) C(1A) 171.8(4) ? . . . .
C(6B) N(1B) C(7BA) C(7BB) -179.9(5) ? . . . .
C(6B) N(1B) C(7BA) C(8B) 57.5(7) ? . . . .
C(7BA) N(1B) C(6B) O(1B) -2.2(9) ? . . . .
C(7BA) N(1B) C(6B) C(1B) 178.3(5) ? . . . .
C(6C) N(1C) C(7CA) C(7CB) 78.7(13) ? . . . .
C(6C) N(1C) C(7CA) C(8C) -48.3(14) ? . . . .
C(7CA) N(1C) C(6C) O(1C) 6.9(12) ? . . . .
C(7CA) N(1C) C(6C) C(1C) -178.5(8) ? . . . .
C(6D) N(1D) C(7DA) C(7DB) 173.3(5) ? . . . .
C(6D) N(1D) C(7DA) C(8D) 55.1(7) ? . . . .
C(7DA) N(1D) C(6D) O(1D) -8.5(9) ? . . . .
C(7DA) N(1D) C(6D) C(1D) 171.0(5) ? . . . .
C(8A) N(2A) C(9AA) C(9AB) -174.2(5) ? . . . .
C(8A) N(2A) C(9AA) C(10A) -55.5(7) ? . . . .
C(9AA) N(2A) C(8A) O(2A) -0.0(8) ? . . . .
C(9AA) N(2A) C(8A) C(7AA) -176.7(5) ? . . . .
C(8A) N(2A) C(9AD) C(9AC) -160.8(7) ? . . . .
C(9AD) N(2A) C(8A) O(2A) 173.4(6) ? . . . .
C(9AD) N(2A) C(8A) C(7AA) -3.3(9) ? . . . .
C(9AA) N(2A) C(9AD) C(9AC) 13.0(8) ? . . . .
C(9AD) N(2A) C(9AA) C(9AB) 11.4(7) ? . . . .
C(9AD) N(2A) C(9AA) C(10A) 130.1(6) ? . . . .
C(8B) N(2B) C(9BA) C(9BB) 163.2(5) ? . . . .
C(8B) N(2B) C(9BA) C(10B) -74.8(7) ? . . . .
C(9BA) N(2B) C(8B) O(2B) 1.8(8) ? . . . .
C(9BA) N(2B) C(8B) C(7BA) -177.0(4) ? . . . .
C(8B) N(2B) C(9BD) C(9BC) 174.0(7) ? . . . .
C(9BD) N(2B) C(8B) O(2B) 178.1(5) ? . . . .
C(9BD) N(2B) C(8B) C(7BA) -0.8(8) ? . . . .
C(9BA) N(2B) C(9BD) C(9BC) -9.4(8) ? . . . .
C(9BD) N(2B) C(9BA) C(9BB) -13.5(6) ? . . . .
C(9BD) N(2B) C(9BA) C(10B) 108.4(7) ? . . . .
C(8C) N(2C) C(9CA) C(9CB) 176.3(10) ? . . . .
C(8C) N(2C) C(9CA) C(10C) -68.9(13) ? . . . .
C(9CA) N(2C) C(8C) O(2C) 5.8(17) ? . . . .
C(9CA) N(2C) C(8C) C(7CA) -177.3(11) ? . . . .
C(8C) N(2C) C(9CD) C(9CC) -151.0(11) ? . . . .
C(9CD) N(2C) C(8C) O(2C) 163.2(12) ? . . . .
C(9CD) N(2C) C(8C) C(7CA) -19.9(17) ? . . . .
C(9CA) N(2C) C(9CD) C(9CC) 6.8(15) ? . . . .
C(9CD) N(2C) C(9CA) C(9CB) 17.9(14) ? . . . .
C(9CD) N(2C) C(9CA) C(10C) 132.8(10) ? . . . .
C(8D) N(2D) C(9DA) C(9DB) 171.2(5) ? . . . .
C(8D) N(2D) C(9DA) C(10D) -69.6(7) ? . . . .
C(9DA) N(2D) C(8D) O(2D) 3.9(7) ? . . . .
C(9DA) N(2D) C(8D) C(7DA) -174.7(4) ? . . . .
C(8D) N(2D) C(9DD) C(9DC) 166.1(5) ? . . . .
C(9DD) N(2D) C(8D) O(2D) -178.1(5) ? . . . .
C(9DD) N(2D) C(8D) C(7DA) 3.3(8) ? . . . .
C(9DA) N(2D) C(9DD) C(9DC) -15.7(7) ? . . . .
C(9DD) N(2D) C(9DA) C(9DB) -7.2(6) ? . . . .
C(9DD) N(2D) C(9DA) C(10D) 112.1(6) ? . . . .
C(10A) N(3A) C(11A) C(12A) 8.3(9) ? . . . .
C(10A) N(3A) C(11A) C(15A) -170.3(5) ? . . . .
C(11A) N(3A) C(10A) O(3A) 2.1(9) ? . . . .
C(11A) N(3A) C(10A) C(9AA) -173.6(5) ? . . . .
C(10B) N(3B) C(11B) C(12B) 7.1(11) ? . . . .
C(10B) N(3B) C(11B) C(15B) -174.8(6) ? . . . .
C(11B) N(3B) C(10B) O(3B) 8.5(11) ? . . . .
C(11B) N(3B) C(10B) C(9BA) -171.2(6) ? . . . .
C(10C) N(3C) C(11C) C(12C) -0.8(9) ? . . . .
C(10C) N(3C) C(11C) C(15C) 177.6(6) ? . . . .
C(11C) N(3C) C(10C) O(3C) -3.5(11) ? . . . .
C(11C) N(3C) C(10C) C(9CA) 175.6(6) ? . . . .
C(10D) N(3D) C(11D) C(12D) 18.7(11) ? . . . .
C(10D) N(3D) C(11D) C(15D) -163.8(7) ? . . . .
C(11D) N(3D) C(10D) O(3D) 4.4(13) ? . . . .
C(11D) N(3D) C(10D) C(9DA) -175.3(6) ? . . . .
Pd(1) N(4A) C(13A) C(12A) 175.6(6) ? . . . .
Pd(1) N(4A) C(14A) C(15A) -176.2(4) ? . . . .
C(13A) N(4A) C(14A) C(15A) 1.0(8) ? . . . .
C(14A) N(4A) C(13A) C(12A) -1.8(10) ? . . . .
Pd(1) N(4B) C(13B) C(12B) -168.2(6) ? . . . .
Pd(1) N(4B) C(14B) C(15B) 170.5(5) ? . . . .
C(13B) N(4B) C(14B) C(15B) -3.9(10) ? . . . .
C(14B) N(4B) C(13B) C(12B) 5.7(11) ? . . . .
Pd(1) N(4C) C(13C) C(12C) 177.4(4) ? . . . .
Pd(1) N(4C) C(14C) C(15C) -178.3(4) ? . . . .
C(13C) N(4C) C(14C) C(15C) -0.6(8) ? . . . .
C(14C) N(4C) C(13C) C(12C) -0.4(8) ? . . . .
Pd(1) N(4D) C(13D) C(12D) 174.7(6) ? . . . .
Pd(1) N(4D) C(14D) C(15D) -176.5(6) ? . . . .
C(13D) N(4D) C(14D) C(15D) 0.2(8) ? . . . .
C(14D) N(4D) C(13D) C(12D) -2.0(11) ? . . . .
Fe(1) C(1A) C(2A) C(3A) -59.5(4) ? . . . .
Fe(1) C(1A) C(5A) C(4A) 61.4(5) ? . . . .
Fe(1) C(1A) C(6A) O(1A) -99.2(5) ? . . . .
Fe(1) C(1A) C(6A) N(1A) 79.8(6) ? . . . .
C(2A) C(1A) C(5A) Fe(1) -60.3(4) ? . . . .
C(2A) C(1A) C(5A) C(4A) 1.1(7) ? . . . .
C(5A) C(1A) C(2A) Fe(1) 60.1(4) ? . . . .
C(5A) C(1A) C(2A) C(3A) 0.6(7) ? . . . .
C(2A) C(1A) C(6A) O(1A) -11.3(8) ? . . . .
C(2A) C(1A) C(6A) N(1A) 167.7(5) ? . . . .
C(6A) C(1A) C(2A) Fe(1) -116.8(5) ? . . . .
C(6A) C(1A) C(2A) C(3A) -176.3(5) ? . . . .
C(5A) C(1A) C(6A) O(1A) 172.3(5) ? . . . .
C(5A) C(1A) C(6A) N(1A) -8.7(8) ? . . . .
C(6A) C(1A) C(5A) Fe(1) 116.6(5) ? . . . .
C(6A) C(1A) C(5A) C(4A) 178.0(5) ? . . . .
Fe(2) C(1B) C(2B) C(3B) -60.3(5) ? . . . .
Fe(2) C(1B) C(5B) C(4B) 60.8(6) ? . . . .
Fe(2) C(1B) C(6B) O(1B) 75.9(7) ? . . . .
Fe(2) C(1B) C(6B) N(1B) -104.6(6) ? . . . .
C(2B) C(1B) C(5B) Fe(2) -60.0(5) ? . . . .
C(2B) C(1B) C(5B) C(4B) 0.8(9) ? . . . .
C(5B) C(1B) C(2B) Fe(2) 59.9(5) ? . . . .
C(5B) C(1B) C(2B) C(3B) -0.4(8) ? . . . .
C(2B) C(1B) C(6B) O(1B) 167.4(6) ? . . . .
C(2B) C(1B) C(6B) N(1B) -13.1(10) ? . . . .
C(6B) C(1B) C(2B) Fe(2) -120.2(6) ? . . . .
C(6B) C(1B) C(2B) C(3B) 179.5(6) ? . . . .
C(5B) C(1B) C(6B) O(1B) -12.7(10) ? . . . .
C(5B) C(1B) C(6B) N(1B) 166.8(6) ? . . . .
C(6B) C(1B) C(5B) Fe(2) 120.1(6) ? . . . .
C(6B) C(1B) C(5B) C(4B) -179.1(6) ? . . . .
Fe(3) C(1C) C(2C) C(3C) -59.3(4) ? . . . .
Fe(3) C(1C) C(5C) C(4C) 60.3(5) ? . . . .
Fe(3) C(1C) C(6C) O(1C) 71.8(10) ? . . . .
Fe(3) C(1C) C(6C) N(1C) -102.7(8) ? . . . .
C(2C) C(1C) C(5C) Fe(3) -59.7(4) ? . . . .
C(2C) C(1C) C(5C) C(4C) 0.6(8) ? . . . .
C(5C) C(1C) C(2C) Fe(3) 58.1(4) ? . . . .
C(5C) C(1C) C(2C) C(3C) -1.2(7) ? . . . .
C(2C) C(1C) C(6C) O(1C) 166.1(6) ? . . . .
C(2C) C(1C) C(6C) N(1C) -8.4(10) ? . . . .
C(6C) C(1C) C(2C) Fe(3) -122.4(7) ? . . . .
C(6C) C(1C) C(2C) C(3C) 178.3(6) ? . . . .
C(5C) C(1C) C(6C) O(1C) -14.4(10) ? . . . .
C(5C) C(1C) C(6C) N(1C) 171.1(7) ? . . . .
C(6C) C(1C) C(5C) Fe(3) 120.7(6) ? . . . .
C(6C) C(1C) C(5C) C(4C) -179.0(6) ? . . . .
Fe(4) C(1D) C(2D) C(3D) -59.0(6) ? . . . .
Fe(4) C(1D) C(5D) C(4D) 58.8(7) ? . . . .
Fe(4) C(1D) C(6D) O(1D) 62.7(7) ? . . . .
Fe(4) C(1D) C(6D) N(1D) -116.9(5) ? . . . .
C(2D) C(1D) C(5D) Fe(4) -60.5(5) ? . . . .
C(2D) C(1D) C(5D) C(4D) -1.7(10) ? . . . .
C(5D) C(1D) C(2D) Fe(4) 60.1(5) ? . . . .
C(5D) C(1D) C(2D) C(3D) 1.1(9) ? . . . .
C(2D) C(1D) C(6D) O(1D) 152.1(7) ? . . . .
C(2D) C(1D) C(6D) N(1D) -27.5(11) ? . . . .
C(6D) C(1D) C(2D) Fe(4) -116.6(8) ? . . . .
C(6D) C(1D) C(2D) C(3D) -175.6(8) ? . . . .
C(5D) C(1D) C(6D) O(1D) -24.2(11) ? . . . .
C(5D) C(1D) C(6D) N(1D) 156.3(7) ? . . . .
C(6D) C(1D) C(5D) Fe(4) 116.4(7) ? . . . .
C(6D) C(1D) C(5D) C(4D) 175.2(8) ? . . . .
Fe(1) C(2A) C(3A) C(4A) -60.3(5) ? . . . .
C(1A) C(2A) C(3A) Fe(1) 58.2(4) ? . . . .
C(1A) C(2A) C(3A) C(4A) -2.1(8) ? . . . .
Fe(2) C(2B) C(3B) C(4B) -60.1(6) ? . . . .
C(1B) C(2B) C(3B) Fe(2) 60.0(5) ? . . . .
C(1B) C(2B) C(3B) C(4B) -0.1(7) ? . . . .
Fe(3) C(2C) C(3C) C(4C) -57.5(5) ? . . . .
C(1C) C(2C) C(3C) Fe(3) 58.9(4) ? . . . .
C(1C) C(2C) C(3C) C(4C) 1.5(8) ? . . . .
Fe(4) C(2D) C(3D) C(4D) -59.0(7) ? . . . .
C(1D) C(2D) C(3D) Fe(4) 58.8(5) ? . . . .
C(1D) C(2D) C(3D) C(4D) -0.1(8) ? . . . .
Fe(1) C(3A) C(4A) C(5A) -56.7(5) ? . . . .
C(2A) C(3A) C(4A) Fe(1) 59.6(5) ? . . . .
C(2A) C(3A) C(4A) C(5A) 2.8(8) ? . . . .
Fe(2) C(3B) C(4B) C(5B) -58.7(6) ? . . . .
C(2B) C(3B) C(4B) Fe(2) 59.3(6) ? . . . .
C(2B) C(3B) C(4B) C(5B) 0.6(10) ? . . . .
Fe(3) C(3C) C(4C) C(5C) -57.9(6) ? . . . .
C(2C) C(3C) C(4C) Fe(3) 56.8(5) ? . . . .
C(2C) C(3C) C(4C) C(5C) -1.1(9) ? . . . .
Fe(4) C(3D) C(4D) C(5D) -59.7(7) ? . . . .
C(2D) C(3D) C(4D) Fe(4) 58.8(7) ? . . . .
C(2D) C(3D) C(4D) C(5D) -0.9(12) ? . . . .
Fe(1) C(4A) C(5A) C(1A) -59.6(4) ? . . . .
C(3A) C(4A) C(5A) Fe(1) 57.3(5) ? . . . .
C(3A) C(4A) C(5A) C(1A) -2.4(8) ? . . . .
Fe(2) C(4B) C(5B) C(1B) -59.4(5) ? . . . .
C(3B) C(4B) C(5B) Fe(2) 58.5(6) ? . . . .
C(3B) C(4B) C(5B) C(1B) -0.8(10) ? . . . .
Fe(3) C(4C) C(5C) C(1C) -60.0(5) ? . . . .
C(3C) C(4C) C(5C) Fe(3) 60.4(6) ? . . . .
C(3C) C(4C) C(5C) C(1C) 0.3(7) ? . . . .
Fe(4) C(4D) C(5D) C(1D) -57.8(6) ? . . . .
C(3D) C(4D) C(5D) Fe(4) 59.4(7) ? . . . .
C(3D) C(4D) C(5D) C(1D) 1.6(11) ? . . . .
N(1A) C(7AA) C(8A) O(2A) 54.1(7) ? . . . .
N(1A) C(7AA) C(8A) N(2A) -129.2(5) ? . . . .
C(7AB) C(7AA) C(8A) O(2A) -66.7(7) ? . . . .
C(7AB) C(7AA) C(8A) N(2A) 110.0(6) ? . . . .
N(1B) C(7BA) C(8B) O(2B) 46.5(6) ? . . . .
N(1B) C(7BA) C(8B) N(2B) -134.7(5) ? . . . .
C(7BB) C(7BA) C(8B) O(2B) -76.5(8) ? . . . .
C(7BB) C(7BA) C(8B) N(2B) 102.3(7) ? . . . .
N(1C) C(7CA) C(8C) O(2C) 132.7(12) ? . . . .
N(1C) C(7CA) C(8C) N(2C) -44.3(17) ? . . . .
C(7CB) C(7CA) C(8C) O(2C) 13(2) ? . . . .
C(7CB) C(7CA) C(8C) N(2C) -163.7(13) ? . . . .
N(1D) C(7DA) C(8D) O(2D) 50.0(6) ? . . . .
N(1D) C(7DA) C(8D) N(2D) -131.4(5) ? . . . .
C(7DB) C(7DA) C(8D) O(2D) -70.1(6) ? . . . .
C(7DB) C(7DA) C(8D) N(2D) 108.5(5) ? . . . .
N(2A) C(9AA) C(9AB) C(9AC) -32.5(7) ? . . . .
N(2A) C(9AA) C(10A) O(3A) 158.4(6) ? . . . .
N(2A) C(9AA) C(10A) N(3A) -25.7(7) ? . . . .
C(9AB) C(9AA) C(10A) O(3A) -87.4(7) ? . . . .
C(9AB) C(9AA) C(10A) N(3A) 88.5(6) ? . . . .
C(10A) C(9AA) C(9AB) C(9AC) -156.0(6) ? . . . .
C(9AA) C(9AB) C(9AC) C(9AD) 41.1(8) ? . . . .
C(9AB) C(9AC) C(9AD) N(2A) -33.6(8) ? . . . .
N(2B) C(9BA) C(9BB) C(9BC) 31.3(9) ? . . . .
N(2B) C(9BA) C(10B) O(3B) 174.2(7) ? . . . .
N(2B) C(9BA) C(10B) N(3B) -6.1(9) ? . . . .
C(9BB) C(9BA) C(10B) O(3B) -66.6(9) ? . . . .
C(9BB) C(9BA) C(10B) N(3B) 113.2(8) ? . . . .
C(10B) C(9BA) C(9BB) C(9BC) -93.6(9) ? . . . .
C(9BA) C(9BB) C(9BC) C(9BD) -38.5(12) ? . . . .
C(9BB) C(9BC) C(9BD) N(2B) 29.9(11) ? . . . .
N(2C) C(9CA) C(9CB) C(9CC) -32.9(12) ? . . . .
N(2C) C(9CA) C(10C) O(3C) 167.7(8) ? . . . .
N(2C) C(9CA) C(10C) N(3C) -11.4(11) ? . . . .
C(9CB) C(9CA) C(10C) O(3C) -76.0(10) ? . . . .
C(9CB) C(9CA) C(10C) N(3C) 104.9(9) ? . . . .
C(10C) C(9CA) C(9CB) C(9CC) -158.4(9) ? . . . .
C(9CA) C(9CB) C(9CC) C(9CD) 36.7(13) ? . . . .
C(9CB) C(9CC) C(9CD) N(2C) -29.4(15) ? . . . .
N(2D) C(9DA) C(9DB) C(9DC) 26.9(6) ? . . . .
N(2D) C(9DA) C(10D) O(3D) 167.1(7) ? . . . .
N(2D) C(9DA) C(10D) N(3D) -13.2(10) ? . . . .
C(9DB) C(9DA) C(10D) O(3D) -77.0(10) ? . . . .
C(9DB) C(9DA) C(10D) N(3D) 102.7(7) ? . . . .
C(10D) C(9DA) C(9DB) C(9DC) -95.1(7) ? . . . .
C(9DA) C(9DB) C(9DC) C(9DD) -37.0(8) ? . . . .
C(9DB) C(9DC) C(9DD) N(2D) 32.1(8) ? . . . .
N(3A) C(11A) C(12A) C(13A) -180.0(5) ? . . . .
N(3A) C(11A) C(15A) C(14A) 179.3(4) ? . . . .
C(12A) C(11A) C(15A) C(14A) 0.6(8) ? . . . .
C(15A) C(11A) C(12A) C(13A) -1.3(10) ? . . . .
N(3B) C(11B) C(12B) C(13B) 176.7(7) ? . . . .
N(3B) C(11B) C(15B) C(14B) -175.1(6) ? . . . .
C(12B) C(11B) C(15B) C(14B) 3.2(10) ? . . . .
C(15B) C(11B) C(12B) C(13B) -1.5(11) ? . . . .
N(3C) C(11C) C(12C) C(13C) -177.1(5) ? . . . .
N(3C) C(11C) C(15C) C(14C) 175.9(5) ? . . . .
C(12C) C(11C) C(15C) C(14C) -5.5(8) ? . . . .
C(15C) C(11C) C(12C) C(13C) 4.5(8) ? . . . .
N(3D) C(11D) C(12D) C(13D) 177.6(7) ? . . . .
N(3D) C(11D) C(15D) C(14D) -179.4(7) ? . . . .
C(12D) C(11D) C(15D) C(14D) -1.8(12) ? . . . .
C(15D) C(11D) C(12D) C(13D) 0.1(9) ? . . . .
C(11A) C(12A) C(13A) N(4A) 2.0(11) ? . . . .
C(11B) C(12B) C(13B) N(4B) -3.1(12) ? . . . .
C(11C) C(12C) C(13C) N(4C) -1.6(8) ? . . . .
C(11D) C(12D) C(13D) N(4D) 1.8(12) ? . . . .
N(4A) C(14A) C(15A) C(11A) -0.4(7) ? . . . .
N(4B) C(14B) C(15B) C(11B) -0.6(10) ? . . . .
N(4C) C(14C) C(15C) C(11C) 3.7(9) ? . . . .
N(4D) C(14D) C(15D) C(11D) 1.7(13) ? . . . .
Fe(1) C(16A) C(17A) C(18A) -57.7(7) ? . . . .
Fe(1) C(16A) C(20A) C(19A) 59.9(6) ? . . . .
C(17A) C(16A) C(20A) Fe(1) -61.3(7) ? . . . .
C(17A) C(16A) C(20A) C(19A) -1.4(10) ? . . . .
C(20A) C(16A) C(17A) Fe(1) 59.8(6) ? . . . .
C(20A) C(16A) C(17A) C(18A) 2.1(12) ? . . . .
Fe(2) C(16B) C(17B) C(18B) -58.8(9) ? . . . .
Fe(2) C(16B) C(20B) C(19B) 61.3(9) ? . . . .
C(17B) C(16B) C(20B) Fe(2) -57.5(9) ? . . . .
C(17B) C(16B) C(20B) C(19B) 3.7(15) ? . . . .
C(20B) C(16B) C(17B) Fe(2) 58.2(9) ? . . . .
C(20B) C(16B) C(17B) C(18B) -0.6(14) ? . . . .
Fe(3) C(16C) C(17C) C(18C) -62.1(8) ? . . . .
Fe(3) C(16C) C(20C) C(19C) 57.5(8) ? . . . .
C(17C) C(16C) C(20C) Fe(3) -59.6(7) ? . . . .
C(17C) C(16C) C(20C) C(19C) -2.1(13) ? . . . .
C(20C) C(16C) C(17C) Fe(3) 60.2(8) ? . . . .
C(20C) C(16C) C(17C) C(18C) -1.9(12) ? . . . .
Fe(4) C(16D) C(17D) C(18D) -58.6(12) ? . . . .
Fe(4) C(16D) C(20D) C(19D) 58.4(13) ? . . . .
C(17D) C(16D) C(20D) Fe(4) -60.3(16) ? . . . .
C(17D) C(16D) C(20D) C(19D) -2(2) ? . . . .
C(20D) C(16D) C(17D) Fe(4) 59.2(15) ? . . . .
C(20D) C(16D) C(17D) C(18D) 0.6(18) ? . . . .
Fe(1) C(17A) C(18A) C(19A) -59.2(6) ? . . . .
C(16A) C(17A) C(18A) Fe(1) 57.4(7) ? . . . .
C(16A) C(17A) C(18A) C(19A) -1.8(12) ? . . . .
Fe(2) C(17B) C(18B) C(19B) -63.9(10) ? . . . .
C(16B) C(17B) C(18B) Fe(2) 60.8(8) ? . . . .
C(16B) C(17B) C(18B) C(19B) -3.0(15) ? . . . .
Fe(3) C(17C) C(18C) C(19C) -55.4(9) ? . . . .
C(16C) C(17C) C(18C) Fe(3) 60.6(7) ? . . . .
C(16C) C(17C) C(18C) C(19C) 5.2(14) ? . . . .
Fe(4) C(17D) C(18D) C(19D) -58.4(11) ? . . . .
C(16D) C(17D) C(18D) Fe(4) 59.2(13) ? . . . .
C(16D) C(17D) C(18D) C(19D) 1(2) ? . . . .
Fe(1) C(18A) C(19A) C(20A) -59.8(6) ? . . . .
C(17A) C(18A) C(19A) Fe(1) 60.6(7) ? . . . .
C(17A) C(18A) C(19A) C(20A) 0.9(11) ? . . . .
Fe(2) C(18B) C(19B) C(20B) -56.2(9) ? . . . .
C(17B) C(18B) C(19B) Fe(2) 61.4(9) ? . . . .
C(17B) C(18B) C(19B) C(20B) 5.2(16) ? . . . .
Fe(3) C(18C) C(19C) C(20C) -62.6(9) ? . . . .
C(17C) C(18C) C(19C) Fe(3) 56.2(9) ? . . . .
C(17C) C(18C) C(19C) C(20C) -6.5(15) ? . . . .
Fe(4) C(18D) C(19D) C(20D) -61.4(13) ? . . . .
C(17D) C(18D) C(19D) Fe(4) 59.5(11) ? . . . .
C(17D) C(18D) C(19D) C(20D) -2(2) ? . . . .
Fe(1) C(19A) C(20A) C(16A) -59.8(6) ? . . . .
C(18A) C(19A) C(20A) Fe(1) 60.1(6) ? . . . .
C(18A) C(19A) C(20A) C(16A) 0.3(9) ? . . . .
Fe(2) C(19B) C(20B) C(16B) -61.1(8) ? . . . .
C(18B) C(19B) C(20B) Fe(2) 55.5(10) ? . . . .
C(18B) C(19B) C(20B) C(16B) -5.5(15) ? . . . .
Fe(3) C(19C) C(20C) C(16C) -58.4(8) ? . . . .
C(18C) C(19C) C(20C) Fe(3) 63.6(10) ? . . . .
C(18C) C(19C) C(20C) C(16C) 5.2(14) ? . . . .
Fe(4) C(19D) C(20D) C(16D) -58.9(14) ? . . . .
C(18D) C(19D) C(20D) Fe(4) 61.2(13) ? . . . .
C(18D) C(19D) C(20D) C(16D) 2(2) ? . . . .
